data_4129752
loop_
_publ_author_name
'Ryan, Se\'an T J'
'Young, Ryan M.'
'Henkelis, James J.'
'Hafezi, Nema'
'Vermeulen, Nicolaas A.'
'Hennig, Andreas'
'Dale, Edward J.'
'Wu, Yilei'
'Krzyaniak, Matthew D.'
'Fox, Athan'
'Nau, Werner M.'
'Wasielewski, Michael R.'
'Stoddart, J. Fraser'
'Scherman, Oren A.'

_publ_section_title
;
 Energy and Electron Transfer Dynamics within a Series of Perylene
 Diimide/Cyclophane Systems.
;
_journal_issue 48
_journal_name_full 'Journal of the American Chemical Society'
_journal_page_first 15299
_journal_page_last 15307
_journal_paper_doi 10.1021/jacs.5b10329
_journal_volume 137
_journal_year 2015
_chemical_formula_moiety '2(C50 H56 N4 O10), 2(C44 H36 N4 Se2), 12(F6 P), 7(C2 H3 N)'
_chemical_formula_sum 'C202 H205 F72 N23 O20 P12 Se4'
_chemical_formula_weight 5330.36
_space_group_crystal_system triclinic
_space_group_IT_number 2
_space_group_name_Hall '-P 1'
_space_group_name_H-M_alt 'P -1'
_atom_sites_solution_hydrogens geom
_atom_sites_solution_primary dual
_audit_creation_date 2015-02-09
_audit_creation_method
;
Olex2 1.2
(compiled 2015.01.26 svn.r3151 for OlexSys, GUI svn.r4998)
;
_cell_angle_alpha 93.428(3)
_cell_angle_beta 102.052(3)
_cell_angle_gamma 107.203(2)
_cell_formula_units_Z 2
_cell_length_a 16.2898(8)
_cell_length_b 24.1007(13)
_cell_length_c 32.3023(17)
_cell_measurement_reflns_used 9707
_cell_measurement_temperature 100(2)
_cell_measurement_theta_max 24.537
_cell_measurement_theta_min 2.836
_cell_volume 11746.7(11)
_computing_cell_refinement 'SAINT V7.23A (Bruker, 2005)'
_computing_data_collection 'APEX2 V2.1-4 (Bruker, 2007)'
_computing_data_reduction 'Bruker SAINT'
_computing_molecular_graphics 'Olex2 (Dolomanov et al., 2009)'
_computing_publication_material 'Olex2 (Dolomanov et al., 2009)'
_computing_structure_refinement 'ShelXL (Sheldrick, 2008)'
_computing_structure_solution 'ShelXD (Sheldrick, 2008)'
_diffrn_ambient_temperature 100.07
_diffrn_detector_area_resol_mean 8
_diffrn_measured_fraction_theta_full 0.867
_diffrn_measured_fraction_theta_max 0.993
_diffrn_measurement_device_type 'Bruker SMART APEX CCD area detector'
_diffrn_measurement_method '\w and \f scans'
_diffrn_radiation_monochromator graphite
_diffrn_radiation_type MoK\a
_diffrn_radiation_wavelength 0.71073
_diffrn_reflns_av_R_equivalents 0.0380
_diffrn_reflns_av_unetI/netI 0.0497
_diffrn_reflns_Laue_measured_fraction_full 0.867
_diffrn_reflns_Laue_measured_fraction_max 0.993
_diffrn_reflns_limit_h_max 19
_diffrn_reflns_limit_h_min -18
_diffrn_reflns_limit_k_max 27
_diffrn_reflns_limit_k_min -28
_diffrn_reflns_limit_l_max 38
_diffrn_reflns_limit_l_min -36
_diffrn_reflns_number 150767
_diffrn_reflns_point_group_measured_fraction_full 0.867
_diffrn_reflns_point_group_measured_fraction_max 0.993
_diffrn_reflns_theta_full 26.000
_diffrn_reflns_theta_max 24.768
_diffrn_reflns_theta_min 1.170
_diffrn_source 'sealed tube'
_exptl_absorpt_coefficient_mu 0.828
_exptl_absorpt_correction_T_max 0.7451
_exptl_absorpt_correction_T_min 0.6790
_exptl_absorpt_correction_type multi-scan
_exptl_absorpt_process_details
;
SADABS-2012/1 (Bruker,2012) was used for absorption correction.
wR2(int) was 0.0497 before and 0.0439 after correction.
The Ratio of minimum to maximum transmission is 0.9113.
The \l/2 correction factor is 0.0015.
;
_exptl_crystal_colour pink
_exptl_crystal_colour_primary pink
_exptl_crystal_density_diffrn 1.507
_exptl_crystal_description Block
_exptl_crystal_F_000 5404
_exptl_crystal_size_max 0.2
_exptl_crystal_size_mid 0.2
_exptl_crystal_size_min 0.2
_refine_diff_density_max 1.637
_refine_diff_density_min -1.055
_refine_diff_density_rms 0.163
_refine_ls_extinction_method none
_refine_ls_goodness_of_fit_ref 1.113
_refine_ls_hydrogen_treatment constr
_refine_ls_matrix_type full
_refine_ls_number_parameters 3364
_refine_ls_number_reflns 40034
_refine_ls_number_restraints 4303
_refine_ls_restrained_S_all 1.155
_refine_ls_R_factor_all 0.1202
_refine_ls_R_factor_gt 0.0868
_refine_ls_shift/su_max 0.001
_refine_ls_shift/su_mean 0.000
_refine_ls_structure_factor_coef Fsqd
_refine_ls_weighting_details 'w=1/[\s^2^(Fo^2^)+(0.1910P)^2^+10.2970P] where P=(Fo^2^+2Fc^2^)/3'
_refine_ls_weighting_scheme calc
_refine_ls_wR_factor_gt 0.2637
_refine_ls_wR_factor_ref 0.2878
_reflns_Friedel_coverage 0.000
_reflns_number_gt 27788
_reflns_number_total 40034
_reflns_threshold_expression 'I > 2\s(I)'
_cod_data_source_file ja5b10329_si_003.cif
_cod_data_source_block final
_cod_database_code 4129752
_shelxl_version_number 2013-4
_shelx_space_group_comment
;
The symmetry employed for this shelxl refinement is uniquely defined
by the following loop, which should always be used as a source of
symmetry information in preference to the above space-group names.
They are only intended as comments.
;
_olex2_refinement_description
;
1. Fixed Uiso
 At 1.2 times of:
  All C(H) groups, All C(H,H) groups, All C(H,H,H,H) groups
 At 1.5 times of:
  All C(H,H,H) groups
2. Restrained distances
 Se4B-C73B \\sim Se4A-C73A \\sim Se4B-C74B \\sim Se4A-C74A
 with sigma of 0.02
 Se4B-C75B \\sim Se4B-C72B \\sim Se4A-C72A \\sim Se4A-C75A
 with sigma of 0.02
 C73B-C72B \\sim C73B-C74B \\sim C75B-C74B \\sim C75A-C74A \\sim C73A-C74A
\\sim C73A-C72A
 with sigma of 0.02
 C69-C72B \\sim C69-C72A \\sim C75A-C76 \\sim C75B-C76
 with sigma of 0.02
3. Restrained angles
 F64B-P11B-F62B
 fixed at 90 with sigma of 0.02
 F63B-P11B-F64B
 fixed at 90 with sigma of 0.02
4. Restrained planarity
 Se4B, C72B, C73B, C74B, C75B
 with sigma of 0.1
5. Rigid bond restraints
 All non-hydrogen atoms
 with sigma for 1-2 distances of 0.1 and sigma for 1-3 distances of 0.01
6. Uiso/Uaniso restraints and constraints
All non-hydrogen atoms have similar U: within 2A with sigma of 0.1 and sigma
for terminal atoms of 0.01
Uanis(C72B) \\sim Ueq, Uanis(C74B) \\sim Ueq, Uanis(C73B) \\sim Ueq,
Uanis(C75B) \\sim Ueq: with sigma of 0.01 and sigma for terminal atoms of 0.001
Uanis(C129) \\sim Ueq, Uanis(C130) \\sim Ueq: with sigma of 0.01 and sigma for
terminal atoms of 0.001
Uanis(C173) \\sim Ueq, Uanis(C174) \\sim Ueq, Uanis(C175) \\sim Ueq,
Uanis(C176) \\sim Ueq, Uanis(C177) \\sim Ueq, Uanis(C178) \\sim Ueq, Uanis(O18)
\\sim Ueq: with sigma of 0.01 and sigma for terminal atoms of 0.001
Uanis(C122) = Uanis(C121) = Uanis(C121) = Uanis(O6B) = Uanis(O6A)
Uanis(O7) = Uanis(C122) = Uanis(C122) = Uanis(C121) = Uanis(C121) = Uanis(O6B)
= Uanis(O6A)
Uanis(C123) = Uanis(C124) = Uanis(C125) = Uanis(C127) = Uanis(C126) =
Uanis(C128)
7. Same fragment restrains
{P5, F30, F29, F25, F27, F28, F26} sigma for 1-2: 0.02, 1-3: 0.02
as
{P13B, F73B, F74B, F75B, F76B, F77B, F78B}
{P12A, F68A, F69A, F67A, F70A, F71A, F72A} sigma for 1-2: 0.02, 1-3: 0.02
as
{P12B, F67B, F68B, F69B, F70B, F71B, F72B}
{P5, F27, F28, F26, F25, F29, F30} sigma for 1-2: 0.02, 1-3: 0.02
as
{P13A, F73A, F74A, F75A, F76A, F77A, F78A}
{P11B, F66B, F62B, F65B, F63B, F61B, F64B} sigma for 1-2: 0.02, 1-3: 0.02
as
{P11A, F61A, F62A, F63A, F64A, F65A, F66A}
8. Others
 Sof(Se4B)=Sof(C72B)=Sof(C73B)=Sof(H73B)=Sof(C74B)=Sof(H74B)=Sof(C75B)=1-FVAR(1)
 Sof(Se4A)=Sof(C72A)=Sof(C73A)=Sof(H73A)=Sof(C74A)=Sof(H74A)=Sof(C75A)=FVAR(1)
 Sof(P12B)=Sof(F67B)=Sof(F68B)=Sof(F69B)=Sof(F70B)=Sof(F71B)=Sof(F72B)=1-FVAR(2)
 Sof(P12A)=Sof(F68A)=Sof(F69A)=Sof(F67A)=Sof(F70A)=Sof(F71A)=Sof(F72A)=FVAR(2)
 Sof(O17B)=Sof(H17G)=Sof(H17H)=1-FVAR(3)
 Sof(O17A)=Sof(H17E)=Sof(H17F)=FVAR(3)
 Sof(P13A)=Sof(F73A)=Sof(F74A)=Sof(F75A)=Sof(F76A)=Sof(F77A)=Sof(F78A)=1-FVAR(4)
 Sof(P13B)=Sof(F73B)=Sof(F74B)=Sof(F75B)=Sof(F76B)=Sof(F77B)=Sof(F78B)=FVAR(4)
 Sof(O6B)=Sof(H12C)=Sof(H12D)=1-FVAR(5)
 Sof(O6A)=Sof(H12A)=Sof(H12B)=FVAR(5)
 Sof(C221)=Sof(H22A)=Sof(H22B)=1-FVAR(6)
 Sof(C121)=Sof(H12E)=Sof(H12F)=FVAR(6)
 Sof(C222)=Sof(H22C)=Sof(H22D)=1-FVAR(7)
 Sof(C122)=Sof(H12G)=Sof(H12H)=FVAR(7)
 Sof(P10B)=Sof(F55B)=Sof(F56B)=Sof(F57B)=Sof(F58B)=Sof(F59B)=Sof(F60B)=1-FVAR(8)
 Sof(P10A)=Sof(F55A)=Sof(F56A)=Sof(F57A)=Sof(F58A)=Sof(F59A)=Sof(F60A)=FVAR(8)
 Sof(P11A)=Sof(F61A)=Sof(F62A)=Sof(F63A)=Sof(F64A)=Sof(F65A)=Sof(F66A)=1-FVAR(9)
 Sof(P11B)=Sof(F66B)=Sof(F62B)=Sof(F65B)=Sof(F63B)=Sof(F61B)=Sof(F64B)=FVAR(9)
 Fixed Sof: P2(0.69) F1B(0.69) F7(0.69) F9(0.69) F11(0.69) F12(0.69) F19(0.69)
 P4(0.31) F21(0.31) F23(0.31) F20(0.31) F24(0.31) F1F(0.31) F22(0.31)
9.a Secondary CH2 refined with riding coordinates:
 C113(H11A,H11B), C114(H11C,H11D), C117(H11K,H11L), C118(H11M,H11N), C119(H11O,
 H11P), C120(H12A,H12B), C120(H12C,H12D), C121(H12E,H12F), C122(H12G,H12H),
 C123(H12I,H12J), C128(H12K,H12L), C129(H12M,H12N), C130(H13A,H13B), C131(H13C,
 H13D), C132(H13E,H13F), C133(H13G,H13H), C134(H13I,H13J), C137(H13Q,H13R),
 C138(H13S,H13T), C221(H22A,H22B), C222(H22C,H22D), C59(H59A,H59B), C66(H66A,
 H66B), C81(H81A,H81B), C88(H88A,H88B), C163(H16A,H16B), C164(H16C,H16D),
 C167(H16K,H16L), C168(H16M,H16N), C169(H16O,H16P), C170(H17A,H17B), C171(H17C,
 H17D), C172(H17E,H17F), C172(H17G,H17H), C173(H17I,H17J), C178(H17K,H17L),
 C179(H17M,H17N), C180(H18A,H18B), C181(H18C,H18D), C182(H18E,H18F), C183(H18G,
 H18H), C184(H18I,H18J), C187(H18Q,H18R), C188(H18S,H18T), C15(H15A,H15B),
 C22(H22E,H22F), C37(H37A,H37B), C44(H44A,H44B)
9.b Aromatic/amide H refined with riding coordinates:
 C94(H94), C95(H95), C99(H99), C100(H100), C104(H104), C105(H105), C109(H109),
 C110(H110), C45(H45), C46(H46), C48(H48), C49(H49), C51(H51), C52(H52),
 C55(H55), C56(H56), C57(H57), C58(H58), C61(H61), C62(H62), C64(H64), C65(H65),
  C67(H67), C68(H68), C70(H70), C71(H71), C73B(H73B), C73A(H73A), C74A(H74A),
 C74B(H74B), C77(H77), C78(H78), C79(H79), C80(H80), C83(H83), C84(H84),
 C86(H86), C87(H87), C144(H144), C145(H145), C149(H149), C150(H150), C154(H154),
  C155(H155), C159(H159), C160(H160), C1(H1), C2(H2), C4(H4), C5(H5), C7(H7),
 C8(H8), C11(H11), C12(H12), C13(H13), C14(H14), C17(H17), C18(H18), C20(H20),
 C21(H21), C23(H23), C24(H24), C26(H26), C27(H27), C29(H29), C30(H30), C33(H33),
  C34(H34), C35(H35), C36(H36), C39(H39), C40(H40), C42(H42), C43(H43)
9.c Idealised Me refined as rotating group:
 C115(H11E,H11F,H11G), C116(H11H,H11I,H11J), C135(H13K,H13L,H13M), C136(H13N,
 H13O,H13P), C165(H16E,H16F,H16G), C166(H16H,H16I,H16J), C185(H18K,H18L,H18M),
 C186(H18N,H18O,H18P), C1S(H1SA,H1SB,H1SC), C9S(H9SA,H9SB,H9SC), C13S(H13U,H13V,
 H13W), C3S(H3SA,H3SB,H3SC), C11S(H11Q,H11R,H11S), C5S(H5SA,H5SB,H5SC),
 C7S(H7SA,H7SB,H7SC)
;
_smtbx_masks_special_details
;
The solvent masking procedure as implemented in Olex2 was used to remove the
electronic contribution of masked solvent and PF6 counterion molecules from
the refinement. Only the atoms used in the refinement are reported in the
formula here.

Total solvent accessible volume / cell = 879.0 Ang^3 [7.5%]
Total electron count / cell = 279.7
;

loop_
_space_group_symop_operation_xyz
'x, y, z'
'-x, -y, -z'

loop_
_atom_site_label
_atom_site_type_symbol
_atom_site_fract_x
_atom_site_fract_y
_atom_site_fract_z
_atom_site_U_iso_or_equiv
_atom_site_adp_type
_atom_site_occupancy
_atom_site_site_symmetry_order
_atom_site_calc_flag
_atom_site_refinement_flags_posn
_atom_site_refinement_flags_adp
_atom_site_refinement_flags_occupancy
_atom_site_disorder_assembly
_atom_site_disorder_group
O1 O 0.7264(3) 0.7802(2) 0.18708(14) 0.0419(11) Uani 1 1 d . U . . .
O2 O 0.9430(3) 0.6980(2) 0.18957(14) 0.0424(11) Uani 1 1 d . U . . .
O3 O 0.5867(3) 0.7375(2) -0.17478(13) 0.0414(11) Uani 1 1 d . U . . .
O4 O 0.8078(3) 0.6600(2) -0.17066(13) 0.0404(10) Uani 1 1 d . U . . .
O5 O 0.7235(6) 0.8550(4) -0.2560(2) 0.103(2) Uani 1 1 d . U . . .
O6B O 0.7459(8) 0.8982(6) -0.1734(4) 0.0421(9) Uani 0.378(9) 1 d . U P A 2
O6A O 0.7283(5) 0.9274(4) -0.1793(2) 0.0421(9) Uani 0.622(9) 1 d . U P A 1
O7 O 0.8499(3) 0.95127(19) -0.08827(15) 0.0421(9) Uani 1 1 d . U . . .
O8 O 0.7705(3) 1.0847(2) 0.12755(18) 0.0615(14) Uani 1 1 d . U . . .
O9 O 0.8227(5) 0.9985(3) 0.17879(19) 0.085(2) Uani 1 1 d . U . . .
O10 O 0.8823(4) 0.9237(3) 0.27055(18) 0.078(2) Uani 1 1 d . U . . .
N9 N 0.8318(3) 0.7360(2) 0.18833(15) 0.0304(11) Uani 1 1 d . U . . .
N10 N 0.6909(3) 0.6933(2) -0.17275(16) 0.0366(12) Uani 1 1 d . U . . .
N11 N 0.7226(4) 0.7370(4) -0.2807(2) 0.085(2) Uani 1 1 d . U . . .
N12 N 0.8764(4) 0.8087(3) 0.29980(18) 0.0631(17) Uani 1 1 d . U . . .
C89 C 0.7676(4) 0.7594(3) 0.1672(2) 0.0323(13) Uani 1 1 d . U . . .
C90 C 0.7538(3) 0.7565(2) 0.11991(18) 0.0246(12) Uani 1 1 d . U . . .
C91 C 0.7984(3) 0.7269(2) 0.09816(17) 0.0220(11) Uani 1 1 d . U . . .
C92 C 0.8635(3) 0.7059(2) 0.12146(18) 0.0262(12) Uani 1 1 d . U . . .
C93 C 0.8847(4) 0.7126(3) 0.16839(19) 0.0316(13) Uani 1 1 d . U . . .
C94 C 0.6930(4) 0.7796(2) 0.09767(18) 0.0252(12) Uani 1 1 d . U . . .
H94 H 0.6653 0.8010 0.1127 0.030 Uiso 1 1 calc R . . . .
C95 C 0.6716(3) 0.7717(2) 0.05305(18) 0.0222(11) Uani 1 1 d . U . . .
H95 H 0.6280 0.7869 0.0381 0.027 Uiso 1 1 calc R . . . .
C96 C 0.7126(3) 0.7420(2) 0.03000(17) 0.0215(11) Uani 1 1 d . U . . .
C97 C 0.7773(3) 0.7197(2) 0.05299(17) 0.0196(11) Uani 1 1 d . U . . .
C98 C 0.8228(3) 0.6886(2) 0.03172(17) 0.0209(11) Uani 1 1 d . U . . .
C99 C 0.8849(4) 0.6684(3) 0.05508(19) 0.0302(13) Uani 1 1 d . U . . .
H99 H 0.9138 0.6471 0.0408 0.036 Uiso 1 1 calc R . . . .
C100 C 0.9071(4) 0.6780(3) 0.09951(18) 0.0294(13) Uani 1 1 d . U . . .
H100 H 0.9530 0.6652 0.1149 0.035 Uiso 1 1 calc R . . . .
C101 C 0.6912(3) 0.7344(2) -0.01665(17) 0.0199(11) Uani 1 1 d . U . . .
C102 C 0.7388(3) 0.7057(2) -0.03807(17) 0.0184(10) Uani 1 1 d . U . . .
C103 C 0.8028(3) 0.6820(2) -0.01534(17) 0.0204(11) Uani 1 1 d . U . . .
C104 C 0.6287(3) 0.7550(2) -0.04077(18) 0.0263(12) Uani 1 1 d . U . . .
H104 H 0.5959 0.7734 -0.0267 0.032 Uiso 1 1 calc R . . . .
C105 C 0.6124(3) 0.7496(3) -0.08504(19) 0.0293(13) Uani 1 1 d . U . . .
H105 H 0.5686 0.7640 -0.1007 0.035 Uiso 1 1 calc R . . . .
C106 C 0.6587(3) 0.7237(2) -0.10638(18) 0.0244(12) Uani 1 1 d . U . . .
C107 C 0.7221(3) 0.7011(2) -0.08312(17) 0.0214(11) Uani 1 1 d . U . . .
C108 C 0.7716(3) 0.6754(2) -0.10486(18) 0.0234(11) Uani 1 1 d . U . . .
C109 C 0.8322(3) 0.6518(2) -0.08201(18) 0.0227(11) Uani 1 1 d . U . . .
H109 H 0.8638 0.6334 -0.0967 0.027 Uiso 1 1 calc R . . . .
C110 C 0.8472(3) 0.6547(2) -0.03823(18) 0.0237(12) Uani 1 1 d . U . . .
H110 H 0.8885 0.6378 -0.0233 0.028 Uiso 1 1 calc R . . . .
C111 C 0.6414(4) 0.7197(3) -0.15325(19) 0.0323(13) Uani 1 1 d . U . . .
C112 C 0.7606(4) 0.6752(3) -0.15097(19) 0.0302(13) Uani 1 1 d . U . . .
C113 C 0.6741(5) 0.6867(4) -0.2193(2) 0.0515(19) Uani 1 1 d . U . . .
H11A H 0.6113 0.6822 -0.2318 0.062 Uiso 1 1 calc R . . . .
H11B H 0.6865 0.6512 -0.2297 0.062 Uiso 1 1 calc R . . . .
C114 C 0.7329(6) 0.7402(4) -0.2329(2) 0.065(2) Uani 1 1 d . U . . .
H11C H 0.7954 0.7451 -0.2191 0.078 Uiso 1 1 calc R . . . .
H11D H 0.7193 0.7752 -0.2226 0.078 Uiso 1 1 calc R . . . .
C115 C 0.7511(6) 0.6878(5) -0.2964(3) 0.082(2) Uani 1 1 d . U . . .
H11E H 0.8127 0.6937 -0.2817 0.122 Uiso 1 1 calc GR . . . .
H11F H 0.7461 0.6867 -0.3272 0.122 Uiso 1 1 calc GR . . . .
H11G H 0.7133 0.6506 -0.2905 0.122 Uiso 1 1 calc GR . . . .
C116 C 0.6233(6) 0.7219(7) -0.3051(3) 0.114(3) Uani 1 1 d . U . . .
H11H H 0.5891 0.6841 -0.2986 0.171 Uiso 1 1 calc GR . . . .
H11I H 0.6191 0.7198 -0.3359 0.171 Uiso 1 1 calc GR . . . .
H11J H 0.5997 0.7524 -0.2962 0.171 Uiso 1 1 calc GR . . . .
C117 C 0.7791(7) 0.7893(5) -0.2924(3) 0.095(3) Uani 1 1 d . U . . .
H11K H 0.8359 0.8042 -0.2707 0.114 Uiso 1 1 calc R . . . .
H11L H 0.7916 0.7803 -0.3203 0.114 Uiso 1 1 calc R . . . .
C118 C 0.7342(9) 0.8329(6) -0.2951(4) 0.111(4) Uani 1 1 d . U . . .
H11M H 0.7678 0.8660 -0.3078 0.133 Uiso 1 1 calc R . . . .
H11N H 0.6750 0.8156 -0.3147 0.133 Uiso 1 1 calc R . . . .
C119 C 0.6803(8) 0.8951(7) -0.2525(3) 0.107(4) Uani 1 1 d . U . . .
H11O H 0.6257 0.8844 -0.2757 0.128 Uiso 1 1 calc R . . . .
H11P H 0.7186 0.9342 -0.2559 0.128 Uiso 1 1 calc R . . . .
C120 C 0.6573(7) 0.8977(5) -0.2109(3) 0.083(3) Uani 1 1 d . U . . .
H12A H 0.6112 0.9171 -0.2124 0.099 Uiso 0.622(9) 1 calc R . P A 1
H12B H 0.6326 0.8574 -0.2043 0.099 Uiso 0.622(9) 1 calc R . P A 1
H12C H 0.6061 0.8633 -0.2105 0.099 Uiso 0.378(9) 1 calc R . P A 2
H12D H 0.6414 0.9337 -0.2055 0.099 Uiso 0.378(9) 1 calc R . P A 2
C121 C 0.7051(10) 0.9316(9) -0.1392(5) 0.0421(9) Uani 0.52(3) 1 d . U P A 1
H12E H 0.6946 0.8932 -0.1284 0.050 Uiso 0.52(3) 1 calc R . P A 1
H12F H 0.6495 0.9417 -0.1432 0.050 Uiso 0.52(3) 1 calc R . P A 1
C122 C 0.7758(9) 0.9767(11) -0.1073(4) 0.0421(9) Uani 0.65(4) 1 d . U P A 1
H12G H 0.7510 0.9892 -0.0842 0.050 Uiso 0.65(4) 1 calc R . P A 1
H12H H 0.8004 1.0115 -0.1211 0.050 Uiso 0.65(4) 1 calc R . P A 1
C123 C 0.9178(5) 0.9986(3) -0.0626(2) 0.0453(7) Uani 1 1 d . U . . .
H12I H 0.9357 1.0298 -0.0805 0.054 Uiso 1 1 calc R . . . .
H12J H 0.9696 0.9854 -0.0520 0.054 Uiso 1 1 calc R . . . .
C124 C 0.8954(5) 1.0235(3) -0.0263(2) 0.0453(7) Uani 1 1 d . U . . .
C125 C 0.8721(5) 1.0436(3) 0.0020(2) 0.0453(7) Uani 1 1 d . U . . .
C126 C 0.8448(5) 1.0687(3) 0.0347(2) 0.0453(7) Uani 1 1 d . U . . .
C127 C 0.8149(5) 1.0903(3) 0.0610(2) 0.0453(7) Uani 1 1 d . U . . .
C128 C 0.7747(5) 1.1147(3) 0.0916(2) 0.0453(7) Uani 1 1 d . U . . .
H12K H 0.8096 1.1564 0.1012 0.054 Uiso 1 1 calc R . . . .
H12L H 0.7141 1.1130 0.0769 0.054 Uiso 1 1 calc R . . . .
C129 C 0.8508(6) 1.0890(5) 0.1515(3) 0.077(3) Uani 1 1 d . U . . .
H12M H 0.8862 1.1308 0.1599 0.092 Uiso 1 1 calc R . . . .
H12N H 0.8820 1.0704 0.1346 0.092 Uiso 1 1 calc R . . . .
C130 C 0.8421(6) 1.0579(4) 0.1930(3) 0.072(2) Uani 1 1 d . U . . .
H13A H 0.8981 1.0725 0.2152 0.086 Uiso 1 1 calc R . . . .
H13B H 0.7939 1.0649 0.2047 0.086 Uiso 1 1 calc R . . . .
C131 C 0.8090(6) 0.9610(4) 0.2115(3) 0.085(3) Uani 1 1 d . U . . .
H13C H 0.7781 0.9200 0.1983 0.102 Uiso 1 1 calc R . . . .
H13D H 0.7719 0.9730 0.2286 0.102 Uiso 1 1 calc R . . . .
C132 C 0.9008(7) 0.9661(5) 0.2407(3) 0.082(3) Uani 1 1 d . U . . .
H13E H 0.9400 0.9568 0.2236 0.098 Uiso 1 1 calc R . . . .
H13F H 0.9299 1.0062 0.2561 0.098 Uiso 1 1 calc R . . . .
C133 C 0.9597(6) 0.9146(4) 0.2942(3) 0.071(2) Uani 1 1 d . U . . .
H13G H 0.9981 0.9518 0.3119 0.086 Uiso 1 1 calc R . . . .
H13H H 0.9925 0.9041 0.2740 0.086 Uiso 1 1 calc R . . . .
C134 C 0.9423(6) 0.8684(4) 0.3221(2) 0.072(2) Uani 1 1 d . U . . .
H13I H 0.9194 0.8823 0.3454 0.087 Uiso 1 1 calc R . . . .
H13J H 0.9991 0.8624 0.3353 0.087 Uiso 1 1 calc R . . . .
C135 C 0.7816(5) 0.8084(5) 0.2949(2) 0.070(2) Uani 1 1 d . U . . .
H13K H 0.7733 0.8417 0.2804 0.105 Uiso 1 1 calc GR . . . .
H13L H 0.7689 0.8117 0.3231 0.105 Uiso 1 1 calc GR . . . .
H13M H 0.7413 0.7718 0.2779 0.105 Uiso 1 1 calc GR . . . .
C136 C 0.8903(6) 0.7638(4) 0.3275(2) 0.067(2) Uani 1 1 d . U . . .
H13N H 0.8510 0.7250 0.3136 0.100 Uiso 1 1 calc GR . . . .
H13O H 0.8772 0.7723 0.3550 0.100 Uiso 1 1 calc GR . . . .
H13P H 0.9520 0.7643 0.3322 0.100 Uiso 1 1 calc GR . . . .
C137 C 0.8952(5) 0.7965(3) 0.2575(2) 0.0472(18) Uani 1 1 d . U . . .
H13Q H 0.9588 0.8009 0.2618 0.057 Uiso 1 1 calc R . . . .
H13R H 0.8827 0.8261 0.2393 0.057 Uiso 1 1 calc R . . . .
C138 C 0.8413(5) 0.7358(3) 0.2344(2) 0.0433(16) Uani 1 1 d . U . . .
H13S H 0.8713 0.7071 0.2443 0.052 Uiso 1 1 calc R . . . .
H13T H 0.7822 0.7240 0.2408 0.052 Uiso 1 1 calc R . . . .
C221 C 0.7204(14) 0.8984(16) -0.1354(6) 0.079(10) Uani 0.48(3) 1 d . U P A 2
H22A H 0.7286 0.8639 -0.1221 0.095 Uiso 0.48(3) 1 calc R . P A 2
H22B H 0.6564 0.8939 -0.1417 0.095 Uiso 0.48(3) 1 calc R . P A 2
C222 C 0.7675(13) 0.9503(16) -0.1050(6) 0.029(6) Uani 0.35(4) 1 d . U P A 2
H22C H 0.7688 0.9856 -0.1194 0.035 Uiso 0.35(4) 1 calc R . P A 2
H22D H 0.7361 0.9511 -0.0820 0.035 Uiso 0.35(4) 1 calc R . P A 2
Se3 Se 1.12155(4) 0.66965(3) 0.55168(2) 0.03950(19) Uani 1 1 d . U . . .
Se4A Se 1.49379(5) 0.91109(3) 0.53286(2) 0.0383(3) Uani 0.901(2) 1 d D U P B 1
Se4B Se 1.4351(3) 0.9225(2) 0.49874(18) 0.0217(19) Uani 0.099(2) 1 d D U P B 2
N5 N 1.2634(4) 0.5546(2) 0.4482(2) 0.0439(14) Uani 1 1 d . U . . .
N6 N 0.9859(4) 0.8243(3) 0.6220(2) 0.0486(15) Uani 1 1 d . U . . .
N7 N 1.3362(4) 1.0357(2) 0.62053(19) 0.0402(13) Uani 1 1 d . U . . .
N8 N 1.5756(3) 0.7756(2) 0.41692(17) 0.0377(12) Uani 1 1 d . U . . .
C45 C 1.1961(4) 0.5668(3) 0.4200(2) 0.0443(16) Uani 1 1 d . U . . .
H45 H 1.1848 0.5546 0.3903 0.053 Uiso 1 1 calc R . . . .
C46 C 1.1466(4) 0.5960(3) 0.4348(2) 0.0438(16) Uani 1 1 d . U . . .
H46 H 1.1001 0.6038 0.4154 0.053 Uiso 1 1 calc R . . . .
C47 C 1.1633(4) 0.6151(3) 0.4789(2) 0.0372(14) Uani 1 1 d . U . . .
C48 C 1.2294(4) 0.5999(3) 0.5058(2) 0.0416(15) Uani 1 1 d . U . . .
H48 H 1.2412 0.6106 0.5358 0.050 Uiso 1 1 calc R . . . .
C49 C 1.2767(5) 0.5705(3) 0.4904(2) 0.0451(16) Uani 1 1 d . U . . .
H49 H 1.3210 0.5605 0.5097 0.054 Uiso 1 1 calc R . . . .
C50 C 1.1120(4) 0.6504(3) 0.4936(2) 0.0372(14) Uani 1 1 d . U . . .
C51 C 1.0579(4) 0.6752(3) 0.4687(2) 0.0419(16) Uani 1 1 d . U . . .
H51 H 1.0456 0.6695 0.4384 0.050 Uiso 1 1 calc R . . . .
C52 C 1.0216(4) 0.7097(3) 0.4913(2) 0.0407(16) Uani 1 1 d . U . . .
H52 H 0.9837 0.7295 0.4772 0.049 Uiso 1 1 calc R . . . .
C53 C 1.0440(4) 0.7132(3) 0.5349(2) 0.0421(15) Uani 1 1 d . U . . .
C54 C 1.0199(4) 0.7477(3) 0.5654(2) 0.0439(16) Uani 1 1 d . U . . .
C55 C 0.9628(5) 0.7794(4) 0.5524(3) 0.060(2) Uani 1 1 d . U . . .
H55 H 0.9353 0.7754 0.5229 0.072 Uiso 1 1 calc R . . . .
C56 C 0.9449(5) 0.8161(4) 0.5804(3) 0.060(2) Uani 1 1 d . U . . .
H56 H 0.9033 0.8358 0.5706 0.072 Uiso 1 1 calc R . . . .
C57 C 1.0403(5) 0.7928(4) 0.6364(3) 0.058(2) Uani 1 1 d . U . . .
H57 H 1.0665 0.7974 0.6661 0.070 Uiso 1 1 calc R . . . .
C58 C 1.0581(5) 0.7549(3) 0.6097(2) 0.0506(19) Uani 1 1 d . U . . .
H58 H 1.0961 0.7332 0.6206 0.061 Uiso 1 1 calc R . . . .
C59 C 0.9786(5) 0.8706(4) 0.6519(2) 0.0528(18) Uani 1 1 d . U . . .
H59A H 0.9776 0.8573 0.6803 0.063 Uiso 1 1 calc R . . . .
H59B H 0.9234 0.8800 0.6411 0.063 Uiso 1 1 calc R . . . .
C60 C 1.0587(4) 0.9242(3) 0.6554(2) 0.0428(16) Uani 1 1 d . U . . .
C61 C 1.0571(5) 0.9644(4) 0.6265(3) 0.057(2) Uani 1 1 d . U . . .
H61 H 1.0037 0.9611 0.6064 0.068 Uiso 1 1 calc R . . . .
C62 C 1.1337(5) 1.0092(3) 0.6271(3) 0.0535(19) Uani 1 1 d . U . . .
H62 H 1.1319 1.0370 0.6076 0.064 Uiso 1 1 calc R . . . .
C63 C 1.2127(5) 1.0143(3) 0.6553(2) 0.0445(16) Uani 1 1 d . U . . .
C64 C 1.2133(6) 0.9756(4) 0.6851(2) 0.063(2) Uani 1 1 d . U . . .
H64 H 1.2663 0.9791 0.7056 0.076 Uiso 1 1 calc R . . . .
C65 C 1.1359(5) 0.9316(4) 0.6850(2) 0.0537(19) Uani 1 1 d . U . . .
H65 H 1.1364 0.9059 0.7061 0.064 Uiso 1 1 calc R . . . .
C66 C 1.2967(5) 1.0590(3) 0.6519(3) 0.067(2) Uani 1 1 d . U . . .
H66A H 1.2840 1.0948 0.6431 0.080 Uiso 1 1 calc R . . . .
H66B H 1.3391 1.0696 0.6802 0.080 Uiso 1 1 calc R . . . .
C67 C 1.3059(5) 1.0375(3) 0.5798(3) 0.0523(18) Uani 1 1 d . U . . .
H67 H 1.2642 1.0578 0.5723 0.063 Uiso 1 1 calc R . . . .
C68 C 1.3303(5) 1.0122(3) 0.5478(3) 0.0550(19) Uani 1 1 d . U . . .
H68 H 1.3064 1.0156 0.5190 0.066 Uiso 1 1 calc R . . . .
C69 C 1.3893(5) 0.9820(3) 0.5571(3) 0.0523(19) Uani 1 1 d D U . . .
C70 C 1.4230(5) 0.9806(3) 0.6003(3) 0.0571(19) Uani 1 1 d . U . . .
H70 H 1.4645 0.9604 0.6085 0.069 Uiso 1 1 calc R . . . .
C71 C 1.3961(5) 1.0088(4) 0.6316(3) 0.062(2) Uani 1 1 d . U . . .
H71 H 1.4209 1.0086 0.6610 0.074 Uiso 1 1 calc R . . . .
C72A C 1.4115(4) 0.9516(3) 0.5225(2) 0.0391(17) Uani 0.901(2) 1 d D U P B 1
C72B C 1.457(2) 0.9471(17) 0.5583(6) 0.036(8) Uani 0.099(2) 1 d D U P B 2
C73B C 1.527(2) 0.9233(17) 0.5758(6) 0.042(7) Uani 0.099(2) 1 d D U P B 2
H73B H 1.5518 0.9288 0.6057 0.050 Uiso 0.099(2) 1 calc R . P B 2
C73A C 1.3783(4) 0.9490(3) 0.4796(2) 0.0391(17) Uani 0.901(2) 1 d D U P B 1
H73A H 1.3364 0.9680 0.4687 0.047 Uiso 0.901(2) 1 calc R . P B 1
C74A C 1.4097(4) 0.9168(3) 0.4527(2) 0.0367(16) Uani 0.901(2) 1 d D U P B 1
H74A H 1.3905 0.9123 0.4224 0.044 Uiso 0.901(2) 1 calc R . P B 1
C74B C 1.560(2) 0.891(2) 0.5472(7) 0.047(7) Uani 0.099(2) 1 d D U P B 2
H74B H 1.6066 0.8763 0.5582 0.056 Uiso 0.099(2) 1 calc R . P B 2
C75A C 1.4703(5) 0.8925(3) 0.4732(2) 0.0373(17) Uani 0.901(2) 1 d D U P B 1
C75B C 1.521(3) 0.882(2) 0.5011(6) 0.046(9) Uani 0.099(2) 1 d D U P B 2
C76 C 1.5135(5) 0.8545(3) 0.4546(2) 0.0443(17) Uani 1 1 d D U . . .
C77 C 1.4878(5) 0.8363(3) 0.4109(2) 0.0435(16) Uani 1 1 d . U . . .
H77 H 1.4482 0.8519 0.3932 0.052 Uiso 1 1 calc R . . . .
C78 C 1.5180(5) 0.7974(3) 0.3938(2) 0.0430(16) Uani 1 1 d . U . . .
H78 H 1.4977 0.7846 0.3640 0.052 Uiso 1 1 calc R . . . .
C79 C 1.6070(5) 0.7947(3) 0.4587(2) 0.0468(17) Uani 1 1 d . U . . .
H79 H 1.6504 0.7807 0.4752 0.056 Uiso 1 1 calc R . . . .
C80 C 1.5765(5) 0.8346(3) 0.4779(2) 0.0486(17) Uani 1 1 d . U . . .
H80 H 1.5995 0.8484 0.5075 0.058 Uiso 1 1 calc R . . . .
C81 C 1.5962(5) 0.7242(3) 0.3985(2) 0.0509(18) Uani 1 1 d . U . . .
H81A H 1.6569 0.7254 0.4128 0.061 Uiso 1 1 calc R . . . .
H81B H 1.5929 0.7255 0.3676 0.061 Uiso 1 1 calc R . . . .
C82 C 1.5300(4) 0.6687(3) 0.4051(2) 0.0369(15) Uani 1 1 d . U . . .
C83 C 1.4607(4) 0.6354(3) 0.3721(2) 0.0387(15) Uani 1 1 d . U . . .
H83 H 1.4576 0.6447 0.3438 0.046 Uiso 1 1 calc R . . . .
C84 C 1.3965(4) 0.5887(3) 0.3804(2) 0.0413(16) Uani 1 1 d . U . . .
H84 H 1.3498 0.5655 0.3575 0.050 Uiso 1 1 calc R . . . .
C85 C 1.3986(4) 0.5752(3) 0.4209(2) 0.0388(15) Uani 1 1 d . U . . .
C86 C 1.4705(4) 0.6075(3) 0.4545(2) 0.0430(16) Uani 1 1 d . U . . .
H86 H 1.4740 0.5975 0.4827 0.052 Uiso 1 1 calc R . . . .
C87 C 1.5351(4) 0.6532(3) 0.4461(2) 0.0410(15) Uani 1 1 d . U . . .
H87 H 1.5841 0.6748 0.4685 0.049 Uiso 1 1 calc R . . . .
C88 C 1.3219(5) 0.5280(3) 0.4309(3) 0.0542(18) Uani 1 1 d . U . . .
H88A H 1.2876 0.5010 0.4045 0.065 Uiso 1 1 calc R . . . .
H88B H 1.3454 0.5049 0.4519 0.065 Uiso 1 1 calc R . . . .
O11 O 1.4646(4) 0.7712(4) 0.68831(19) 0.094(2) Uani 1 1 d . U . . .
O12 O 1.2583(4) 0.8622(3) 0.68708(15) 0.0648(15) Uani 1 1 d . U . . .
O13 O 1.2982(3) 0.7095(2) 0.32625(15) 0.0467(11) Uani 1 1 d . U . . .
O14 O 1.1184(3) 0.8217(2) 0.32351(13) 0.0399(10) Uani 1 1 d . U . . .
O15 O 1.1347(3) 0.5777(2) 0.23340(16) 0.0563(13) Uani 1 1 d . U . . .
O16 O 1.1676(4) 0.4989(2) 0.32346(16) 0.0621(15) Uani 1 1 d . U . . .
O17A O 1.1208(7) 0.4280(4) 0.3821(3) 0.060(3) Uani 0.545(14) 1 d . U P C 1
O17B O 1.1891(6) 0.4063(4) 0.3722(4) 0.048(3) Uani 0.455(14) 1 d . U P C 2
O18 O 1.1651(3) 0.5542(3) 0.6062(2) 0.0830(19) Uani 1 1 d . U . . .
O19 O 1.3042(3) 0.5758(3) 0.6892(2) 0.0714(17) Uani 1 1 d . U . . .
O20 O 1.3324(3) 0.6598(3) 0.76475(18) 0.0755(18) Uani 1 1 d . U . . .
N13 N 1.3702(4) 0.8247(4) 0.68718(19) 0.064(2) Uani 1 1 d . U . . .
N14 N 1.2116(3) 0.7676(2) 0.32476(17) 0.0362(12) Uani 1 1 d . U . . .
N15 N 1.1703(3) 0.6980(2) 0.21146(15) 0.0307(11) Uani 1 1 d . U . . .
N16 N 1.3470(4) 0.7874(4) 0.79810(18) 0.0717(19) Uani 1 1 d . U . . .
C139 C 1.3000(5) 0.8422(4) 0.6663(2) 0.059(2) Uani 1 1 d . U . . .
C140 C 1.2826(4) 0.8382(3) 0.6195(2) 0.0394(16) Uani 1 1 d . U . . .
C141 C 1.3236(4) 0.8050(3) 0.5966(2) 0.0379(15) Uani 1 1 d . U . . .
C142 C 1.3861(5) 0.7812(4) 0.6205(2) 0.0510(19) Uani 1 1 d . U . . .
C143 C 1.4095(6) 0.7910(5) 0.6660(3) 0.084(3) Uani 1 1 d . U . . .
C144 C 1.2247(4) 0.8633(3) 0.59713(19) 0.0329(14) Uani 1 1 d . U . . .
H144 H 1.1976 0.8852 0.6121 0.039 Uiso 1 1 calc R . . . .
C145 C 1.2053(3) 0.8570(2) 0.55238(18) 0.0251(12) Uani 1 1 d . U . . .
H145 H 1.1659 0.8754 0.5376 0.030 Uiso 1 1 calc R . . . .
C146 C 1.2418(3) 0.8247(2) 0.52915(18) 0.0239(12) Uani 1 1 d . U . . .
C147 C 1.3032(3) 0.7979(2) 0.55201(19) 0.0270(12) Uani 1 1 d . U . . .
C148 C 1.3415(4) 0.7630(2) 0.5297(2) 0.0289(13) Uani 1 1 d . U . . .
C149 C 1.4002(4) 0.7387(3) 0.5539(2) 0.0425(16) Uani 1 1 d . U . . .
H149 H 1.4266 0.7156 0.5396 0.051 Uiso 1 1 calc R . . . .
C150 C 1.4214(5) 0.7471(4) 0.5981(2) 0.054(2) Uani 1 1 d . U . . .
H150 H 1.4609 0.7291 0.6133 0.065 Uiso 1 1 calc R . . . .
C151 C 1.2210(3) 0.8175(2) 0.48236(19) 0.0247(12) Uani 1 1 d . U . . .
C152 C 1.2597(3) 0.7819(2) 0.46029(18) 0.0242(11) Uani 1 1 d . U . . .
C153 C 1.3173(3) 0.7537(2) 0.48317(19) 0.0258(12) Uani 1 1 d . U . . .
C154 C 1.1658(4) 0.8439(2) 0.45817(17) 0.0246(12) Uani 1 1 d . U . . .
H154 H 1.1391 0.8669 0.4723 0.030 Uiso 1 1 calc R . . . .
C155 C 1.1486(4) 0.8376(2) 0.41389(19) 0.0299(13) Uani 1 1 d . U . . .
H155 H 1.1113 0.8569 0.3984 0.036 Uiso 1 1 calc R . . . .
C156 C 1.1846(4) 0.8042(2) 0.39232(18) 0.0278(12) Uani 1 1 d . U . . .
C157 C 1.2399(4) 0.7749(2) 0.41533(19) 0.0256(12) Uani 1 1 d . U . . .
C158 C 1.2778(4) 0.7405(2) 0.39298(19) 0.0271(12) Uani 1 1 d . U . . .
C159 C 1.3308(4) 0.7124(3) 0.4156(2) 0.0343(14) Uani 1 1 d . U . . .
H159 H 1.3541 0.6877 0.4008 0.041 Uiso 1 1 calc R . . . .
C160 C 1.3507(4) 0.7193(2) 0.4593(2) 0.0344(14) Uani 1 1 d . U . . .
H160 H 1.3888 0.7000 0.4739 0.041 Uiso 1 1 calc R . . . .
C161 C 1.1666(4) 0.7991(3) 0.34465(19) 0.0321(13) Uani 1 1 d . U . . .
C162 C 1.2640(4) 0.7371(3) 0.3469(2) 0.0340(13) Uani 1 1 d . U . . .
C163 C 1.2082(4) 0.7688(3) 0.2791(2) 0.0373(14) Uani 1 1 d . U . . .
H16A H 1.2686 0.7766 0.2744 0.045 Uiso 1 1 calc R . . . .
H16B H 1.1858 0.8009 0.2691 0.045 Uiso 1 1 calc R . . . .
C164 C 1.1487(4) 0.7113(3) 0.25374(19) 0.0345(14) Uani 1 1 d . U . . .
H16C H 1.0868 0.7117 0.2481 0.041 Uiso 1 1 calc R . . . .
H16D H 1.1531 0.6794 0.2712 0.041 Uiso 1 1 calc R . . . .
C165 C 1.1702(5) 0.7478(3) 0.1856(2) 0.0451(16) Uani 1 1 d . U . . .
H16E H 1.1161 0.7581 0.1849 0.068 Uiso 1 1 calc GR . . . .
H16F H 1.1724 0.7359 0.1564 0.068 Uiso 1 1 calc GR . . . .
H16G H 1.2219 0.7818 0.1985 0.068 Uiso 1 1 calc GR . . . .
C166 C 1.2606(4) 0.6887(3) 0.2182(2) 0.0382(14) Uani 1 1 d . U . . .
H16H H 1.3068 0.7251 0.2322 0.057 Uiso 1 1 calc GR . . . .
H16I H 1.2708 0.6774 0.1906 0.057 Uiso 1 1 calc GR . . . .
H16J H 1.2621 0.6576 0.2363 0.057 Uiso 1 1 calc GR . . . .
C167 C 1.0998(4) 0.6430(3) 0.1863(2) 0.0382(15) Uani 1 1 d . U . . .
H16K H 1.0492 0.6547 0.1713 0.046 Uiso 1 1 calc R . . . .
H16L H 1.1244 0.6279 0.1642 0.046 Uiso 1 1 calc R . . . .
C168 C 1.0658(5) 0.5952(3) 0.2094(2) 0.0541(19) Uani 1 1 d . U . . .
H16M H 1.0329 0.6076 0.2287 0.065 Uiso 1 1 calc R . . . .
H16N H 1.0241 0.5616 0.1889 0.065 Uiso 1 1 calc R . . . .
C169 C 1.1029(6) 0.5350(3) 0.2609(3) 0.059(2) Uani 1 1 d . U . . .
H16O H 1.0702 0.4961 0.2443 0.070 Uiso 1 1 calc R . . . .
H16P H 1.0637 0.5474 0.2766 0.070 Uiso 1 1 calc R . . . .
C170 C 1.1855(6) 0.5339(4) 0.2910(3) 0.063(2) Uani 1 1 d . U . . .
H17A H 1.2212 0.5185 0.2747 0.076 Uiso 1 1 calc R . . . .
H17B H 1.2210 0.5743 0.3041 0.076 Uiso 1 1 calc R . . . .
C171 C 1.1279(5) 0.4387(3) 0.3099(3) 0.0556(19) Uani 1 1 d . U . . .
H17C H 1.1608 0.4256 0.2908 0.067 Uiso 1 1 calc R . . . .
H17D H 1.0666 0.4315 0.2933 0.067 Uiso 1 1 calc R . . . .
C172 C 1.1263(9) 0.4042(4) 0.3453(3) 0.093(4) Uani 1 1 d . U . . .
H17E H 1.0755 0.3678 0.3360 0.111 Uiso 0.545(14) 1 calc R . P C 1
H17F H 1.1806 0.3926 0.3506 0.111 Uiso 0.545(14) 1 calc R . P C 1
H17G H 1.0836 0.4132 0.3603 0.111 Uiso 0.455(14) 1 calc R . P C 2
H17H H 1.0997 0.3627 0.3324 0.111 Uiso 0.455(14) 1 calc R . P C 2
C173 C 1.1394(8) 0.3944(4) 0.4216(4) 0.110(3) Uani 1 1 d . U . . .
H17I H 1.1022 0.3527 0.4148 0.132 Uiso 1 1 calc R . . C 1
H17J H 1.2023 0.3960 0.4288 0.132 Uiso 1 1 calc R . . C 1
C174 C 1.1181(5) 0.4230(4) 0.4583(3) 0.058(2) Uani 1 1 d . U . . .
C175 C 1.1016(5) 0.4466(4) 0.4910(4) 0.071(2) Uani 1 1 d . U . . .
C176 C 1.0886(5) 0.4724(4) 0.5260(3) 0.0564(19) Uani 1 1 d . U . . .
C177 C 1.0797(7) 0.4961(5) 0.5575(4) 0.080(3) Uani 1 1 d . U . . .
C178 C 1.0844(8) 0.5207(6) 0.5891(4) 0.098(3) Uani 1 1 d . U . . .
H17K H 1.0645 0.4925 0.6087 0.118 Uiso 1 1 calc R . . . .
H17L H 1.0447 0.5451 0.5848 0.118 Uiso 1 1 calc R . . . .
C179 C 1.2227(6) 0.5207(5) 0.6194(3) 0.082(3) Uani 1 1 d . U . . .
H17M H 1.2332 0.5010 0.5942 0.098 Uiso 1 1 calc R . . . .
H17N H 1.1958 0.4905 0.6363 0.098 Uiso 1 1 calc R . . . .
C180 C 1.3115(5) 0.5635(5) 0.6470(4) 0.083(3) Uani 1 1 d . U . . .
H18A H 1.3592 0.5458 0.6475 0.100 Uiso 1 1 calc R . . . .
H18B H 1.3272 0.6004 0.6342 0.100 Uiso 1 1 calc R . . . .
C181 C 1.3876(5) 0.6131(4) 0.7147(4) 0.082(3) Uani 1 1 d . U . . .
H18C H 1.4042 0.6507 0.7029 0.098 Uiso 1 1 calc R . . . .
H18D H 1.4336 0.5943 0.7134 0.098 Uiso 1 1 calc R . . . .
C182 C 1.3849(5) 0.6251(5) 0.7607(4) 0.088(3) Uani 1 1 d . U . . .
H18E H 1.3615 0.5876 0.7716 0.106 Uiso 1 1 calc R . . . .
H18F H 1.4457 0.6451 0.7780 0.106 Uiso 1 1 calc R . . . .
C183 C 1.3391(6) 0.6800(5) 0.8078(3) 0.086(3) Uani 1 1 d . U . . .
H18G H 1.4021 0.6949 0.8234 0.104 Uiso 1 1 calc R . . . .
H18H H 1.3084 0.6473 0.8218 0.104 Uiso 1 1 calc R . . . .
C184 C 1.2981(5) 0.7281(5) 0.8094(2) 0.085(3) Uani 1 1 d . U . . .
H18I H 1.2899 0.7344 0.8386 0.102 Uiso 1 1 calc R . . . .
H18J H 1.2385 0.7140 0.7899 0.102 Uiso 1 1 calc R . . . .
C185 C 1.4437(5) 0.8072(5) 0.8210(2) 0.078(3) Uani 1 1 d . U . . .
H18K H 1.4740 0.7836 0.8083 0.117 Uiso 1 1 calc GR . . . .
H18L H 1.4492 0.8023 0.8513 0.117 Uiso 1 1 calc GR . . . .
H18M H 1.4705 0.8485 0.8184 0.117 Uiso 1 1 calc GR . . . .
C186 C 1.3053(5) 0.8282(5) 0.8115(2) 0.085(2) Uani 1 1 d . U . . .
H18N H 1.3134 0.8314 0.8426 0.127 Uiso 1 1 calc GR . . . .
H18O H 1.2420 0.8141 0.7977 0.127 Uiso 1 1 calc GR . . . .
H18P H 1.3323 0.8666 0.8033 0.127 Uiso 1 1 calc GR . . . .
C187 C 1.3368(6) 0.7825(5) 0.7500(2) 0.076(3) Uani 1 1 d . U . . .
H18Q H 1.3515 0.7475 0.7407 0.091 Uiso 1 1 calc R . . . .
H18R H 1.2740 0.7763 0.7361 0.091 Uiso 1 1 calc R . . . .
C188 C 1.3931(6) 0.8348(5) 0.7345(2) 0.070(3) Uani 1 1 d . U . . .
H18S H 1.3816 0.8707 0.7446 0.084 Uiso 1 1 calc R . . . .
H18T H 1.4565 0.8396 0.7457 0.084 Uiso 1 1 calc R . . . .
Se1 Se 0.90454(4) 0.84496(2) -0.03620(2) 0.02706(16) Uani 1 1 d . U . . .
Se2 Se 0.59036(3) 0.57562(2) 0.00829(2) 0.02704(16) Uani 1 1 d . U . . .
N1 N 1.0749(3) 0.70817(19) -0.09925(14) 0.0243(10) Uani 1 1 d . U . . .
N2 N 0.7213(3) 0.9355(2) 0.05874(19) 0.0350(12) Uani 1 1 d . U . . .
N3 N 0.4381(3) 0.69878(19) 0.09897(15) 0.0252(10) Uani 1 1 d . U . . .
N4 N 0.7179(3) 0.4880(2) -0.11480(17) 0.0312(11) Uani 1 1 d . U . . .
C1 C 1.1104(4) 0.7160(2) -0.05690(19) 0.0289(13) Uani 1 1 d . U . . .
H1 H 1.1529 0.6975 -0.0459 0.035 Uiso 1 1 calc R . . . .
C2 C 1.0857(4) 0.7505(2) -0.02940(19) 0.0273(12) Uani 1 1 d . U . . .
H2 H 1.1116 0.7559 0.0004 0.033 Uiso 1 1 calc R . . . .
C3 C 1.0227(4) 0.7776(2) -0.04516(19) 0.0264(12) Uani 1 1 d . U . . .
C4 C 0.9922(4) 0.7719(2) -0.08954(19) 0.0273(12) Uani 1 1 d . U . . .
H4 H 0.9532 0.7924 -0.1015 0.033 Uiso 1 1 calc R . . . .
C5 C 1.0180(4) 0.7370(2) -0.11592(19) 0.0293(13) Uani 1 1 d . U . . .
H5 H 0.9959 0.7329 -0.1460 0.035 Uiso 1 1 calc R . . . .
C6 C 0.9893(4) 0.8087(2) -0.01612(19) 0.0259(12) Uani 1 1 d . U . . .
C7 C 1.0078(4) 0.8117(2) 0.0273(2) 0.0299(13) Uani 1 1 d . U . . .
H7 H 1.0501 0.7959 0.0428 0.036 Uiso 1 1 calc R . . . .
C8 C 0.9597(4) 0.8400(2) 0.0477(2) 0.0307(13) Uani 1 1 d . U . . .
H8 H 0.9665 0.8441 0.0778 0.037 Uiso 1 1 calc R . . . .
C9 C 0.9026(4) 0.8612(2) 0.02105(19) 0.0276(12) Uani 1 1 d . U . . .
C10 C 0.8413(4) 0.8890(2) 0.0329(2) 0.0299(13) Uani 1 1 d . U . . .
C11 C 0.8530(4) 0.9098(2) 0.0760(2) 0.0354(14) Uani 1 1 d . U . . .
H11 H 0.9027 0.9083 0.0968 0.042 Uiso 1 1 calc R . . . .
C12 C 0.7914(4) 0.9327(3) 0.0880(2) 0.0387(15) Uani 1 1 d . U . . .
H12 H 0.7989 0.9465 0.1171 0.046 Uiso 1 1 calc R . . . .
C13 C 0.7109(4) 0.9181(2) 0.0172(2) 0.0351(14) Uani 1 1 d . U . . .
H13 H 0.6622 0.9218 -0.0032 0.042 Uiso 1 1 calc R . . . .
C14 C 0.7698(4) 0.8950(2) 0.0038(2) 0.0349(14) Uani 1 1 d . U . . .
H14 H 0.7615 0.8830 -0.0257 0.042 Uiso 1 1 calc R . . . .
C15 C 0.6520(4) 0.9553(3) 0.0733(2) 0.0394(15) Uani 1 1 d . U . . .
H15A H 0.6181 0.9695 0.0494 0.047 Uiso 1 1 calc R . . . .
H15B H 0.6803 0.9880 0.0969 0.047 Uiso 1 1 calc R . . . .
C16 C 0.5904(4) 0.9043(2) 0.0884(2) 0.0286(13) Uani 1 1 d . U . . .
C17 C 0.5220(4) 0.8632(2) 0.05847(18) 0.0268(12) Uani 1 1 d . U . . .
H17 H 0.5113 0.8690 0.0292 0.032 Uiso 1 1 calc R . . . .
C18 C 0.4701(4) 0.8143(2) 0.07124(18) 0.0267(12) Uani 1 1 d . U . . .
H18 H 0.4236 0.7863 0.0507 0.032 Uiso 1 1 calc R . . . .
C19 C 0.4851(3) 0.8055(2) 0.11421(18) 0.0245(12) Uani 1 1 d . U . . .
C20 C 0.5507(4) 0.8474(3) 0.14363(19) 0.0341(14) Uani 1 1 d . U . . .
H20 H 0.5610 0.8424 0.1730 0.041 Uiso 1 1 calc R . . . .
C21 C 0.6016(4) 0.8968(3) 0.1305(2) 0.0342(14) Uani 1 1 d . U . . .
H21 H 0.6453 0.9262 0.1512 0.041 Uiso 1 1 calc R . . . .
C22 C 0.4317(4) 0.7484(2) 0.12624(19) 0.0302(13) Uani 1 1 d . U . . .
H22E H 0.4548 0.7457 0.1567 0.036 Uiso 1 1 calc R . . . .
H22F H 0.3690 0.7468 0.1221 0.036 Uiso 1 1 calc R . . . .
C23 C 0.5130(4) 0.6844(2) 0.10631(19) 0.0279(12) Uani 1 1 d . U . . .
H23 H 0.5551 0.6990 0.1328 0.033 Uiso 1 1 calc R . . . .
C24 C 0.5299(4) 0.6498(2) 0.07692(18) 0.0264(12) Uani 1 1 d . U . . .
H24 H 0.5833 0.6401 0.0829 0.032 Uiso 1 1 calc R . . . .
C25 C 0.4692(4) 0.6283(2) 0.03801(19) 0.0285(12) Uani 1 1 d . U . . .
C26 C 0.3877(4) 0.6393(2) 0.0329(2) 0.0296(13) Uani 1 1 d . U . . .
H26 H 0.3415 0.6218 0.0083 0.036 Uiso 1 1 calc R . . . .
C27 C 0.3756(4) 0.6751(2) 0.0635(2) 0.0308(13) Uani 1 1 d . U . . .
H27 H 0.3212 0.6834 0.0595 0.037 Uiso 1 1 calc R . . . .
C28 C 0.4901(4) 0.6003(3) 0.0018(2) 0.0315(13) Uani 1 1 d . U . . .
C29 C 0.4493(4) 0.5952(3) -0.0401(2) 0.0375(15) Uani 1 1 d . U . . .
H29 H 0.3977 0.6061 -0.0493 0.045 Uiso 1 1 calc R . . . .
C30 C 0.4886(4) 0.5727(3) -0.0686(2) 0.0390(15) Uani 1 1 d . U . . .
H30 H 0.4645 0.5668 -0.0986 0.047 Uiso 1 1 calc R . . . .
C31 C 0.5632(3) 0.5598(2) -0.05123(19) 0.0274(12) Uani 1 1 d . U . . .
C32 C 0.6168(4) 0.5353(2) -0.07335(19) 0.0278(12) Uani 1 1 d . U . . .
C33 C 0.6800(4) 0.5124(3) -0.0513(2) 0.0330(13) Uani 1 1 d . U . . .
H33 H 0.6893 0.5132 -0.0213 0.040 Uiso 1 1 calc R . . . .
C34 C 0.7286(4) 0.4890(3) -0.0724(2) 0.0312(13) Uani 1 1 d . U . . .
H34 H 0.7707 0.4731 -0.0569 0.037 Uiso 1 1 calc R . . . .
C35 C 0.6585(4) 0.5103(2) -0.1372(2) 0.0299(13) Uani 1 1 d . U . . .
H35 H 0.6518 0.5099 -0.1672 0.036 Uiso 1 1 calc R . . . .
C36 C 0.6070(4) 0.5337(3) -0.1168(2) 0.0317(13) Uani 1 1 d . U . . .
H36 H 0.5647 0.5489 -0.1330 0.038 Uiso 1 1 calc R . . . .
C37 C 0.7763(4) 0.4655(3) -0.1369(2) 0.0348(14) Uani 1 1 d . U . . .
H37A H 0.7447 0.4501 -0.1670 0.042 Uiso 1 1 calc R . . . .
H37B H 0.7901 0.4329 -0.1228 0.042 Uiso 1 1 calc R . . . .
C38 C 0.8614(4) 0.5133(2) -0.13580(19) 0.0273(12) Uani 1 1 d . U . . .
C39 C 0.9325(4) 0.5271(2) -0.1000(2) 0.0302(13) Uani 1 1 d . U . . .
H39 H 0.9296 0.5043 -0.0771 0.036 Uiso 1 1 calc R . . . .
C40 C 1.0064(4) 0.5736(2) -0.09818(18) 0.0266(12) Uani 1 1 d . U . . .
H40 H 1.0544 0.5831 -0.0737 0.032 Uiso 1 1 calc R . . . .
C41 C 1.0124(3) 0.6073(2) -0.13164(18) 0.0255(12) Uani 1 1 d . U . . .
C42 C 0.9428(4) 0.5931(3) -0.16774(18) 0.0282(12) Uani 1 1 d . U . . .
H42 H 0.9464 0.6152 -0.1911 0.034 Uiso 1 1 calc R . . . .
C43 C 0.8681(4) 0.5461(3) -0.1690(2) 0.0334(14) Uani 1 1 d . U . . .
H43 H 0.8202 0.5363 -0.1935 0.040 Uiso 1 1 calc R . . . .
C44 C 1.0885(4) 0.6619(2) -0.12770(19) 0.0283(12) Uani 1 1 d . U . . .
H44A H 1.0908 0.6745 -0.1562 0.034 Uiso 1 1 calc R . . . .
H44B H 1.1448 0.6548 -0.1152 0.034 Uiso 1 1 calc R . . . .
P10B P 0.5941(8) 0.5312(5) -0.2650(3) 0.0545(18) Uani 0.310(5) 1 d . U P D 2
F55B F 0.7015(10) 0.5671(8) -0.2526(5) 0.051(3) Uani 0.310(5) 1 d . U P D 2
F56B F 0.5872(9) 0.5615(7) -0.2233(4) 0.059(2) Uani 0.310(5) 1 d . U P D 2
F57B F 0.6193(9) 0.4776(7) -0.2399(5) 0.061(2) Uani 0.310(5) 1 d . U P D 2
F58B F 0.4944(10) 0.4974(7) -0.2783(5) 0.071(2) Uani 0.310(5) 1 d . U P D 2
F59B F 0.6106(11) 0.5010(8) -0.3074(6) 0.059(2) Uani 0.310(5) 1 d . U P D 2
F60B F 0.5832(16) 0.5860(11) -0.2906(9) 0.050(3) Uani 0.310(5) 1 d . U P D 2
P13B P 0.6895(4) 0.7343(3) 0.5730(3) 0.0688(15) Uani 0.597(4) 1 d D U P E 1
F73B F 0.6577(5) 0.7720(4) 0.6059(2) 0.083(2) Uani 0.597(4) 1 d D U P E 1
F74B F 0.7822(5) 0.7509(4) 0.6041(2) 0.081(2) Uani 0.597(4) 1 d D U P E 1
F75B F 0.7229(5) 0.7943(4) 0.5514(2) 0.090(2) Uani 0.597(4) 1 d D U P E 1
F76B F 0.7167(5) 0.7034(4) 0.5371(2) 0.080(2) Uani 0.597(4) 1 d D U P E 1
F77B F 0.6534(6) 0.6794(4) 0.5937(2) 0.085(2) Uani 0.597(4) 1 d D U P E 1
F78B F 0.5930(4) 0.7226(4) 0.5412(2) 0.077(2) Uani 0.597(4) 1 d D U P E 1
P12A P 1.1873(3) 1.0203(2) 0.4298(2) 0.1030(17) Uani 0.639(5) 1 d D U P F 1
F68A F 1.2577(7) 0.9943(5) 0.4090(4) 0.114(2) Uani 0.639(5) 1 d D U P F 1
F69A F 1.1266(6) 1.0502(4) 0.4478(4) 0.107(2) Uani 0.639(5) 1 d D U P F 1
F67A F 1.2724(5) 1.0661(4) 0.4569(3) 0.103(2) Uani 0.639(5) 1 d D U P F 1
F70A F 1.1830(6) 0.9799(4) 0.4670(4) 0.109(2) Uani 0.639(5) 1 d D U P F 1
F71A F 1.1080(8) 0.9716(4) 0.3997(5) 0.103(3) Uani 0.639(5) 1 d D U P F 1
F72A F 1.1922(7) 1.0606(4) 0.3936(4) 0.111(2) Uani 0.639(5) 1 d D U P F 1
P9 P 1.51809(11) 0.81163(8) 0.27032(5) 0.0390(4) Uani 1 1 d . U . . .
F49 F 1.4596(3) 0.7542(2) 0.28415(16) 0.0788(15) Uani 1 1 d . U . . .
F50 F 1.5363(5) 0.7720(2) 0.23416(14) 0.0943(17) Uani 1 1 d . U . . .
F51 F 1.4365(3) 0.8168(2) 0.23623(18) 0.0954(18) Uani 1 1 d . U . . .
F52 F 1.5791(3) 0.8684(2) 0.25629(13) 0.0695(13) Uani 1 1 d . U . . .
F53 F 1.5045(3) 0.8526(2) 0.30663(15) 0.0669(12) Uani 1 1 d . U . . .
F54 F 1.6007(3) 0.8056(2) 0.30306(13) 0.0575(11) Uani 1 1 d . U . . .
P1 P 1.02829(10) 0.75093(7) -0.24625(5) 0.0335(4) Uani 1 1 d . U . . .
F1 F 0.9616(2) 0.7447(2) -0.29144(11) 0.0548(11) Uani 1 1 d . U . . .
F2 F 1.0953(4) 0.7357(3) -0.26988(16) 0.1074(18) Uani 1 1 d . U . . .
F3 F 1.0749(4) 0.8157(2) -0.25071(15) 0.0935(18) Uani 1 1 d . U . . .
F4 F 1.0944(2) 0.7587(2) -0.20060(12) 0.0538(10) Uani 1 1 d . U . . .
F5 F 0.9629(3) 0.7676(4) -0.22326(15) 0.112(2) Uani 1 1 d . U . . .
F6 F 0.9797(6) 0.6866(3) -0.24291(19) 0.141(3) Uani 1 1 d . U . . .
P3 P 1.35701(11) 0.74537(9) -0.05632(5) 0.0459(5) Uani 1 1 d . U . . .
F13 F 1.3031(3) 0.6786(2) -0.06698(19) 0.0867(16) Uani 1 1 d . U . . .
F14 F 1.2785(3) 0.75848(19) -0.08855(13) 0.0539(10) Uani 1 1 d . U . . .
F15 F 1.4044(3) 0.7432(4) -0.09344(15) 0.122(2) Uani 1 1 d . U . . .
F16 F 1.4095(5) 0.8105(3) -0.0441(2) 0.137(3) Uani 1 1 d . U . . .
F17 F 1.4343(2) 0.7319(2) -0.02478(13) 0.0703(13) Uani 1 1 d . U . . .
F18 F 1.3094(3) 0.7481(3) -0.01893(14) 0.0790(14) Uani 1 1 d . U . . .
P10A P 0.5924(3) 0.5114(2) -0.27710(14) 0.0534(10) Uani 0.690(5) 1 d . U P D 1
F55A F 0.5334(5) 0.4981(4) -0.2426(2) 0.0760(17) Uani 0.690(5) 1 d . U P D 1
F56A F 0.6174(5) 0.4522(3) -0.2702(2) 0.0689(17) Uani 0.690(5) 1 d . U P D 1
F57A F 0.5076(4) 0.4753(3) -0.3137(2) 0.0687(17) Uani 0.690(5) 1 d . U P D 1
F58A F 0.6506(4) 0.5228(3) -0.31189(19) 0.0451(14) Uani 0.690(5) 1 d . U P D 1
F59A F 0.5668(7) 0.5714(5) -0.2855(4) 0.0544(19) Uani 0.690(5) 1 d . U P D 1
F60A F 0.6773(5) 0.5485(4) -0.2408(2) 0.0576(16) Uani 0.690(5) 1 d . U P D 1
P2 P 1.4717(2) 1.04970(14) 0.07748(10) 0.0546(7) Uani 0.69 1 d . U P . .
F1B F 1.4525(7) 1.0425(4) 0.1236(3) 0.115(3) Uani 0.69 1 d . U P . .
F7 F 1.3706(4) 1.0100(3) 0.0541(3) 0.0760(18) Uani 0.69 1 d . U P . .
F9 F 1.4387(4) 1.1058(2) 0.07737(17) 0.0529(14) Uani 0.69 1 d . U P . .
F11 F 1.4862(4) 1.0593(3) 0.0314(2) 0.0603(15) Uani 0.69 1 d . U P . .
F12 F 1.4973(6) 0.9923(3) 0.0764(3) 0.096(2) Uani 0.69 1 d . U P . .
F19 F 1.5643(5) 1.0857(4) 0.0968(3) 0.093(2) Uani 0.69 1 d . U P . .
P11B P 0.9810(2) 0.6329(2) 0.33252(13) 0.0561(10) Uani 0.720(5) 1 d D U P G 1
F66B F 0.8847(4) 0.6368(3) 0.3284(2) 0.0688(16) Uani 0.720(5) 1 d D U P G 1
F62B F 0.9697(4) 0.5997(3) 0.3732(2) 0.0723(17) Uani 0.720(5) 1 d D U P G 1
F65B F 1.0803(5) 0.6271(4) 0.3379(3) 0.0802(19) Uani 0.720(5) 1 d D U P G 1
F63B F 0.9900(5) 0.6693(4) 0.2937(2) 0.0813(18) Uani 0.720(5) 1 d D U P G 1
F61B F 1.0218(4) 0.6924(3) 0.36335(19) 0.0589(15) Uani 0.720(5) 1 d D U P G 1
F64B F 0.9377(5) 0.5706(4) 0.3040(3) 0.102(2) Uani 0.720(5) 1 d D U P G 1
P5 P 1.06833(14) 0.88350(8) 0.17981(6) 0.0494(5) Uani 1 1 d D U . . .
F27 F 1.0558(4) 0.92103(19) 0.14172(14) 0.0768(14) Uani 1 1 d D U . . .
F28 F 1.1680(3) 0.8974(3) 0.1846(2) 0.1021(17) Uani 1 1 d D U . . .
F26 F 1.0499(4) 0.82788(19) 0.14622(14) 0.0849(15) Uani 1 1 d D U . . .
F25 F 0.9615(3) 0.8677(2) 0.17478(18) 0.0866(15) Uani 1 1 d D U . . .
F29 F 1.0828(3) 0.93837(19) 0.21306(13) 0.0700(13) Uani 1 1 d D U . . .
F30 F 1.0704(3) 0.8442(2) 0.21731(14) 0.0730(13) Uani 1 1 d D U . . .
P12B P 1.2006(6) 1.0351(4) 0.4018(4) 0.093(2) Uani 0.361(5) 1 d D U P F 2
F67B F 1.2195(11) 1.0185(8) 0.4511(5) 0.104(3) Uani 0.361(5) 1 d D U P F 2
F68B F 1.1763(10) 1.0449(6) 0.3533(4) 0.111(3) Uani 0.361(5) 1 d D U P F 2
F69B F 1.2376(11) 0.9855(6) 0.3902(6) 0.107(3) Uani 0.361(5) 1 d D U P F 2
F70B F 1.2897(9) 1.0861(6) 0.4059(6) 0.122(3) Uani 0.361(5) 1 d D U P F 2
F71B F 1.1552(9) 1.0804(6) 0.4157(6) 0.099(3) Uani 0.361(5) 1 d D U P F 2
F72B F 1.1081(13) 0.9854(7) 0.3948(7) 0.101(3) Uani 0.361(5) 1 d D U P F 2
P6 P 1.11453(10) 0.64226(8) 0.05494(5) 0.0376(4) Uani 1 1 d . U . . .
F31 F 1.0477(2) 0.60518(16) 0.08083(11) 0.0374(8) Uani 1 1 d . U . . .
F32 F 1.1383(3) 0.5844(2) 0.04213(12) 0.0535(10) Uani 1 1 d . U . . .
F33 F 1.0361(2) 0.62632(18) 0.01267(11) 0.0448(9) Uani 1 1 d . U . . .
F34 F 1.1820(2) 0.6789(2) 0.02983(12) 0.0554(11) Uani 1 1 d . U . . .
F35 F 1.0912(2) 0.69907(16) 0.06815(12) 0.0430(9) Uani 1 1 d . U . . .
F36 F 1.1939(2) 0.65751(18) 0.09768(11) 0.0450(9) Uani 1 1 d . U . . .
P13A P 0.6969(7) 0.7228(5) 0.5735(4) 0.079(2) Uani 0.403(4) 1 d D U P E 2
F73A F 0.7554(8) 0.7802(5) 0.6049(4) 0.087(3) Uani 0.403(4) 1 d D U P E 2
F74A F 0.6365(8) 0.7540(6) 0.5461(4) 0.097(2) Uani 0.403(4) 1 d D U P E 2
F75A F 0.6313(7) 0.7125(6) 0.6056(3) 0.083(3) Uani 0.403(4) 1 d D U P E 2
F76A F 0.7525(8) 0.6880(5) 0.6024(3) 0.089(2) Uani 0.403(4) 1 d D U P E 2
F77A F 0.7585(7) 0.7332(6) 0.5430(3) 0.092(2) Uani 0.403(4) 1 d D U P E 2
F78A F 0.6389(7) 0.6619(4) 0.5451(3) 0.079(2) Uani 0.403(4) 1 d D U P E 2
P7 P 0.66415(11) 0.57298(7) 0.15425(6) 0.0379(4) Uani 1 1 d . U . . .
F37 F 0.6784(3) 0.51140(16) 0.14342(14) 0.0525(10) Uani 1 1 d . U . . .
F38 F 0.5685(2) 0.55030(16) 0.12292(14) 0.0510(10) Uani 1 1 d . U . . .
F39 F 0.7027(3) 0.5961(2) 0.11462(16) 0.0679(12) Uani 1 1 d . U . . .
F40 F 0.6509(3) 0.63522(17) 0.16409(13) 0.0550(10) Uani 1 1 d . U . . .
F41 F 0.7618(3) 0.5965(2) 0.18303(19) 0.0952(18) Uani 1 1 d . U . . .
F42 F 0.6253(4) 0.5495(2) 0.19211(16) 0.0908(16) Uani 1 1 d . U . . .
P4 P 1.5483(5) 1.0195(3) 0.2166(2) 0.0587(15) Uani 0.31 1 d . U P . .
F21 F 1.5482(10) 1.0450(8) 0.2625(5) 0.074(3) Uani 0.31 1 d . U P . .
F23 F 1.5274(8) 1.0759(6) 0.1974(4) 0.051(3) Uani 0.31 1 d . U P . .
F20 F 1.5758(13) 0.9757(9) 0.2390(6) 0.095(3) Uani 0.31 1 d . U P . .
F24 F 1.5496(12) 0.9950(7) 0.1741(6) 0.084(3) Uani 0.31 1 d . U P . .
F1F F 1.4455(11) 0.9874(7) 0.2099(5) 0.080(3) Uani 0.31 1 d . U P . .
F22 F 1.6451(11) 1.0474(8) 0.2228(5) 0.082(3) Uani 0.31 1 d . U P . .
P8 P 0.85805(18) 0.83436(9) 0.44374(7) 0.0609(6) Uani 1 1 d . U . . .
F43 F 0.9126(3) 0.7935(2) 0.43446(15) 0.0694(12) Uani 1 1 d . U . . .
F44 F 0.7895(3) 0.8092(3) 0.39965(15) 0.0805(14) Uani 1 1 d . U . . .
F45 F 0.9144(5) 0.8827(2) 0.42051(19) 0.1036(18) Uani 1 1 d . U . . .
F46 F 0.8092(6) 0.8772(3) 0.4559(2) 0.130(2) Uani 1 1 d . U . . .
F47 F 0.9297(5) 0.8595(2) 0.48819(17) 0.1081(19) Uani 1 1 d . U . . .
F48 F 0.8016(3) 0.78450(19) 0.46631(14) 0.0639(12) Uani 1 1 d . U . . .
P11A P 0.9909(8) 0.6218(5) 0.3236(4) 0.073(2) Uani 0.280(5) 1 d D U P G 2
F61A F 0.9652(10) 0.5570(6) 0.3311(5) 0.078(3) Uani 0.280(5) 1 d D U P G 2
F62A F 1.0024(10) 0.6023(7) 0.2780(4) 0.082(3) Uani 0.280(5) 1 d D U P G 2
F63A F 1.0177(10) 0.6920(6) 0.3109(5) 0.065(3) Uani 0.280(5) 1 d D U P G 2
F64A F 0.9793(10) 0.6408(8) 0.3687(4) 0.079(3) Uani 0.280(5) 1 d D U P G 2
F65A F 1.0911(10) 0.6353(9) 0.3432(7) 0.079(3) Uani 0.280(5) 1 d D U P G 2
F66A F 0.8886(8) 0.6129(8) 0.3009(5) 0.078(3) Uani 0.280(5) 1 d D U P G 2
N1S N 0.6521(5) 0.5423(3) 0.4771(3) 0.091(3) Uani 1 1 d . U . . .
C1S C 0.7540(6) 0.6332(3) 0.4550(3) 0.074(2) Uani 1 1 d . U . . .
H1SA H 0.7228 0.6424 0.4283 0.111 Uiso 1 1 calc GR . . . .
H1SB H 0.8073 0.6249 0.4507 0.111 Uiso 1 1 calc GR . . . .
H1SC H 0.7708 0.6667 0.4773 0.111 Uiso 1 1 calc GR . . . .
C2S C 0.6963(6) 0.5822(4) 0.4680(3) 0.074(2) Uani 1 1 d . U . . .
N5S N 1.5700(4) 0.3903(3) 0.4245(2) 0.0555(16) Uani 1 1 d . U . . .
C9S C 1.4629(5) 0.4481(4) 0.4029(3) 0.061(2) Uani 1 1 d . U . . .
H9SA H 1.4613 0.4568 0.3736 0.091 Uiso 1 1 calc GR . . . .
H9SB H 1.4827 0.4849 0.4223 0.091 Uiso 1 1 calc GR . . . .
H9SC H 1.4036 0.4250 0.4049 0.091 Uiso 1 1 calc GR . . . .
C10S C 1.5232(4) 0.4155(3) 0.4147(2) 0.0402(14) Uani 1 1 d . U . . .
N7S N 1.4088(4) 0.6309(2) 0.17701(19) 0.0439(13) Uani 1 1 d . U . . .
C13S C 1.5410(5) 0.6447(3) 0.2406(2) 0.0509(17) Uani 1 1 d . U . . .
H13U H 1.5755 0.6198 0.2338 0.076 Uiso 1 1 calc GR . . . .
H13V H 1.5196 0.6337 0.2661 0.076 Uiso 1 1 calc GR . . . .
H13W H 1.5784 0.6858 0.2460 0.076 Uiso 1 1 calc GR . . . .
C14S C 1.4667(5) 0.6372(3) 0.2051(2) 0.0398(14) Uani 1 1 d . U . . .
N2S N 0.6815(5) 0.6478(4) 0.3451(3) 0.080(2) Uani 1 1 d . U . . .
C3S C 0.6905(5) 0.5679(3) 0.2940(2) 0.0528(18) Uani 1 1 d . U . . .
H3SA H 0.6466 0.5635 0.2671 0.079 Uiso 1 1 calc GR . . . .
H3SB H 0.6783 0.5309 0.3062 0.079 Uiso 1 1 calc GR . . . .
H3SC H 0.7498 0.5785 0.2886 0.079 Uiso 1 1 calc GR . . . .
C4S C 0.6859(5) 0.6121(3) 0.3227(2) 0.0484(16) Uani 1 1 d . U . . .
N6S N 0.7777(5) 0.4770(3) 0.0364(2) 0.074(2) Uani 1 1 d . U . . .
C11S C 0.8645(5) 0.5222(3) 0.1126(2) 0.0479(16) Uani 1 1 d . U . . .
H11Q H 0.9273 0.5382 0.1127 0.072 Uiso 1 1 calc GR . . . .
H11R H 0.8569 0.4923 0.1320 0.072 Uiso 1 1 calc GR . . . .
H11S H 0.8435 0.5537 0.1221 0.072 Uiso 1 1 calc GR . . . .
C12S C 0.8144(5) 0.4962(3) 0.0701(2) 0.0465(16) Uani 1 1 d . U . . .
N3S N 0.7809(6) 0.2984(4) 0.3407(2) 0.080(2) Uani 1 1 d . U . . .
C5S C 0.8709(6) 0.3869(5) 0.3087(4) 0.094(3) Uani 1 1 d . U . . .
H5SA H 0.8370 0.3881 0.2800 0.141 Uiso 1 1 calc GR . . . .
H5SB H 0.9278 0.3822 0.3068 0.141 Uiso 1 1 calc GR . . . .
H5SC H 0.8813 0.4235 0.3269 0.141 Uiso 1 1 calc GR . . . .
C6S C 0.8208(6) 0.3372(5) 0.3271(3) 0.073(2) Uani 1 1 d . U . . .
N4S N 0.8693(5) 0.4161(3) 0.1982(3) 0.077(2) Uani 1 1 d . U . . .
C7S C 0.8165(6) 0.4939(3) 0.2295(3) 0.061(2) Uani 1 1 d . U . . .
H7SA H 0.7605 0.4937 0.2110 0.092 Uiso 1 1 calc GR . . . .
H7SB H 0.8609 0.5324 0.2319 0.092 Uiso 1 1 calc GR . . . .
H7SC H 0.8077 0.4859 0.2579 0.092 Uiso 1 1 calc GR . . . .
C8S C 0.8463(5) 0.4503(3) 0.2119(2) 0.0507(17) Uani 1 1 d . U . . .

loop_
_atom_site_aniso_label
_atom_site_aniso_U_11
_atom_site_aniso_U_22
_atom_site_aniso_U_33
_atom_site_aniso_U_23
_atom_site_aniso_U_13
_atom_site_aniso_U_12
O1 0.044(2) 0.060(3) 0.032(2) -0.005(2) 0.012(2) 0.032(2)
O2 0.036(2) 0.063(3) 0.032(2) 0.002(2) 0.0033(19) 0.026(2)
O3 0.035(2) 0.069(3) 0.029(2) 0.007(2) 0.0047(19) 0.032(2)
O4 0.048(3) 0.058(3) 0.030(2) 0.007(2) 0.015(2) 0.035(2)
O5 0.123(6) 0.116(6) 0.060(4) -0.030(4) 0.033(4) 0.022(5)
O6B 0.0363(18) 0.038(2) 0.0457(19) -0.0064(17) 0.0067(15) 0.0065(16)
O6A 0.0363(18) 0.038(2) 0.0457(19) -0.0064(17) 0.0067(15) 0.0065(16)
O7 0.0363(18) 0.038(2) 0.0457(19) -0.0064(17) 0.0067(15) 0.0065(16)
O8 0.053(3) 0.065(4) 0.064(3) -0.001(3) 0.016(3) 0.015(3)
O9 0.119(5) 0.082(4) 0.053(4) -0.025(3) -0.031(3) 0.070(4)
O10 0.081(4) 0.113(5) 0.048(3) -0.038(3) -0.018(3) 0.077(4)
N9 0.031(3) 0.041(3) 0.023(2) 0.000(2) 0.005(2) 0.019(2)
N10 0.033(3) 0.055(3) 0.030(3) 0.006(2) 0.009(2) 0.024(2)
N11 0.053(4) 0.194(7) 0.049(4) 0.055(4) 0.026(3) 0.082(4)
N12 0.066(4) 0.115(5) 0.029(3) -0.010(3) 0.005(3) 0.068(3)
C89 0.030(3) 0.034(3) 0.035(3) -0.002(3) 0.009(3) 0.014(2)
C90 0.019(3) 0.027(3) 0.028(3) -0.002(2) 0.006(2) 0.007(2)
C91 0.017(3) 0.021(3) 0.027(3) -0.001(2) 0.005(2) 0.004(2)
C92 0.015(3) 0.033(3) 0.030(3) 0.000(2) 0.006(2) 0.007(2)
C93 0.023(3) 0.042(3) 0.032(3) -0.004(3) 0.007(2) 0.016(3)
C94 0.028(3) 0.021(3) 0.030(3) -0.001(2) 0.009(2) 0.012(2)
C95 0.021(3) 0.017(3) 0.031(3) 0.003(2) 0.009(2) 0.007(2)
C96 0.017(3) 0.018(3) 0.029(3) 0.002(2) 0.009(2) 0.002(2)
C97 0.011(2) 0.016(3) 0.030(3) -0.001(2) 0.008(2) 0.0014(19)
C98 0.010(2) 0.020(3) 0.030(3) 0.000(2) 0.004(2) 0.003(2)
C99 0.022(3) 0.037(3) 0.034(3) -0.002(3) 0.007(2) 0.015(2)
C100 0.025(3) 0.039(3) 0.027(3) 0.000(3) 0.002(2) 0.017(3)
C101 0.014(2) 0.015(2) 0.029(3) 0.002(2) 0.006(2) 0.001(2)
C102 0.013(2) 0.012(2) 0.030(3) 0.003(2) 0.009(2) 0.0010(19)
C103 0.016(2) 0.015(3) 0.029(3) -0.002(2) 0.008(2) 0.003(2)
C104 0.020(3) 0.025(3) 0.034(3) -0.003(2) 0.005(2) 0.009(2)
C105 0.016(3) 0.042(3) 0.033(3) 0.002(3) 0.003(2) 0.014(2)
C106 0.018(3) 0.026(3) 0.029(3) 0.002(2) 0.005(2) 0.008(2)
C107 0.014(2) 0.018(3) 0.029(3) -0.001(2) 0.005(2) 0.001(2)
C108 0.020(3) 0.021(3) 0.029(3) 0.000(2) 0.009(2) 0.005(2)
C109 0.018(3) 0.019(3) 0.033(3) 0.000(2) 0.008(2) 0.008(2)
C110 0.022(3) 0.018(3) 0.033(3) -0.002(2) 0.006(2) 0.009(2)
C111 0.023(3) 0.044(3) 0.032(3) 0.002(3) 0.006(2) 0.014(3)
C112 0.029(3) 0.038(3) 0.029(3) 0.006(3) 0.007(2) 0.018(3)
C113 0.051(4) 0.087(6) 0.028(3) 0.002(3) 0.010(3) 0.040(4)
C114 0.074(5) 0.112(7) 0.046(4) 0.043(4) 0.033(4) 0.068(5)
C115 0.053(4) 0.167(7) 0.043(4) 0.030(5) 0.020(4) 0.053(5)
C116 0.063(5) 0.242(10) 0.067(5) 0.057(6) 0.018(4) 0.084(6)
C117 0.108(7) 0.158(8) 0.094(7) 0.081(7) 0.074(6) 0.106(6)
C118 0.138(11) 0.151(9) 0.067(7) 0.024(7) 0.033(7) 0.071(9)
C119 0.103(8) 0.189(13) 0.061(5) 0.059(6) 0.013(6) 0.092(9)
C120 0.079(6) 0.115(8) 0.075(5) 0.012(6) 0.016(5) 0.062(6)
C121 0.0363(18) 0.038(2) 0.0457(19) -0.0064(17) 0.0067(15) 0.0065(16)
C122 0.0363(18) 0.038(2) 0.0457(19) -0.0064(17) 0.0067(15) 0.0065(16)
C123 0.0515(17) 0.0302(15) 0.0446(17) 0.0054(12) 0.0107(13) -0.0008(12)
C124 0.0515(17) 0.0302(15) 0.0446(17) 0.0054(12) 0.0107(13) -0.0008(12)
C125 0.0515(17) 0.0302(15) 0.0446(17) 0.0054(12) 0.0107(13) -0.0008(12)
C126 0.0515(17) 0.0302(15) 0.0446(17) 0.0054(12) 0.0107(13) -0.0008(12)
C127 0.0515(17) 0.0302(15) 0.0446(17) 0.0054(12) 0.0107(13) -0.0008(12)
C128 0.0515(17) 0.0302(15) 0.0446(17) 0.0054(12) 0.0107(13) -0.0008(12)
C129 0.056(5) 0.113(6) 0.074(5) 0.042(5) 0.023(4) 0.035(4)
C130 0.063(5) 0.070(5) 0.072(5) -0.037(4) 0.001(4) 0.024(4)
C131 0.090(7) 0.078(6) 0.074(6) -0.049(5) -0.036(5) 0.057(5)
C132 0.099(7) 0.097(7) 0.056(5) -0.029(5) -0.024(5) 0.078(6)
C133 0.083(6) 0.087(5) 0.045(5) -0.034(4) -0.021(4) 0.061(5)
C134 0.080(5) 0.116(6) 0.028(4) -0.032(4) -0.017(4) 0.071(5)
C135 0.066(4) 0.129(6) 0.042(4) -0.005(4) 0.017(3) 0.072(4)
C136 0.075(5) 0.122(6) 0.022(3) -0.007(4) 0.008(3) 0.064(4)
C137 0.046(4) 0.078(5) 0.026(3) -0.013(3) 0.007(3) 0.037(4)
C138 0.046(4) 0.066(5) 0.026(3) 0.002(3) 0.011(3) 0.028(4)
C221 0.048(10) 0.10(2) 0.052(8) -0.044(10) 0.022(7) -0.030(11)
C222 0.032(8) 0.013(16) 0.036(8) 0.002(7) 0.009(7) -0.002(8)
Se3 0.0295(3) 0.0456(4) 0.0452(4) 0.0250(3) 0.0117(3) 0.0088(3)
Se4A 0.0427(5) 0.0231(4) 0.0485(5) -0.0022(3) 0.0239(4) 0.0020(3)
Se4B 0.015(3) 0.016(3) 0.032(4) 0.006(2) 0.004(2) 0.001(2)
N5 0.036(3) 0.022(3) 0.068(4) 0.006(3) 0.005(3) 0.005(2)
N6 0.036(3) 0.067(4) 0.062(4) 0.033(3) 0.032(3) 0.025(3)
N7 0.038(3) 0.027(3) 0.050(4) -0.011(2) 0.013(3) 0.001(2)
N8 0.042(3) 0.038(3) 0.035(3) 0.001(2) 0.017(3) 0.010(2)
C45 0.039(4) 0.031(3) 0.049(4) 0.005(3) -0.006(3) 0.001(3)
C46 0.036(4) 0.030(3) 0.057(4) 0.010(3) 0.000(3) 0.006(3)
C47 0.032(3) 0.028(3) 0.043(4) 0.014(3) 0.006(3) -0.003(2)
C48 0.045(4) 0.025(3) 0.052(4) 0.018(3) 0.010(3) 0.006(3)
C49 0.047(4) 0.024(3) 0.053(4) 0.010(3) 0.000(3) 0.003(3)
C50 0.028(3) 0.031(3) 0.048(4) 0.021(3) 0.011(3) -0.002(2)
C51 0.040(4) 0.036(4) 0.042(4) 0.016(3) 0.003(3) 0.002(3)
C52 0.026(3) 0.039(4) 0.055(4) 0.024(3) 0.004(3) 0.007(3)
C53 0.024(3) 0.045(4) 0.056(4) 0.029(3) 0.011(3) 0.003(3)
C54 0.025(3) 0.051(4) 0.057(4) 0.027(3) 0.020(3) 0.003(3)
C55 0.039(4) 0.077(6) 0.063(5) 0.017(4) 0.003(4) 0.022(4)
C56 0.036(4) 0.087(6) 0.068(5) 0.018(4) 0.013(4) 0.035(4)
C57 0.069(5) 0.077(5) 0.052(4) 0.045(4) 0.036(4) 0.036(4)
C58 0.064(5) 0.057(4) 0.058(4) 0.047(4) 0.037(4) 0.036(4)
C59 0.052(4) 0.081(5) 0.051(4) 0.036(4) 0.037(3) 0.037(4)
C60 0.045(4) 0.067(4) 0.040(4) 0.024(3) 0.031(3) 0.036(3)
C61 0.044(4) 0.082(6) 0.051(5) 0.029(4) 0.012(3) 0.027(4)
C62 0.053(4) 0.059(5) 0.056(5) 0.020(4) 0.017(4) 0.023(4)
C63 0.051(4) 0.045(4) 0.042(4) -0.014(3) 0.016(3) 0.022(3)
C64 0.061(5) 0.109(7) 0.034(4) 0.004(4) 0.014(4) 0.049(5)
C65 0.058(4) 0.082(5) 0.048(4) 0.028(4) 0.028(4) 0.048(4)
C66 0.060(5) 0.049(4) 0.081(6) -0.040(4) 0.018(4) 0.010(4)
C67 0.051(4) 0.039(4) 0.072(5) 0.016(4) 0.028(4) 0.011(3)
C68 0.074(5) 0.036(4) 0.066(5) 0.011(3) 0.044(4) 0.014(4)
C69 0.054(4) 0.032(4) 0.072(5) 0.004(3) 0.041(4) -0.002(3)
C70 0.037(4) 0.049(4) 0.087(6) -0.006(4) 0.020(4) 0.016(3)
C71 0.052(5) 0.067(5) 0.061(5) -0.012(4) 0.003(4) 0.022(4)
C72A 0.034(4) 0.022(3) 0.057(5) 0.000(3) 0.021(4) -0.004(3)
C72B 0.036(11) 0.034(12) 0.030(12) 0.010(8) 0.008(9) 0.000(9)
C73B 0.042(11) 0.040(12) 0.034(8) 0.008(9) 0.005(8) 0.001(9)
C73A 0.034(4) 0.016(3) 0.065(5) 0.001(3) 0.024(3) -0.002(3)
C74A 0.036(4) 0.022(3) 0.048(4) -0.002(3) 0.016(3) -0.001(3)
C74B 0.040(11) 0.045(12) 0.054(9) 0.016(9) 0.004(8) 0.015(9)
C75A 0.046(4) 0.018(3) 0.043(4) -0.005(3) 0.023(3) -0.005(3)
C75B 0.045(13) 0.048(13) 0.044(10) 0.006(8) 0.011(10) 0.013(9)
C76 0.047(4) 0.019(3) 0.072(5) 0.006(3) 0.041(4) -0.001(3)
C77 0.043(4) 0.033(4) 0.050(4) -0.002(3) 0.017(3) 0.004(3)
C78 0.048(4) 0.036(4) 0.044(4) 0.008(3) 0.016(3) 0.008(3)
C79 0.056(4) 0.037(4) 0.045(4) -0.006(3) 0.009(3) 0.015(3)
C80 0.071(5) 0.028(3) 0.038(4) -0.008(3) 0.018(3) 0.002(3)
C81 0.053(4) 0.052(4) 0.049(4) -0.015(3) 0.017(3) 0.019(3)
C82 0.040(3) 0.039(3) 0.038(4) -0.011(3) 0.014(3) 0.021(3)
C83 0.041(4) 0.049(4) 0.029(3) -0.012(3) 0.001(3) 0.028(3)
C84 0.039(4) 0.047(4) 0.036(4) -0.020(3) -0.009(3) 0.027(3)
C85 0.037(3) 0.032(3) 0.047(4) -0.005(3) -0.002(3) 0.020(3)
C86 0.047(4) 0.036(4) 0.043(4) -0.003(3) -0.007(3) 0.021(3)
C87 0.039(4) 0.042(4) 0.035(4) -0.014(3) -0.006(3) 0.017(3)
C88 0.051(4) 0.035(4) 0.067(5) -0.005(3) -0.004(4) 0.014(3)
O11 0.104(4) 0.194(7) 0.056(3) 0.071(4) 0.043(3) 0.123(5)
O12 0.076(3) 0.124(5) 0.030(3) 0.030(3) 0.028(2) 0.069(3)
O13 0.049(3) 0.051(3) 0.050(3) -0.002(2) 0.021(2) 0.026(2)
O14 0.046(3) 0.048(3) 0.029(2) -0.002(2) 0.004(2) 0.024(2)
O15 0.063(3) 0.053(3) 0.052(3) 0.006(2) 0.005(3) 0.022(3)
O16 0.099(4) 0.046(3) 0.038(3) 0.003(2) -0.007(3) 0.033(3)
O17A 0.063(7) 0.043(6) 0.055(5) -0.001(5) -0.010(5) 0.007(5)
O17B 0.025(6) 0.028(6) 0.091(8) 0.019(5) 0.015(5) 0.005(4)
O18 0.035(3) 0.082(4) 0.136(5) 0.063(4) 0.014(3) 0.018(3)
O19 0.037(3) 0.094(4) 0.107(4) 0.064(4) 0.034(3) 0.035(3)
O20 0.040(3) 0.143(6) 0.060(4) 0.052(4) 0.019(3) 0.040(3)
N13 0.065(4) 0.127(6) 0.035(3) 0.040(4) 0.022(3) 0.072(4)
N14 0.037(3) 0.035(3) 0.035(3) -0.005(2) 0.007(2) 0.013(2)
N15 0.035(3) 0.040(3) 0.023(2) 0.000(2) 0.008(2) 0.019(2)
N16 0.033(3) 0.175(6) 0.028(3) 0.043(4) 0.012(2) 0.055(4)
C139 0.061(4) 0.108(6) 0.039(4) 0.041(4) 0.027(3) 0.056(4)
C140 0.039(4) 0.068(5) 0.029(3) 0.027(3) 0.022(3) 0.029(3)
C141 0.035(3) 0.054(4) 0.042(3) 0.032(3) 0.022(3) 0.026(3)
C142 0.050(4) 0.089(6) 0.041(4) 0.040(4) 0.028(3) 0.045(4)
C143 0.084(5) 0.177(8) 0.051(4) 0.067(5) 0.046(4) 0.097(5)
C144 0.036(3) 0.044(4) 0.035(3) 0.021(3) 0.020(3) 0.025(3)
C145 0.022(3) 0.027(3) 0.029(3) 0.011(2) 0.008(2) 0.009(2)
C146 0.022(3) 0.024(3) 0.030(3) 0.015(2) 0.013(2) 0.007(2)
C147 0.022(3) 0.032(3) 0.034(3) 0.020(3) 0.014(2) 0.010(2)
C148 0.021(3) 0.028(3) 0.045(3) 0.021(3) 0.016(3) 0.009(2)
C149 0.041(4) 0.056(4) 0.047(4) 0.027(3) 0.025(3) 0.028(3)
C150 0.052(4) 0.093(6) 0.051(4) 0.044(4) 0.030(4) 0.051(4)
C151 0.019(3) 0.016(3) 0.040(3) 0.005(2) 0.011(2) 0.003(2)
C152 0.018(3) 0.017(3) 0.037(3) 0.005(2) 0.012(2) 0.000(2)
C153 0.022(3) 0.020(3) 0.040(3) 0.012(2) 0.015(2) 0.006(2)
C154 0.026(3) 0.022(3) 0.025(3) 0.001(2) 0.003(2) 0.007(2)
C155 0.031(3) 0.025(3) 0.032(3) 0.001(2) 0.004(3) 0.009(2)
C156 0.023(3) 0.024(3) 0.030(3) -0.002(2) 0.001(2) 0.004(2)
C157 0.025(3) 0.014(3) 0.034(3) 0.002(2) 0.008(2) 0.000(2)
C158 0.024(3) 0.015(3) 0.043(3) -0.003(2) 0.009(2) 0.006(2)
C159 0.035(3) 0.027(3) 0.046(4) 0.001(3) 0.023(3) 0.009(3)
C160 0.033(3) 0.022(3) 0.054(4) 0.015(3) 0.017(3) 0.010(2)
C161 0.036(3) 0.026(3) 0.031(3) -0.004(2) 0.007(3) 0.007(2)
C162 0.031(3) 0.025(3) 0.044(3) -0.002(3) 0.009(3) 0.007(2)
C163 0.045(4) 0.036(3) 0.033(3) -0.002(3) 0.013(3) 0.013(3)
C164 0.033(3) 0.044(4) 0.029(3) -0.005(3) 0.010(3) 0.016(3)
C165 0.065(4) 0.043(3) 0.031(3) 0.006(3) 0.005(3) 0.028(3)
C166 0.028(3) 0.042(3) 0.047(4) 0.001(3) 0.012(3) 0.015(3)
C167 0.036(3) 0.040(4) 0.036(4) -0.008(3) -0.008(3) 0.022(3)
C168 0.043(4) 0.057(4) 0.053(5) -0.008(4) -0.012(3) 0.020(3)
C169 0.069(5) 0.052(5) 0.051(5) 0.000(4) 0.010(4) 0.017(4)
C170 0.061(5) 0.055(5) 0.065(5) 0.006(4) -0.007(4) 0.021(4)
C171 0.052(4) 0.048(4) 0.055(4) -0.010(4) 0.000(4) 0.010(4)
C172 0.145(11) 0.051(5) 0.063(6) -0.004(5) 0.010(7) 0.014(6)
C173 0.106(7) 0.065(5) 0.121(6) 0.058(5) 0.003(5) -0.020(5)
C174 0.044(4) 0.045(4) 0.073(5) 0.033(4) 0.004(4) -0.004(3)
C175 0.037(4) 0.051(5) 0.109(6) 0.052(4) -0.004(4) -0.001(3)
C176 0.035(4) 0.048(4) 0.075(5) 0.039(4) -0.002(4) 0.002(3)
C177 0.058(5) 0.073(6) 0.093(6) 0.044(5) -0.004(5) 0.006(4)
C178 0.089(6) 0.096(7) 0.110(7) 0.046(5) 0.015(6) 0.030(5)
C179 0.059(5) 0.111(8) 0.101(7) 0.064(5) 0.027(5) 0.049(5)
C180 0.042(4) 0.116(8) 0.122(8) 0.073(6) 0.040(5) 0.046(5)
C181 0.029(4) 0.085(6) 0.152(8) 0.045(6) 0.045(5) 0.028(4)
C182 0.034(4) 0.105(8) 0.129(8) 0.044(6) 0.012(5) 0.026(5)
C183 0.042(4) 0.168(8) 0.056(5) 0.063(6) 0.016(4) 0.032(6)
C184 0.033(4) 0.206(8) 0.029(4) 0.041(5) 0.016(3) 0.046(5)
C185 0.034(4) 0.179(8) 0.038(4) 0.055(5) 0.013(3) 0.047(4)
C186 0.039(4) 0.198(7) 0.031(4) 0.016(5) 0.010(3) 0.055(5)
C187 0.068(5) 0.164(10) 0.030(4) 0.043(5) 0.020(4) 0.077(6)
C188 0.075(6) 0.132(8) 0.037(4) 0.046(5) 0.026(4) 0.069(6)
Se1 0.0242(3) 0.0204(3) 0.0350(3) 0.0022(2) 0.0076(2) 0.0045(2)
Se2 0.0204(3) 0.0220(3) 0.0382(4) 0.0036(2) 0.0066(2) 0.0062(2)
N1 0.027(2) 0.024(2) 0.024(3) 0.0058(19) 0.011(2) 0.0081(19)
N2 0.025(3) 0.015(2) 0.065(4) 0.003(2) 0.016(3) 0.003(2)
N3 0.024(2) 0.024(2) 0.034(3) 0.014(2) 0.013(2) 0.012(2)
N4 0.022(2) 0.022(2) 0.046(3) 0.000(2) 0.007(2) 0.004(2)
C1 0.028(3) 0.026(3) 0.036(3) 0.008(2) 0.011(3) 0.009(2)
C2 0.031(3) 0.019(3) 0.028(3) -0.001(2) 0.003(2) 0.005(2)
C3 0.025(3) 0.017(3) 0.039(3) 0.007(2) 0.013(3) 0.005(2)
C4 0.028(3) 0.023(3) 0.034(3) 0.010(2) 0.009(2) 0.010(2)
C5 0.032(3) 0.026(3) 0.030(3) 0.008(2) 0.009(3) 0.008(2)
C6 0.025(3) 0.018(3) 0.033(3) 0.006(2) 0.008(2) 0.003(2)
C7 0.034(3) 0.019(3) 0.040(3) 0.006(2) 0.014(3) 0.010(2)
C8 0.035(3) 0.025(3) 0.033(3) 0.003(3) 0.013(3) 0.007(2)
C9 0.026(3) 0.018(3) 0.037(3) 0.001(2) 0.015(3) 0.000(2)
C10 0.025(3) 0.015(3) 0.049(4) 0.001(2) 0.017(3) -0.001(2)
C11 0.027(3) 0.025(3) 0.052(4) -0.004(3) 0.009(3) 0.008(2)
C12 0.034(3) 0.028(3) 0.052(4) -0.011(3) 0.015(3) 0.005(3)
C13 0.033(3) 0.024(3) 0.050(4) 0.006(3) 0.016(3) 0.006(3)
C14 0.031(3) 0.023(3) 0.051(4) 0.009(3) 0.016(3) 0.004(2)
C15 0.036(3) 0.023(3) 0.064(5) 0.000(3) 0.022(3) 0.012(3)
C16 0.029(3) 0.024(3) 0.040(4) 0.001(2) 0.013(3) 0.018(2)
C17 0.028(3) 0.030(3) 0.026(3) 0.006(2) 0.008(2) 0.013(2)
C18 0.025(3) 0.030(3) 0.024(3) 0.003(2) 0.003(2) 0.010(2)
C19 0.025(3) 0.026(3) 0.031(3) 0.006(2) 0.012(2) 0.016(2)
C20 0.043(4) 0.045(4) 0.021(3) 0.000(3) 0.004(3) 0.027(3)
C21 0.032(3) 0.026(3) 0.041(4) -0.010(3) 0.000(3) 0.013(3)
C22 0.038(3) 0.032(3) 0.030(3) 0.010(2) 0.016(3) 0.019(3)
C23 0.028(3) 0.025(3) 0.033(3) 0.012(2) 0.008(2) 0.011(2)
C24 0.025(3) 0.026(3) 0.033(3) 0.009(2) 0.008(2) 0.013(2)
C25 0.028(3) 0.016(3) 0.038(3) 0.003(2) 0.008(3) 0.002(2)
C26 0.026(3) 0.021(3) 0.039(3) 0.004(2) 0.007(2) 0.004(2)
C27 0.021(3) 0.028(3) 0.043(4) 0.012(3) 0.008(3) 0.006(2)
C28 0.020(3) 0.028(3) 0.041(3) -0.004(3) 0.003(3) 0.005(2)
C29 0.028(3) 0.037(4) 0.045(4) -0.006(3) -0.003(3) 0.017(3)
C30 0.034(3) 0.038(4) 0.043(4) -0.009(3) 0.004(3) 0.014(3)
C31 0.020(3) 0.020(3) 0.035(3) 0.000(2) 0.000(2) 0.002(2)
C32 0.024(3) 0.017(3) 0.040(3) 0.001(2) 0.007(3) 0.004(2)
C33 0.029(3) 0.030(3) 0.043(4) 0.003(3) 0.013(3) 0.010(3)
C34 0.020(3) 0.030(3) 0.039(4) 0.002(3) 0.002(2) 0.005(2)
C35 0.022(3) 0.026(3) 0.038(3) 0.000(3) 0.004(2) 0.006(2)
C36 0.028(3) 0.030(3) 0.039(3) 0.006(3) 0.005(3) 0.013(3)
C37 0.027(3) 0.028(3) 0.048(4) -0.008(3) 0.010(3) 0.008(2)
C38 0.031(3) 0.023(3) 0.034(3) -0.001(2) 0.012(3) 0.015(2)
C39 0.030(3) 0.028(3) 0.036(3) 0.005(3) 0.008(3) 0.013(2)
C40 0.030(3) 0.030(3) 0.024(3) 0.001(2) 0.003(2) 0.017(2)
C41 0.023(3) 0.030(3) 0.029(3) -0.001(2) 0.009(2) 0.016(2)
C42 0.035(3) 0.033(3) 0.021(3) 0.001(2) 0.010(2) 0.017(3)
C43 0.027(3) 0.038(3) 0.032(3) -0.008(3) 0.002(3) 0.012(3)
C44 0.028(3) 0.035(3) 0.029(3) 0.005(2) 0.013(2) 0.015(2)
P10B 0.046(3) 0.071(4) 0.049(3) 0.007(3) 0.011(3) 0.022(3)
F55B 0.039(4) 0.071(5) 0.048(5) 0.013(4) 0.009(4) 0.023(4)
F56B 0.057(5) 0.082(5) 0.048(4) 0.007(4) 0.023(4) 0.029(4)
F57B 0.059(4) 0.070(4) 0.050(4) 0.011(4) 0.007(4) 0.019(4)
F58B 0.049(4) 0.088(5) 0.064(4) 0.003(4) 0.003(4) 0.011(4)
F59B 0.052(4) 0.075(5) 0.049(4) 0.004(4) 0.008(4) 0.023(4)
F60B 0.036(5) 0.074(6) 0.045(5) 0.009(4) 0.009(5) 0.027(4)
P13B 0.049(2) 0.103(3) 0.0280(18) -0.005(2) 0.0131(17) -0.015(2)
F73B 0.077(4) 0.107(4) 0.047(3) -0.001(3) 0.011(3) 0.006(3)
F74B 0.059(3) 0.123(5) 0.036(3) 0.009(3) 0.009(3) -0.009(3)
F75B 0.081(4) 0.111(4) 0.047(3) 0.015(3) 0.009(3) -0.012(3)
F76B 0.065(4) 0.115(5) 0.038(3) -0.011(3) 0.013(3) 0.000(4)
F77B 0.073(4) 0.103(4) 0.054(3) 0.003(3) 0.018(3) -0.010(3)
F78B 0.049(3) 0.110(5) 0.049(3) 0.000(3) 0.013(3) -0.006(3)
P12A 0.056(2) 0.068(2) 0.162(4) -0.037(3) -0.029(3) 0.0328(19)
F68A 0.071(4) 0.088(4) 0.163(6) -0.024(4) -0.024(4) 0.036(3)
F69A 0.079(4) 0.081(4) 0.140(6) -0.041(4) -0.034(4) 0.048(4)
F67A 0.062(4) 0.059(4) 0.160(5) -0.008(4) -0.032(4) 0.024(3)
F70A 0.063(4) 0.061(4) 0.172(6) -0.022(4) -0.025(4) 0.020(4)
F71A 0.069(4) 0.069(4) 0.153(5) -0.041(4) -0.007(4) 0.027(4)
F72A 0.077(4) 0.077(4) 0.153(5) -0.032(4) -0.022(4) 0.027(3)
P9 0.0363(9) 0.0430(10) 0.0296(9) 0.0037(7) -0.0001(7) 0.0063(7)
F49 0.059(3) 0.069(3) 0.074(3) 0.030(2) -0.011(2) -0.017(2)
F50 0.173(5) 0.071(3) 0.034(2) -0.006(2) 0.014(3) 0.041(3)
F51 0.066(3) 0.093(4) 0.091(4) 0.036(3) -0.036(3) 0.005(3)
F52 0.074(3) 0.072(3) 0.036(2) 0.004(2) 0.011(2) -0.014(2)
F53 0.086(3) 0.071(3) 0.068(3) 0.016(2) 0.044(2) 0.042(2)
F54 0.042(2) 0.076(3) 0.051(2) -0.003(2) -0.0026(18) 0.024(2)
P1 0.0317(8) 0.0432(9) 0.0243(8) 0.0088(7) 0.0065(7) 0.0092(7)
F1 0.038(2) 0.086(3) 0.0237(19) 0.0042(18) 0.0026(16) -0.001(2)
F2 0.106(4) 0.207(5) 0.051(3) 0.013(3) 0.021(3) 0.111(4)
F3 0.132(4) 0.063(3) 0.044(3) 0.019(2) -0.016(3) -0.009(3)
F4 0.041(2) 0.089(3) 0.031(2) 0.025(2) 0.0039(16) 0.020(2)
F5 0.050(3) 0.255(6) 0.038(3) -0.013(3) 0.003(2) 0.068(3)
F6 0.222(6) 0.066(3) 0.065(3) 0.030(3) -0.015(4) -0.031(4)
P3 0.0288(8) 0.0722(12) 0.0235(8) 0.0106(8) 0.0067(7) -0.0049(8)
F13 0.056(3) 0.059(3) 0.116(4) 0.005(3) -0.032(3) 0.013(2)
F14 0.052(2) 0.066(3) 0.041(2) 0.0234(19) 0.0139(18) 0.011(2)
F15 0.045(3) 0.284(6) 0.035(2) 0.026(3) 0.012(2) 0.045(4)
F16 0.118(5) 0.092(4) 0.120(5) 0.024(3) -0.024(4) -0.053(3)
F17 0.0245(19) 0.136(4) 0.036(2) 0.012(2) 0.0040(17) 0.006(2)
F18 0.054(3) 0.143(4) 0.036(2) 0.001(3) 0.008(2) 0.028(3)
P10A 0.0369(14) 0.080(3) 0.044(2) 0.0108(16) 0.0109(15) 0.0182(18)
F55A 0.060(3) 0.107(4) 0.052(3) 0.002(3) 0.018(3) 0.010(3)
F56A 0.069(3) 0.070(4) 0.066(4) 0.021(3) 0.016(3) 0.017(3)
F57A 0.043(3) 0.092(4) 0.053(3) -0.003(3) 0.010(2) -0.003(3)
F58A 0.033(3) 0.058(3) 0.046(3) 0.007(3) 0.013(2) 0.015(3)
F59A 0.034(4) 0.082(5) 0.052(4) 0.002(3) 0.004(3) 0.031(3)
F60A 0.045(3) 0.078(4) 0.047(3) 0.007(3) 0.000(3) 0.024(3)
P2 0.0596(16) 0.0570(16) 0.0611(18) 0.0254(14) 0.0197(14) 0.0319(14)
F1B 0.156(6) 0.122(6) 0.085(5) 0.052(4) 0.037(4) 0.057(5)
F7 0.046(3) 0.055(3) 0.135(5) 0.037(4) 0.030(3) 0.017(3)
F9 0.069(4) 0.039(3) 0.039(3) -0.001(2) 0.024(3) -0.007(3)
F11 0.057(3) 0.061(4) 0.068(4) 0.007(3) 0.029(3) 0.017(3)
F12 0.093(5) 0.080(4) 0.125(6) 0.028(4) 0.002(4) 0.054(4)
F19 0.083(4) 0.096(5) 0.092(5) 0.015(4) -0.013(4) 0.039(4)
P11B 0.0306(14) 0.088(2) 0.0447(19) 0.0001(15) -0.0054(12) 0.0218(13)
F66B 0.036(3) 0.104(4) 0.066(4) 0.016(3) 0.005(2) 0.025(3)
F62B 0.044(3) 0.069(3) 0.086(3) 0.038(3) -0.004(3) -0.002(3)
F65B 0.043(3) 0.108(4) 0.081(4) -0.010(3) -0.003(3) 0.028(3)
F63B 0.055(3) 0.138(4) 0.047(3) 0.016(3) 0.006(3) 0.030(3)
F61B 0.057(3) 0.056(3) 0.055(3) 0.012(2) 0.007(2) 0.009(2)
F64B 0.069(3) 0.115(4) 0.095(4) -0.031(3) -0.019(3) 0.026(3)
P5 0.0721(13) 0.0466(10) 0.0390(10) 0.0086(8) 0.0115(9) 0.0334(10)
F27 0.124(4) 0.049(3) 0.053(3) 0.009(2) 0.010(3) 0.028(3)
F28 0.067(3) 0.108(4) 0.131(5) -0.002(3) 0.024(3) 0.031(3)
F26 0.157(5) 0.054(3) 0.048(3) 0.001(2) 0.009(3) 0.053(3)
F25 0.071(3) 0.089(4) 0.094(4) 0.027(3) 0.004(3) 0.025(3)
F29 0.098(3) 0.066(3) 0.049(2) -0.007(2) -0.002(2) 0.046(3)
F30 0.106(4) 0.076(3) 0.054(3) 0.024(2) 0.018(2) 0.053(3)
P12B 0.066(3) 0.060(3) 0.144(5) -0.025(4) -0.014(3) 0.038(3)
F67B 0.071(4) 0.073(4) 0.151(5) -0.027(4) -0.026(4) 0.042(4)
F68B 0.096(6) 0.078(6) 0.147(6) -0.010(5) -0.005(6) 0.037(5)
F69B 0.069(5) 0.078(5) 0.157(7) -0.031(5) -0.021(5) 0.039(4)
F70B 0.077(5) 0.084(5) 0.178(6) -0.024(5) -0.013(5) 0.020(5)
F71B 0.062(4) 0.065(5) 0.151(6) -0.033(5) -0.029(5) 0.041(4)
F72B 0.066(4) 0.066(5) 0.150(6) -0.030(5) -0.014(4) 0.026(4)
P6 0.0281(8) 0.0692(12) 0.0323(9) 0.0241(8) 0.0158(7) 0.0311(8)
F31 0.0352(18) 0.051(2) 0.0360(19) 0.0121(16) 0.0178(15) 0.0212(16)
F32 0.061(2) 0.094(3) 0.035(2) 0.021(2) 0.0195(18) 0.059(2)
F33 0.0352(19) 0.078(3) 0.035(2) 0.0187(18) 0.0084(16) 0.0355(18)
F34 0.0311(19) 0.107(3) 0.047(2) 0.046(2) 0.0195(17) 0.036(2)
F35 0.0282(18) 0.051(2) 0.053(2) 0.0161(18) 0.0078(16) 0.0160(16)
F36 0.0310(18) 0.079(3) 0.037(2) 0.0278(18) 0.0126(15) 0.0272(18)
P13A 0.065(3) 0.110(4) 0.031(3) 0.005(3) 0.014(2) -0.017(3)
F73A 0.074(4) 0.105(5) 0.049(4) -0.007(4) 0.008(4) -0.012(4)
F74A 0.087(4) 0.113(5) 0.059(4) 0.004(4) -0.007(4) 0.003(4)
F75A 0.065(4) 0.111(5) 0.048(4) -0.009(4) 0.024(4) -0.012(4)
F76A 0.086(4) 0.117(5) 0.046(4) -0.007(4) -0.002(4) 0.022(4)
F77A 0.071(4) 0.128(5) 0.043(4) -0.008(4) 0.024(4) -0.023(4)
F78A 0.072(4) 0.102(4) 0.036(4) -0.005(4) 0.011(3) -0.009(4)
P7 0.0404(9) 0.0309(9) 0.0407(10) 0.0027(7) 0.0012(7) 0.0149(7)
F37 0.048(2) 0.0321(19) 0.070(3) -0.0058(18) -0.0064(19) 0.0186(17)
F38 0.0355(19) 0.038(2) 0.073(3) 0.0097(19) 0.0012(18) 0.0098(16)
F39 0.062(3) 0.065(3) 0.091(3) 0.027(2) 0.041(2) 0.023(2)
F40 0.062(2) 0.042(2) 0.057(3) -0.0101(18) -0.007(2) 0.0278(19)
F41 0.080(3) 0.045(3) 0.123(4) -0.015(3) -0.057(3) 0.026(2)
F42 0.149(4) 0.087(3) 0.061(3) 0.026(3) 0.046(3) 0.056(3)
P4 0.066(3) 0.071(4) 0.056(3) 0.030(3) 0.026(3) 0.035(3)
F21 0.070(7) 0.099(7) 0.047(6) 0.028(5) 0.015(5) 0.016(6)
F23 0.053(6) 0.061(6) 0.054(6) 0.017(5) 0.026(5) 0.029(5)
F20 0.093(6) 0.105(7) 0.093(7) 0.030(6) 0.018(6) 0.038(6)
F24 0.106(8) 0.069(7) 0.091(6) -0.002(6) 0.030(6) 0.045(6)
F1F 0.078(6) 0.071(7) 0.079(7) 0.014(6) 0.016(6) 0.007(6)
F22 0.065(5) 0.120(7) 0.079(6) 0.041(6) 0.018(5) 0.052(5)
P8 0.1146(17) 0.0411(10) 0.0580(12) 0.0283(9) 0.0584(13) 0.0402(11)
F43 0.085(3) 0.080(3) 0.062(3) 0.016(2) 0.023(2) 0.050(3)
F44 0.077(3) 0.126(4) 0.059(3) 0.054(3) 0.029(2) 0.046(3)
F45 0.159(5) 0.071(3) 0.098(4) 0.052(3) 0.072(4) 0.025(3)
F46 0.221(6) 0.095(4) 0.144(5) 0.039(3) 0.115(4) 0.100(4)
F47 0.177(5) 0.050(3) 0.060(3) 0.000(2) 0.039(3) -0.026(3)
F48 0.092(3) 0.054(2) 0.055(3) 0.031(2) 0.036(2) 0.021(2)
P11A 0.043(3) 0.098(3) 0.064(3) 0.013(3) -0.005(3) 0.013(3)
F61A 0.058(5) 0.091(5) 0.074(5) 0.017(4) 0.002(5) 0.014(4)
F62A 0.058(5) 0.108(6) 0.063(5) 0.003(5) -0.009(4) 0.017(5)
F63A 0.038(5) 0.093(5) 0.058(5) -0.003(4) 0.008(4) 0.017(4)
F64A 0.053(4) 0.098(5) 0.070(4) 0.007(4) 0.002(4) 0.008(4)
F65A 0.048(5) 0.104(6) 0.070(5) 0.002(5) -0.006(4) 0.015(5)
F66A 0.049(4) 0.108(5) 0.064(4) 0.008(4) -0.005(4) 0.019(4)
N1S 0.072(5) 0.039(4) 0.131(6) 0.018(4) -0.034(4) 0.010(3)
C1S 0.067(5) 0.043(4) 0.095(6) 0.008(4) -0.015(4) 0.016(4)
C2S 0.060(4) 0.036(4) 0.104(6) 0.008(4) -0.027(4) 0.015(3)
N5S 0.051(4) 0.055(4) 0.066(4) 0.015(3) 0.012(3) 0.024(3)
C9S 0.063(4) 0.057(4) 0.069(5) 0.015(4) 0.012(4) 0.031(4)
C10S 0.043(3) 0.037(3) 0.046(4) 0.009(3) 0.013(3) 0.019(3)
N7S 0.041(3) 0.037(3) 0.047(3) 0.013(3) 0.007(3) 0.003(2)
C13S 0.051(4) 0.050(4) 0.051(4) 0.002(3) 0.000(3) 0.025(3)
C14S 0.045(3) 0.031(3) 0.044(4) 0.013(3) 0.011(3) 0.011(3)
N2S 0.057(4) 0.095(5) 0.080(5) -0.031(4) 0.008(4) 0.025(4)
C3S 0.045(4) 0.058(4) 0.053(4) -0.002(3) -0.002(3) 0.024(3)
C4S 0.038(3) 0.059(4) 0.049(4) 0.001(3) 0.007(3) 0.020(3)
N6S 0.071(4) 0.073(4) 0.058(4) 0.004(4) -0.015(4) 0.012(4)
C11S 0.051(4) 0.057(4) 0.042(4) 0.009(3) 0.015(3) 0.023(3)
C12S 0.041(4) 0.051(4) 0.043(4) 0.009(3) 0.003(3) 0.013(3)
N3S 0.105(5) 0.122(6) 0.050(4) 0.045(4) 0.038(4) 0.072(5)
C5S 0.074(5) 0.146(8) 0.106(7) 0.069(6) 0.051(5) 0.069(5)
C6S 0.072(5) 0.131(6) 0.065(5) 0.062(4) 0.042(4) 0.076(5)
N4S 0.090(5) 0.069(5) 0.090(5) 0.009(4) 0.064(4) 0.021(4)
C7S 0.078(5) 0.048(4) 0.059(5) 0.005(4) 0.009(4) 0.026(4)
C8S 0.066(4) 0.045(4) 0.047(4) 0.010(3) 0.029(3) 0.015(3)

loop_
_atom_type_symbol
_atom_type_description
_atom_type_scat_dispersion_real
_atom_type_scat_dispersion_imag
_atom_type_scat_source
C C 0.0033 0.0016 'International Tables Vol C Tables 4.2.6.8 and 6.1.1.4'
H H 0.0000 0.0000 'International Tables Vol C Tables 4.2.6.8 and 6.1.1.4'
F F 0.0171 0.0103 'International Tables Vol C Tables 4.2.6.8 and 6.1.1.4'
N N 0.0061 0.0033 'International Tables Vol C Tables 4.2.6.8 and 6.1.1.4'
O O 0.0106 0.0060 'International Tables Vol C Tables 4.2.6.8 and 6.1.1.4'
P P 0.1023 0.0942 'International Tables Vol C Tables 4.2.6.8 and 6.1.1.4'
Se Se -0.0929 2.2259 'International Tables Vol C Tables 4.2.6.8 and 6.1.1.4'

loop_
_geom_angle_atom_site_label_1
_geom_angle_atom_site_label_2
_geom_angle_atom_site_label_3
_geom_angle
C119 O5 C118 123.3(9)
C221 O6B C120 105.6(16)
C120 O6A C121 111.5(9)
C123 O7 C122 105.4(9)
C222 O7 C123 126.2(16)
C129 O8 C128 112.9(6)
C130 O9 C131 113.9(7)
C133 O10 C132 112.6(8)
C89 N9 C138 116.5(5)
C93 N9 C89 124.6(5)
C93 N9 C138 118.9(5)
C111 N10 C112 124.8(5)
C111 N10 C113 118.6(5)
C112 N10 C113 116.5(5)
C114 N11 C116 111.7(6)
C115 N11 C114 109.8(6)
C115 N11 C116 104.8(9)
C117 N11 C114 111.9(9)
C117 N11 C115 105.6(6)
C117 N11 C116 112.6(8)
C135 N12 C134 111.2(6)
C136 N12 C134 107.5(6)
C136 N12 C135 108.0(7)
C136 N12 C137 110.6(6)
C137 N12 C134 108.3(7)
C137 N12 C135 111.2(5)
O1 C89 N9 120.2(6)
O1 C89 C90 123.1(5)
N9 C89 C90 116.7(5)
C91 C90 C89 120.1(5)
C94 C90 C89 119.1(5)
C94 C90 C91 120.6(5)
C90 C91 C97 118.9(5)
C92 C91 C90 119.8(5)
C92 C91 C97 121.3(5)
C91 C92 C93 121.4(5)
C100 C92 C91 118.7(5)
C100 C92 C93 119.9(5)
O2 C93 N9 119.9(5)
O2 C93 C92 123.4(5)
N9 C93 C92 116.7(5)
C90 C94 H94 119.9
C90 C94 C95 120.2(5)
C95 C94 H94 119.9
C94 C95 H95 119.3
C96 C95 C94 121.5(5)
C96 C95 H95 119.3
C95 C96 C97 118.2(5)
C95 C96 C101 121.5(5)
C97 C96 C101 120.2(5)
C91 C97 C96 120.5(5)
C91 C97 C98 117.7(5)
C96 C97 C98 121.8(5)
C97 C98 C103 118.2(5)
C99 C98 C97 119.8(5)
C99 C98 C103 122.0(5)
C98 C99 H99 119.3
C98 C99 C100 121.5(5)
C100 C99 H99 119.3
C92 C100 C99 121.0(5)
C92 C100 H100 119.5
C99 C100 H100 119.5
C102 C101 C96 118.4(5)
C104 C101 C96 122.8(5)
C104 C101 C102 118.8(5)
C103 C102 C101 121.9(5)
C107 C102 C101 118.8(5)
C107 C102 C103 119.3(5)
C102 C103 C98 119.4(4)
C110 C103 C98 121.6(5)
C110 C103 C102 119.0(5)
C101 C104 H104 119.2
C101 C104 C105 121.7(5)
C105 C104 H104 119.2
C104 C105 H105 119.6
C106 C105 C104 120.8(5)
C106 C105 H105 119.6
C105 C106 C107 119.5(5)
C105 C106 C111 119.6(5)
C107 C106 C111 121.0(5)
C102 C107 C108 119.7(5)
C106 C107 C102 120.5(5)
C106 C107 C108 119.8(5)
C107 C108 C112 120.2(5)
C109 C108 C107 119.6(5)
C109 C108 C112 120.2(5)
C108 C109 H109 119.5
C110 C109 C108 121.0(5)
C110 C109 H109 119.5
C103 C110 H110 119.3
C109 C110 C103 121.3(5)
C109 C110 H110 119.3
O3 C111 N10 119.8(5)
O3 C111 C106 123.7(5)
N10 C111 C106 116.5(5)
O4 C112 N10 119.7(5)
O4 C112 C108 123.3(5)
N10 C112 C108 117.0(5)
N10 C113 H11A 109.8
N10 C113 H11B 109.8
N10 C113 C114 109.3(6)
H11A C113 H11B 108.3
C114 C113 H11A 109.8
C114 C113 H11B 109.8
N11 C114 H11C 108.8
N11 C114 H11D 108.8
C113 C114 N11 113.6(8)
C113 C114 H11C 108.8
C113 C114 H11D 108.8
H11C C114 H11D 107.7
N11 C115 H11E 109.5
N11 C115 H11F 109.5
N11 C115 H11G 109.5
H11E C115 H11F 109.5
H11E C115 H11G 109.5
H11F C115 H11G 109.5
N11 C116 H11H 109.5
N11 C116 H11I 109.5
N11 C116 H11J 109.5
H11H C116 H11I 109.5
H11H C116 H11J 109.5
H11I C116 H11J 109.5
N11 C117 H11K 110.0
N11 C117 H11L 110.0
H11K C117 H11L 108.4
C118 C117 N11 108.4(8)
C118 C117 H11K 110.0
C118 C117 H11L 110.0
O5 C118 C117 115.1(10)
O5 C118 H11M 108.5
O5 C118 H11N 108.5
C117 C118 H11M 108.5
C117 C118 H11N 108.5
H11M C118 H11N 107.5
O5 C119 H11O 109.4
O5 C119 H11P 109.4
O5 C119 C120 111.1(8)
H11O C119 H11P 108.0
C120 C119 H11O 109.4
C120 C119 H11P 109.4
O6B C120 H12C 110.2
O6B C120 H12D 110.2
O6A C120 C119 111.7(9)
O6A C120 H12A 109.3
O6A C120 H12B 109.3
C119 C120 O6B 107.6(8)
C119 C120 H12A 109.3
C119 C120 H12B 109.3
C119 C120 H12C 110.2
C119 C120 H12D 110.2
H12A C120 H12B 107.9
H12C C120 H12D 108.5
O6A C121 H12E 109.3
O6A C121 H12F 109.3
O6A C121 C122 111.4(12)
H12E C121 H12F 108.0
C122 C121 H12E 109.3
C122 C121 H12F 109.3
O7 C122 H12G 109.8
O7 C122 H12H 109.8
C121 C122 O7 109.6(16)
C121 C122 H12G 109.8
C121 C122 H12H 109.8
H12G C122 H12H 108.2
O7 C123 H12I 108.5
O7 C123 H12J 108.5
O7 C123 C124 115.2(6)
H12I C123 H12J 107.5
C124 C123 H12I 108.5
C124 C123 H12J 108.5
C125 C124 C123 176.1(8)
C124 C125 C126 178.3(8)
C127 C126 C125 175.0(8)
C126 C127 C128 177.3(8)
O8 C128 C127 113.1(6)
O8 C128 H12K 109.0
O8 C128 H12L 109.0
C127 C128 H12K 109.0
C127 C128 H12L 109.0
H12K C128 H12L 107.8
O8 C129 H12M 109.5
O8 C129 H12N 109.5
O8 C129 C130 110.6(7)
H12M C129 H12N 108.1
C130 C129 H12M 109.5
C130 C129 H12N 109.5
O9 C130 C129 104.2(7)
O9 C130 H13A 110.9
O9 C130 H13B 110.9
C129 C130 H13A 110.9
C129 C130 H13B 110.9
H13A C130 H13B 108.9
O9 C131 H13C 110.0
O9 C131 H13D 110.0
O9 C131 C132 108.6(9)
H13C C131 H13D 108.3
C132 C131 H13C 110.0
C132 C131 H13D 110.0
O10 C132 C131 105.4(9)
O10 C132 H13E 110.7
O10 C132 H13F 110.7
C131 C132 H13E 110.7
C131 C132 H13F 110.7
H13E C132 H13F 108.8
O10 C133 H13G 108.8
O10 C133 H13H 108.8
O10 C133 C134 113.8(8)
H13G C133 H13H 107.7
C134 C133 H13G 108.8
C134 C133 H13H 108.8
N12 C134 H13I 108.4
N12 C134 H13J 108.4
C133 C134 N12 115.4(6)
C133 C134 H13I 108.4
C133 C134 H13J 108.4
H13I C134 H13J 107.5
N12 C135 H13K 109.5
N12 C135 H13L 109.5
N12 C135 H13M 109.5
H13K C135 H13L 109.5
H13K C135 H13M 109.5
H13L C135 H13M 109.5
N12 C136 H13N 109.5
N12 C136 H13O 109.5
N12 C136 H13P 109.5
H13N C136 H13O 109.5
H13N C136 H13P 109.5
H13O C136 H13P 109.5
N12 C137 H13Q 108.9
N12 C137 H13R 108.9
N12 C137 C138 113.5(6)
H13Q C137 H13R 107.7
C138 C137 H13Q 108.9
C138 C137 H13R 108.9
N9 C138 C137 109.6(6)
N9 C138 H13S 109.7
N9 C138 H13T 109.7
C137 C138 H13S 109.7
C137 C138 H13T 109.7
H13S C138 H13T 108.2
O6B C221 H22A 108.5
O6B C221 H22B 108.5
O6B C221 C222 115.0(19)
H22A C221 H22B 107.5
C222 C221 H22A 108.5
C222 C221 H22B 108.5
O7 C222 C221 111(3)
O7 C222 H22C 109.5
O7 C222 H22D 109.5
C221 C222 H22C 109.5
C221 C222 H22D 109.5
H22C C222 H22D 108.1
C50 Se3 C53 86.8(3)
C72A Se4A C75A 86.9(3)
C72B Se4B C75B 98.4(8)
C45 N5 C88 118.8(6)
C49 N5 C45 119.2(6)
C49 N5 C88 121.9(6)
C56 N6 C57 119.8(7)
C56 N6 C59 121.0(6)
C57 N6 C59 118.9(7)
C67 N7 C66 118.8(7)
C67 N7 C71 118.7(6)
C71 N7 C66 122.3(7)
C78 N8 C79 119.4(6)
C78 N8 C81 120.9(6)
C79 N8 C81 119.2(6)
N5 C45 H45 120.0
C46 C45 N5 120.0(7)
C46 C45 H45 120.0
C45 C46 H46 119.6
C45 C46 C47 120.7(6)
C47 C46 H46 119.6
C46 C47 C50 119.2(6)
C48 C47 C46 116.7(7)
C48 C47 C50 124.0(6)
C47 C48 H48 119.4
C49 C48 C47 121.2(7)
C49 C48 H48 119.4
N5 C49 H49 119.0
C48 C49 N5 122.0(7)
C48 C49 H49 119.0
C47 C50 Se3 121.2(5)
C51 C50 Se3 111.9(5)
C51 C50 C47 126.8(6)
C50 C51 H51 122.6
C50 C51 C52 114.8(6)
C52 C51 H51 122.6
C51 C52 H52 121.9
C53 C52 C51 116.3(6)
C53 C52 H52 121.9
C52 C53 Se3 110.2(5)
C52 C53 C54 127.5(6)
C54 C53 Se3 122.1(5)
C55 C54 C53 121.2(7)
C55 C54 C58 116.3(7)
C58 C54 C53 122.2(6)
C54 C55 H55 118.9
C56 C55 C54 122.3(8)
C56 C55 H55 118.9
N6 C56 C55 119.9(7)
N6 C56 H56 120.1
C55 C56 H56 120.1
N6 C57 H57 119.1
C58 C57 N6 121.8(7)
C58 C57 H57 119.1
C54 C58 H58 120.1
C57 C58 C54 119.7(7)
C57 C58 H58 120.1
N6 C59 H59A 110.3
N6 C59 H59B 110.3
N6 C59 C60 107.2(5)
H59A C59 H59B 108.5
C60 C59 H59A 110.3
C60 C59 H59B 110.3
C61 C60 C59 120.6(7)
C65 C60 C59 120.8(6)
C65 C60 C61 118.5(7)
C60 C61 H61 120.2
C62 C61 C60 119.7(7)
C62 C61 H61 120.2
C61 C62 H62 119.2
C63 C62 C61 121.5(7)
C63 C62 H62 119.2
C62 C63 C66 120.3(7)
C64 C63 C62 118.6(7)
C64 C63 C66 121.0(8)
C63 C64 H64 120.2
C63 C64 C65 119.5(7)
C65 C64 H64 120.2
C60 C65 C64 122.0(7)
C60 C65 H65 119.0
C64 C65 H65 119.0
N7 C66 C63 110.6(5)
N7 C66 H66A 109.5
N7 C66 H66B 109.5
C63 C66 H66A 109.5
C63 C66 H66B 109.5
H66A C66 H66B 108.1
N7 C67 H67 117.9
N7 C67 C68 124.2(8)
C68 C67 H67 117.9
C67 C68 H68 120.0
C67 C68 C69 120.0(8)
C69 C68 H68 120.0
C68 C69 C70 116.3(7)
C68 C69 C72A 120.0(8)
C68 C69 C72B 168.8(11)
C70 C69 C72A 123.7(7)
C70 C69 C72B 74.7(9)
C69 C70 H70 119.7
C69 C70 C71 120.6(7)
C71 C70 H70 119.7
N7 C71 C70 120.2(8)
N7 C71 H71 119.9
C70 C71 H71 119.9
C69 C72A Se4A 122.3(6)
C73A C72A Se4A 111.0(5)
C73A C72A C69 126.8(7)
C69 C72B Se4B 99.4(10)
C73B C72B Se4B 101.6(12)
C73B C72B C69 158.9(17)
C72B C73B H73B 120.4
C74B C73B C72B 119.3(14)
C74B C73B H73B 120.4
C72A C73A H73A 122.0
C72A C73A C74A 116.1(6)
C74A C73A H73A 122.0
C73A C74A H74A 122.5
C75A C74A C73A 114.9(6)
C75A C74A H74A 122.5
C73B C74B H74B 120.0
C73B C74B C75B 120.0(14)
C75B C74B H74B 120.0
C74A C75A Se4A 111.1(5)
C74A C75A C76 128.7(7)
C76 C75A Se4A 120.2(6)
C74B C75B Se4B 100.8(11)
C74B C75B C76 150.5(17)
C76 C75B Se4B 108.7(11)
C77 C76 C75A 119.0(7)
C77 C76 C75B 164.2(10)
C80 C76 C75A 124.1(7)
C80 C76 C75B 78.8(9)
C80 C76 C77 116.9(6)
C76 C77 H77 119.7
C78 C77 C76 120.7(7)
C78 C77 H77 119.7
N8 C78 H78 118.9
C77 C78 N8 122.2(7)
C77 C78 H78 118.9
N8 C79 H79 119.9
N8 C79 C80 120.2(7)
C80 C79 H79 119.9
C76 C80 C79 120.3(7)
C76 C80 H80 119.8
C79 C80 H80 119.8
N8 C81 H81A 110.0
N8 C81 H81B 110.0
N8 C81 C82 108.6(5)
H81A C81 H81B 108.3
C82 C81 H81A 110.0
C82 C81 H81B 110.0
C83 C82 C81 121.7(6)
C83 C82 C87 119.2(6)
C87 C82 C81 118.9(6)
C82 C83 H83 120.1
C84 C83 C82 119.9(6)
C84 C83 H83 120.1
C83 C84 H84 119.4
C85 C84 C83 121.1(6)
C85 C84 H84 119.4
C84 C85 C86 119.5(7)
C84 C85 C88 121.0(6)
C86 C85 C88 119.4(6)
C85 C86 H86 120.4
C87 C86 C85 119.3(7)
C87 C86 H86 120.4
C82 C87 H87 119.5
C86 C87 C82 120.9(6)
C86 C87 H87 119.5
N5 C88 C85 110.6(5)
N5 C88 H88A 109.5
N5 C88 H88B 109.5
C85 C88 H88A 109.5
C85 C88 H88B 109.5
H88A C88 H88B 108.1
C168 O15 C169 112.0(6)
C171 O16 C170 115.5(6)
C172 O17A C173 116.1(10)
C172 O17B C173 101.6(9)
C178 O18 C179 111.8(8)
C180 O19 C181 109.9(6)
C182 O20 C183 113.1(7)
C139 N13 C143 122.8(7)
C139 N13 C188 116.8(6)
C143 N13 C188 119.7(6)
C161 N14 C163 119.5(5)
C162 N14 C161 123.3(5)
C162 N14 C163 117.2(5)
C164 N15 C166 111.3(5)
C164 N15 C167 109.4(5)
C165 N15 C164 109.8(5)
C165 N15 C166 109.0(5)
C165 N15 C167 108.1(5)
C167 N15 C166 109.1(4)
C185 N16 C184 111.2(6)
C185 N16 C187 110.5(5)
C186 N16 C184 106.4(6)
C186 N16 C185 109.7(8)
C186 N16 C187 110.3(6)
C187 N16 C184 108.7(7)
O12 C139 N13 119.8(7)
O12 C139 C140 122.9(6)
N13 C139 C140 117.3(6)
C141 C140 C139 119.6(6)
C144 C140 C139 120.9(6)
C144 C140 C141 119.4(6)
C142 C141 C140 118.5(6)
C147 C141 C140 120.1(5)
C147 C141 C142 121.4(6)
C143 C142 C141 121.0(7)
C150 C142 C141 117.7(7)
C150 C142 C143 121.3(7)
O11 C143 N13 117.8(8)
O11 C143 C142 123.2(8)
N13 C143 C142 119.0(6)
C140 C144 H144 119.7
C140 C144 C145 120.6(6)
C145 C144 H144 119.7
C144 C145 H145 119.1
C146 C145 C144 121.9(5)
C146 C145 H145 119.1
C145 C146 C147 118.6(5)
C145 C146 C151 122.0(5)
C147 C146 C151 119.4(5)
C141 C147 C146 119.4(5)
C141 C147 C148 119.5(5)
C148 C147 C146 121.0(5)
C147 C148 C153 119.3(5)
C149 C148 C147 117.8(6)
C149 C148 C153 122.9(6)
C148 C149 H149 118.9
C150 C149 C148 122.2(6)
C150 C149 H149 118.9
C142 C150 C149 121.3(6)
C142 C150 H150 119.4
C149 C150 H150 119.4
C152 C151 C146 118.9(5)
C154 C151 C146 122.9(5)
C154 C151 C152 118.2(5)
C153 C152 C151 121.1(5)
C157 C152 C151 119.2(5)
C157 C152 C153 119.7(5)
C152 C153 C148 120.1(5)
C160 C153 C148 122.5(5)
C160 C153 C152 117.4(5)
C151 C154 H154 119.0
C151 C154 C155 121.9(5)
C155 C154 H154 119.0
C154 C155 H155 119.6
C156 C155 C154 120.9(6)
C156 C155 H155 119.6
C155 C156 C157 119.8(5)
C155 C156 C161 119.9(5)
C157 C156 C161 120.3(5)
C152 C157 C156 120.1(5)
C152 C157 C158 120.1(5)
C158 C157 C156 119.8(5)
C157 C158 C162 120.5(5)
C159 C158 C157 119.1(6)
C159 C158 C162 120.4(5)
C158 C159 H159 119.5
C160 C159 C158 121.0(5)
C160 C159 H159 119.5
C153 C160 H160 118.7
C159 C160 C153 122.7(6)
C159 C160 H160 118.7
O14 C161 N14 120.2(6)
O14 C161 C156 123.0(5)
N14 C161 C156 116.8(5)
O13 C162 N14 118.1(6)
O13 C162 C158 122.7(6)
N14 C162 C158 119.1(5)
N14 C163 H16A 109.5
N14 C163 H16B 109.5
N14 C163 C164 110.5(5)
H16A C163 H16B 108.1
C164 C163 H16A 109.5
C164 C163 H16B 109.5
N15 C164 H16C 108.8
N15 C164 H16D 108.8
C163 C164 N15 113.9(5)
C163 C164 H16C 108.8
C163 C164 H16D 108.8
H16C C164 H16D 107.7
N15 C165 H16E 109.5
N15 C165 H16F 109.5
N15 C165 H16G 109.5
H16E C165 H16F 109.5
H16E C165 H16G 109.5
H16F C165 H16G 109.5
N15 C166 H16H 109.5
N15 C166 H16I 109.5
N15 C166 H16J 109.5
H16H C166 H16I 109.5
H16H C166 H16J 109.5
H16I C166 H16J 109.5
N15 C167 H16K 107.8
N15 C167 H16L 107.8
H16K C167 H16L 107.1
C168 C167 N15 118.2(5)
C168 C167 H16K 107.8
C168 C167 H16L 107.8
O15 C168 C167 111.4(6)
O15 C168 H16M 109.3
O15 C168 H16N 109.3
C167 C168 H16M 109.3
C167 C168 H16N 109.3
H16M C168 H16N 108.0
O15 C169 H16O 111.0
O15 C169 H16P 111.0
O15 C169 C170 103.8(7)
H16O C169 H16P 109.0
C170 C169 H16O 111.0
C170 C169 H16P 111.0
O16 C170 C169 112.2(7)
O16 C170 H17A 109.2
O16 C170 H17B 109.2
C169 C170 H17A 109.2
C169 C170 H17B 109.2
H17A C170 H17B 107.9
O16 C171 H17C 109.1
O16 C171 H17D 109.1
O16 C171 C172 112.5(7)
H17C C171 H17D 107.8
C172 C171 H17C 109.1
C172 C171 H17D 109.1
O17A C172 C171 118.5(9)
O17A C172 H17E 107.7
O17A C172 H17F 107.7
O17B C172 C171 124.7(12)
O17B C172 H17G 106.1
O17B C172 H17H 106.1
C171 C172 H17E 107.7
C171 C172 H17F 107.7
C171 C172 H17G 106.1
C171 C172 H17H 106.1
H17E C172 H17F 107.1
H17G C172 H17H 106.3
O17A C173 H17I 110.1
O17A C173 H17J 110.1
H17I C173 H17J 108.4
C174 C173 O17A 108.0(9)
C174 C173 O17B 145.7(7)
C174 C173 H17I 110.1
C174 C173 H17J 110.1
C175 C174 C173 177.6(9)
C174 C175 C176 177.2(9)
C177 C176 C175 178.1(10)
C178 C177 C176 169.9(13)
O18 C178 H17K 109.3
O18 C178 H17L 109.3
C177 C178 O18 111.4(12)
C177 C178 H17K 109.3
C177 C178 H17L 109.3
H17K C178 H17L 108.0
O18 C179 H17M 110.2
O18 C179 H17N 110.2
O18 C179 C180 107.8(8)
H17M C179 H17N 108.5
C180 C179 H17M 110.2
C180 C179 H17N 110.2
O19 C180 C179 110.5(7)
O19 C180 H18A 109.5
O19 C180 H18B 109.5
C179 C180 H18A 109.5
C179 C180 H18B 109.5
H18A C180 H18B 108.1
O19 C181 H18C 109.2
O19 C181 H18D 109.2
O19 C181 C182 112.1(7)
H18C C181 H18D 107.9
C182 C181 H18C 109.2
C182 C181 H18D 109.2
O20 C182 C181 111.1(8)
O20 C182 H18E 109.4
O20 C182 H18F 109.4
C181 C182 H18E 109.4
C181 C182 H18F 109.4
H18E C182 H18F 108.0
O20 C183 H18G 109.7
O20 C183 H18H 109.7
O20 C183 C184 109.7(7)
H18G C183 H18H 108.2
C184 C183 H18G 109.7
C184 C183 H18H 109.7
N16 C184 H18I 107.8
N16 C184 H18J 107.8
C183 C184 N16 118.0(6)
C183 C184 H18I 107.8
C183 C184 H18J 107.8
H18I C184 H18J 107.1
N16 C185 H18K 109.5
N16 C185 H18L 109.5
N16 C185 H18M 109.5
H18K C185 H18L 109.5
H18K C185 H18M 109.5
H18L C185 H18M 109.5
N16 C186 H18N 109.5
N16 C186 H18O 109.5
N16 C186 H18P 109.5
H18N C186 H18O 109.5
H18N C186 H18P 109.5
H18O C186 H18P 109.5
N16 C187 H18Q 108.5
N16 C187 H18R 108.5
H18Q C187 H18R 107.5
C188 C187 N16 114.9(8)
C188 C187 H18Q 108.5
C188 C187 H18R 108.5
N13 C188 C187 107.8(8)
N13 C188 H18S 110.1
N13 C188 H18T 110.1
C187 C188 H18S 110.1
C187 C188 H18T 110.1
H18S C188 H18T 108.5
C6 Se1 C9 86.8(3)
C31 Se2 C28 87.0(3)
C1 N1 C5 120.5(5)
C1 N1 C44 120.0(5)
C5 N1 C44 119.0(5)
C12 N2 C15 119.1(6)
C13 N2 C12 120.7(5)
C13 N2 C15 120.1(6)
C23 N3 C22 119.9(5)
C27 N3 C22 119.4(5)
C27 N3 C23 119.9(5)
C34 N4 C35 120.2(5)
C34 N4 C37 120.0(5)
C35 N4 C37 119.7(5)
N1 C1 H1 119.6
N1 C1 C2 120.7(5)
C2 C1 H1 119.6
C1 C2 H2 119.9
C1 C2 C3 120.3(5)
C3 C2 H2 119.9
C2 C3 C4 117.2(5)
C2 C3 C6 120.6(5)
C4 C3 C6 122.2(5)
C3 C4 H4 119.7
C5 C4 C3 120.7(5)
C5 C4 H4 119.7
N1 C5 C4 120.3(5)
N1 C5 H5 119.9
C4 C5 H5 119.9
C3 C6 Se1 121.6(4)
C7 C6 Se1 111.5(4)
C7 C6 C3 126.7(5)
C6 C7 H7 122.4
C6 C7 C8 115.2(6)
C8 C7 H7 122.4
C7 C8 H8 122.5
C9 C8 C7 115.1(6)
C9 C8 H8 122.5
C8 C9 Se1 111.4(4)
C8 C9 C10 126.8(6)
C10 C9 Se1 121.6(5)
C11 C10 C9 119.3(6)
C14 C10 C9 123.2(6)
C14 C10 C11 117.5(5)
C10 C11 H11 120.2
C12 C11 C10 119.5(6)
C12 C11 H11 120.2
N2 C12 C11 120.6(6)
N2 C12 H12 119.7
C11 C12 H12 119.7
N2 C13 H13 119.6
N2 C13 C14 120.8(6)
C14 C13 H13 119.6
C10 C14 H14 119.6
C13 C14 C10 120.7(6)
C13 C14 H14 119.6
N2 C15 H15A 109.9
N2 C15 H15B 109.9
N2 C15 C16 109.0(4)
H15A C15 H15B 108.3
C16 C15 H15A 109.9
C16 C15 H15B 109.9
C17 C16 C15 119.3(6)
C21 C16 C15 121.7(6)
C21 C16 C17 119.0(5)
C16 C17 H17 120.0
C18 C17 C16 120.0(5)
C18 C17 H17 120.0
C17 C18 H18 119.7
C17 C18 C19 120.5(5)
C19 C18 H18 119.7
C18 C19 C22 118.6(5)
C20 C19 C18 118.9(5)
C20 C19 C22 122.4(5)
C19 C20 H20 120.0
C19 C20 C21 120.0(6)
C21 C20 H20 120.0
C16 C21 C20 121.4(6)
C16 C21 H21 119.3
C20 C21 H21 119.3
N3 C22 C19 109.0(4)
N3 C22 H22E 109.9
N3 C22 H22F 109.9
C19 C22 H22E 109.9
C19 C22 H22F 109.9
H22E C22 H22F 108.3
N3 C23 H23 119.2
N3 C23 C24 121.6(6)
C24 C23 H23 119.2
C23 C24 H24 120.0
C23 C24 C25 120.0(5)
C25 C24 H24 120.0
C24 C25 C26 117.0(5)
C24 C25 C28 122.8(5)
C26 C25 C28 120.0(5)
C25 C26 H26 120.2
C27 C26 C25 119.6(6)
C27 C26 H26 120.2
N3 C27 C26 121.5(5)
N3 C27 H27 119.2
C26 C27 H27 119.2
C25 C28 Se2 121.8(4)
C29 C28 Se2 110.9(4)
C29 C28 C25 126.8(5)
C28 C29 H29 122.3
C28 C29 C30 115.3(6)
C30 C29 H29 122.3
C29 C30 H30 121.8
C31 C30 C29 116.3(6)
C31 C30 H30 121.8
C30 C31 Se2 110.4(5)
C30 C31 C32 127.9(6)
C32 C31 Se2 121.7(4)
C33 C32 C31 121.5(6)
C36 C32 C31 121.4(5)
C36 C32 C33 117.1(5)
C32 C33 H33 119.6
C34 C33 C32 120.8(6)
C34 C33 H33 119.6
N4 C34 C33 121.0(6)
N4 C34 H34 119.5
C33 C34 H34 119.5
N4 C35 H35 119.8
N4 C35 C36 120.3(6)
C36 C35 H35 119.8
C32 C36 C35 120.5(6)
C32 C36 H36 119.7
C35 C36 H36 119.7
N4 C37 H37A 109.4
N4 C37 H37B 109.4
N4 C37 C38 111.0(4)
H37A C37 H37B 108.0
C38 C37 H37A 109.4
C38 C37 H37B 109.4
C39 C38 C37 120.7(5)
C43 C38 C37 120.2(5)
C43 C38 C39 119.0(5)
C38 C39 H39 120.1
C40 C39 C38 119.8(5)
C40 C39 H39 120.1
C39 C40 H40 119.5
C39 C40 C41 121.0(5)
C41 C40 H40 119.5
C40 C41 C44 121.0(5)
C42 C41 C40 119.7(5)
C42 C41 C44 119.0(5)
C41 C42 H42 120.7
C43 C42 C41 118.6(5)
C43 C42 H42 120.7
C38 C43 C42 121.9(6)
C38 C43 H43 119.1
C42 C43 H43 119.1
N1 C44 H44A 110.2
N1 C44 H44B 110.2
C41 C44 N1 107.5(4)
C41 C44 H44A 110.2
C41 C44 H44B 110.2
H44A C44 H44B 108.5
F55B P10B F57B 87.0(9)
F56B P10B F55B 88.8(9)
F56B P10B F57B 91.3(10)
F56B P10B F58B 93.3(10)
F56B P10B F59B 175.0(11)
F56B P10B F60B 92.1(13)
F58B P10B F55B 177.8(12)
F58B P10B F57B 93.7(10)
F58B P10B F59B 91.5(11)
F58B P10B F60B 93.3(12)
F59B P10B F55B 86.4(10)
F59B P10B F57B 87.1(10)
F59B P10B F60B 88.9(14)
F60B P10B F55B 85.9(11)
F60B P10B F57B 172.1(13)
F73B P13B F75B 87.5(6)
F73B P13B F78B 86.5(5)
F74B P13B F73B 90.1(6)
F74B P13B F75B 89.4(5)
F74B P13B F78B 175.2(8)
F76B P13B F73B 172.4(8)
F76B P13B F74B 94.0(6)
F76B P13B F75B 86.1(6)
F76B P13B F78B 89.0(6)
F77B P13B F73B 89.6(6)
F77B P13B F74B 92.7(6)
F77B P13B F75B 176.5(7)
F77B P13B F76B 96.6(7)
F77B P13B F78B 90.7(5)
F78B P13B F75B 87.1(6)
F69A P12A F68A 174.4(7)
F69A P12A F70A 89.3(6)
F69A P12A F72A 90.5(6)
F67A P12A F68A 84.4(6)
F67A P12A F69A 92.5(5)
F67A P12A F70A 91.5(6)
F67A P12A F71A 173.6(8)
F67A P12A F72A 87.9(6)
F70A P12A F68A 95.4(6)
F71A P12A F68A 89.2(6)
F71A P12A F69A 93.8(6)
F71A P12A F70A 89.9(7)
F71A P12A F72A 90.7(7)
F72A P12A F68A 84.8(7)
F72A P12A F70A 179.4(7)
F49 P9 F50 89.1(3)
F49 P9 F51 92.2(3)
F49 P9 F52 178.2(3)
F49 P9 F53 92.7(3)
F51 P9 F50 88.2(3)
F51 P9 F52 88.9(3)
F51 P9 F53 93.4(3)
F52 P9 F50 89.6(3)
F53 P9 F50 177.5(3)
F53 P9 F52 88.5(3)
F54 P9 F49 88.2(3)
F54 P9 F50 89.8(3)
F54 P9 F51 178.0(3)
F54 P9 F52 90.6(3)
F54 P9 F53 88.5(3)
F1 P1 F4 178.4(3)
F2 P1 F1 89.2(3)
F2 P1 F4 92.0(3)
F3 P1 F1 89.5(2)
F3 P1 F2 86.1(4)
F3 P1 F4 89.5(2)
F5 P1 F1 90.5(2)
F5 P1 F2 178.4(4)
F5 P1 F3 92.4(4)
F5 P1 F4 88.3(2)
F6 P1 F1 88.8(3)
F6 P1 F2 94.3(5)
F6 P1 F3 178.3(4)
F6 P1 F4 92.1(3)
F6 P1 F5 87.2(5)
F13 P3 F14 88.4(2)
F13 P3 F17 91.1(3)
F13 P3 F18 87.9(3)
F15 P3 F13 92.5(4)
F15 P3 F14 89.6(3)
F15 P3 F17 90.2(3)
F15 P3 F18 179.6(4)
F16 P3 F13 177.8(4)
F16 P3 F14 92.6(3)
F16 P3 F15 89.4(4)
F16 P3 F17 87.8(4)
F16 P3 F18 90.2(4)
F17 P3 F14 179.5(3)
F17 P3 F18 90.0(2)
F18 P3 F14 90.3(2)
F55A P10A F56A 90.0(5)
F55A P10A F59A 91.1(5)
F56A P10A F59A 178.5(6)
F57A P10A F55A 89.3(4)
F57A P10A F56A 89.7(5)
F57A P10A F58A 89.8(4)
F57A P10A F59A 89.4(5)
F57A P10A F60A 179.1(5)
F58A P10A F55A 178.5(6)
F58A P10A F56A 88.7(4)
F58A P10A F59A 90.1(5)
F60A P10A F55A 91.1(5)
F60A P10A F56A 91.1(4)
F60A P10A F58A 89.8(4)
F60A P10A F59A 89.8(5)
F1B P2 F7 91.7(5)
F1B P2 F9 88.4(4)
F9 P2 F7 88.3(3)
F11 P2 F1B 176.2(5)
F11 P2 F7 86.8(4)
F11 P2 F9 88.0(3)
F12 P2 F1B 91.3(5)
F12 P2 F7 87.8(4)
F12 P2 F9 176.1(5)
F12 P2 F11 92.2(5)
F19 P2 F1B 90.9(6)
F19 P2 F7 177.4(5)
F19 P2 F9 92.0(4)
F19 P2 F11 90.6(5)
F19 P2 F12 91.8(5)
F66B P11B F62B 88.2(4)
F66B P11B F65B 178.0(6)
F66B P11B F63B 89.3(4)
F66B P11B F64B 88.1(4)
F62B P11B F65B 90.0(5)
F62B P11B F64B 87.6(5)
F63B P11B F62B 176.0(5)
F63B P11B F65B 92.5(5)
F63B P11B F64B 95.5(5)
F61B P11B F66B 91.1(4)
F61B P11B F62B 88.5(4)
F61B P11B F65B 89.5(4)
F61B P11B F63B 88.4(5)
F61B P11B F64B 176.1(6)
F64B P11B F65B 91.2(5)
F27 P5 F26 89.5(2)
F27 P5 F25 86.0(3)
F28 P5 F27 94.6(3)
F28 P5 F26 90.4(3)
F28 P5 F25 179.2(3)
F28 P5 F29 91.8(3)
F28 P5 F30 91.2(3)
F26 P5 F25 89.1(3)
F29 P5 F27 90.3(2)
F29 P5 F26 177.8(3)
F29 P5 F25 88.7(3)
F29 P5 F30 89.9(3)
F30 P5 F27 174.2(3)
F30 P5 F26 90.1(3)
F30 P5 F25 88.2(3)
F68B P12B F67B 174.6(10)
F69B P12B F67B 86.2(9)
F69B P12B F68B 91.3(9)
F69B P12B F70B 95.1(9)
F69B P12B F71B 173.7(11)
F69B P12B F72B 86.4(9)
F70B P12B F67B 98.4(9)
F70B P12B F68B 86.5(9)
F70B P12B F71B 90.6(8)
F70B P12B F72B 175.9(11)
F71B P12B F67B 90.3(9)
F71B P12B F68B 91.8(8)
F71B P12B F72B 88.1(10)
F72B P12B F67B 85.5(9)
F72B P12B F68B 89.7(9)
F31 P6 F32 89.6(2)
F31 P6 F36 89.51(19)
F32 P6 F36 89.3(2)
F33 P6 F31 90.2(2)
F33 P6 F32 90.0(2)
F33 P6 F36 179.3(2)
F34 P6 F31 179.1(2)
F34 P6 F32 90.0(2)
F34 P6 F33 90.6(2)
F34 P6 F36 89.6(2)
F35 P6 F31 89.91(19)
F35 P6 F32 179.3(2)
F35 P6 F33 90.5(2)
F35 P6 F34 90.4(2)
F35 P6 F36 90.2(2)
F73A P13A F75A 86.7(8)
F73A P13A F76A 87.4(8)
F73A P13A F78A 175.2(11)
F74A P13A F73A 94.4(9)
F74A P13A F75A 88.4(8)
F74A P13A F76A 175.9(10)
F74A P13A F78A 89.6(8)
F76A P13A F75A 88.0(8)
F77A P13A F73A 93.0(8)
F77A P13A F74A 90.9(9)
F77A P13A F75A 179.2(12)
F77A P13A F76A 92.7(8)
F77A P13A F78A 89.6(8)
F78A P13A F75A 90.8(7)
F78A P13A F76A 88.4(8)
F37 P7 F39 89.8(2)
F37 P7 F40 178.5(3)
F38 P7 F37 90.2(2)
F38 P7 F39 88.2(3)
F38 P7 F40 89.8(2)
F39 P7 F40 88.7(2)
F41 P7 F37 89.3(2)
F41 P7 F38 176.5(3)
F41 P7 F39 88.4(3)
F41 P7 F40 90.6(2)
F42 P7 F37 89.6(3)
F42 P7 F38 90.9(3)
F42 P7 F39 178.9(3)
F42 P7 F40 91.9(3)
F42 P7 F41 92.6(4)
F21 P4 F23 90.3(8)
F21 P4 F1F 87.6(9)
F20 P4 F21 83.2(11)
F20 P4 F23 171.4(12)
F20 P4 F24 95.7(11)
F20 P4 F1F 95.5(11)
F20 P4 F22 82.8(11)
F24 P4 F21 178.8(11)
F24 P4 F23 90.8(9)
F24 P4 F1F 92.9(11)
F24 P4 F22 86.1(11)
F1F P4 F23 89.8(8)
F22 P4 F21 93.4(10)
F22 P4 F23 92.0(9)
F22 P4 F1F 177.9(11)
F43 P8 F44 90.7(3)
F43 P8 F45 89.3(3)
F43 P8 F47 87.9(4)
F43 P8 F48 89.4(3)
F44 P8 F45 88.7(3)
F44 P8 F47 178.5(4)
F44 P8 F48 90.5(3)
F45 P8 F47 90.7(3)
F45 P8 F48 178.5(3)
F46 P8 F43 175.9(4)
F46 P8 F44 93.3(4)
F46 P8 F45 90.2(3)
F46 P8 F47 88.0(4)
F46 P8 F48 91.1(3)
F48 P8 F47 90.0(3)
F61A P11A F62A 88.6(9)
F61A P11A F63A 175.2(12)
F61A P11A F64A 91.1(10)
F61A P11A F65A 95.3(11)
F61A P11A F66A 89.6(9)
F62A P11A F63A 86.9(9)
F62A P11A F66A 87.1(9)
F64A P11A F62A 179.7(13)
F64A P11A F63A 93.4(10)
F64A P11A F66A 92.8(9)
F65A P11A F62A 91.1(10)
F65A P11A F63A 86.3(9)
F65A P11A F64A 89.1(10)
F65A P11A F66A 174.7(13)
F66A P11A F63A 88.7(9)
H1SA C1S H1SB 109.5
H1SA C1S H1SC 109.5
H1SB C1S H1SC 109.5
C2S C1S H1SA 109.5
C2S C1S H1SB 109.5
C2S C1S H1SC 109.5
N1S C2S C1S 178.4(12)
H9SA C9S H9SB 109.5
H9SA C9S H9SC 109.5
H9SB C9S H9SC 109.5
C10S C9S H9SA 109.5
C10S C9S H9SB 109.5
C10S C9S H9SC 109.5
N5S C10S C9S 178.8(8)
H13U C13S H13V 109.5
H13U C13S H13W 109.5
H13V C13S H13W 109.5
C14S C13S H13U 109.5
C14S C13S H13V 109.5
C14S C13S H13W 109.5
N7S C14S C13S 179.2(8)
H3SA C3S H3SB 109.5
H3SA C3S H3SC 109.5
H3SB C3S H3SC 109.5
C4S C3S H3SA 109.5
C4S C3S H3SB 109.5
C4S C3S H3SC 109.5
N2S C4S C3S 178.9(9)
H11Q C11S H11R 109.5
H11Q C11S H11S 109.5
H11R C11S H11S 109.5
C12S C11S H11Q 109.5
C12S C11S H11R 109.5
C12S C11S H11S 109.5
N6S C12S C11S 177.7(9)
H5SA C5S H5SB 109.5
H5SA C5S H5SC 109.5
H5SB C5S H5SC 109.5
C6S C5S H5SA 109.5
C6S C5S H5SB 109.5
C6S C5S H5SC 109.5
N3S C6S C5S 178.7(12)
H7SA C7S H7SB 109.5
H7SA C7S H7SC 109.5
H7SB C7S H7SC 109.5
C8S C7S H7SA 109.5
C8S C7S H7SB 109.5
C8S C7S H7SC 109.5
N4S C8S C7S 179.8(10)

loop_
_geom_bond_atom_site_label_1
_geom_bond_atom_site_label_2
_geom_bond_distance
O1 C89 1.208(7)
O2 C93 1.203(7)
O3 C111 1.209(7)
O4 C112 1.213(7)
O5 C118 1.404(12)
O5 C119 1.365(13)
O6B C120 1.676(16)
O6B C221 1.37(2)
O6A C120 1.349(12)
O6A C121 1.431(17)
O7 C122 1.544(17)
O7 C123 1.403(8)
O7 C222 1.33(2)
O8 C128 1.405(8)
O8 C129 1.345(10)
O9 C130 1.398(10)
O9 C131 1.440(13)
O10 C132 1.456(12)
O10 C133 1.416(9)
N9 C89 1.404(8)
N9 C93 1.398(7)
N9 C138 1.463(8)
N10 C111 1.386(7)
N10 C112 1.404(7)
N10 C113 1.460(8)
N11 C114 1.514(10)
N11 C115 1.494(13)
N11 C116 1.567(11)
N11 C117 1.447(13)
N12 C134 1.542(11)
N12 C135 1.516(9)
N12 C136 1.484(11)
N12 C137 1.492(8)
C89 C90 1.490(8)
C90 C91 1.412(7)
C90 C94 1.372(8)
C91 C92 1.405(8)
C91 C97 1.415(8)
C92 C93 1.471(8)
C92 C100 1.377(8)
C94 H94 0.9500
C94 C95 1.398(8)
C95 H95 0.9500
C95 C96 1.394(7)
C96 C97 1.416(7)
C96 C101 1.461(8)
C97 C98 1.436(7)
C98 C99 1.359(8)
C98 C103 1.475(8)
C99 H99 0.9500
C99 C100 1.392(8)
C100 H100 0.9500
C101 C102 1.430(7)
C101 C104 1.381(7)
C102 C103 1.427(7)
C102 C107 1.415(8)
C103 C110 1.395(7)
C104 H104 0.9500
C104 C105 1.390(8)
C105 H105 0.9500
C105 C106 1.371(8)
C106 C107 1.409(8)
C106 C111 1.473(8)
C107 C108 1.417(7)
C108 C109 1.385(8)
C108 C112 1.462(8)
C109 H109 0.9500
C109 C110 1.378(8)
C110 H110 0.9500
C113 H11A 0.9900
C113 H11B 0.9900
C113 C114 1.511(11)
C114 H11C 0.9900
C114 H11D 0.9900
C115 H11E 0.9800
C115 H11F 0.9800
C115 H11G 0.9800
C116 H11H 0.9800
C116 H11I 0.9800
C116 H11J 0.9800
C117 H11K 0.9900
C117 H11L 0.9900
C117 C118 1.444(14)
C118 H11M 0.9900
C118 H11N 0.9900
C119 H11O 0.9900
C119 H11P 0.9900
C119 C120 1.473(13)
C120 H12A 0.9900
C120 H12B 0.9900
C120 H12C 0.9900
C120 H12D 0.9900
C121 H12E 0.9900
C121 H12F 0.9900
C121 C122 1.48(2)
C122 H12G 0.9900
C122 H12H 0.9900
C123 H12I 0.9900
C123 H12J 0.9900
C123 C124 1.446(10)
C124 C125 1.190(10)
C125 C126 1.398(10)
C126 C127 1.226(10)
C127 C128 1.476(10)
C128 H12K 0.9900
C128 H12L 0.9900
C129 H12M 0.9900
C129 H12N 0.9900
C129 C130 1.584(13)
C130 H13A 0.9900
C130 H13B 0.9900
C131 H13C 0.9900
C131 H13D 0.9900
C131 C132 1.560(11)
C132 H13E 0.9900
C132 H13F 0.9900
C133 H13G 0.9900
C133 H13H 0.9900
C133 C134 1.475(13)
C134 H13I 0.9900
C134 H13J 0.9900
C135 H13K 0.9800
C135 H13L 0.9800
C135 H13M 0.9800
C136 H13N 0.9800
C136 H13O 0.9800
C136 H13P 0.9800
C137 H13Q 0.9900
C137 H13R 0.9900
C137 C138 1.520(10)
C138 H13S 0.9900
C138 H13T 0.9900
C221 H22A 0.9900
C221 H22B 0.9900
C221 C222 1.45(4)
C222 H22C 0.9900
C222 H22D 0.9900
Se3 C50 1.869(7)
Se3 C53 1.886(7)
Se4A C72A 1.866(7)
Se4A C75A 1.884(7)
Se4B C72B 1.905(18)
Se4B C75B 1.915(18)
N5 C45 1.388(9)
N5 C49 1.346(9)
N5 C88 1.475(9)
N6 C56 1.343(10)
N6 C57 1.360(9)
N6 C59 1.481(10)
N7 C66 1.475(9)
N7 C67 1.313(9)
N7 C71 1.326(10)
N8 C78 1.326(9)
N8 C79 1.340(9)
N8 C81 1.497(8)
C45 H45 0.9500
C45 C46 1.354(10)
C46 H46 0.9500
C46 C47 1.414(10)
C47 C48 1.390(9)
C47 C50 1.479(9)
C48 H48 0.9500
C48 C49 1.335(10)
C49 H49 0.9500
C50 C51 1.359(9)
C51 H51 0.9500
C51 C52 1.404(10)
C52 H52 0.9500
C52 C53 1.368(10)
C53 C54 1.441(10)
C54 C55 1.386(10)
C54 C58 1.413(10)
C55 H55 0.9500
C55 C56 1.361(11)
C56 H56 0.9500
C57 H57 0.9500
C57 C58 1.353(11)
C58 H58 0.9500
C59 H59A 0.9900
C59 H59B 0.9900
C59 C60 1.520(10)
C60 C61 1.386(10)
C60 C65 1.368(10)
C61 H61 0.9500
C61 C62 1.383(11)
C62 H62 0.9500
C62 C63 1.382(10)
C63 C64 1.380(11)
C63 C66 1.498(10)
C64 H64 0.9500
C64 C65 1.386(12)
C65 H65 0.9500
C66 H66A 0.9900
C66 H66B 0.9900
C67 H67 0.9500
C67 C68 1.353(10)
C68 H68 0.9500
C68 C69 1.367(11)
C69 C70 1.393(11)
C69 C72A 1.464(9)
C69 C72B 1.565(17)
C70 H70 0.9500
C70 C71 1.400(11)
C71 H71 0.9500
C72A C73A 1.371(9)
C72B C73B 1.459(16)
C73B H73B 0.9500
C73B C74B 1.447(16)
C73A H73A 0.9500
C73A C74A 1.400(8)
C74A H74A 0.9500
C74A C75A 1.369(9)
C74B H74B 0.9500
C74B C75B 1.466(16)
C75A C76 1.477(8)
C75B C76 1.572(17)
C76 C77 1.390(10)
C76 C80 1.364(10)
C77 H77 0.9500
C77 C78 1.322(9)
C78 H78 0.9500
C79 H79 0.9500
C79 C80 1.376(10)
C80 H80 0.9500
C81 H81A 0.9900
C81 H81B 0.9900
C81 C82 1.508(10)
C82 C83 1.383(9)
C82 C87 1.388(9)
C83 H83 0.9500
C83 C84 1.375(10)
C84 H84 0.9500
C84 C85 1.363(10)
C85 C86 1.407(9)
C85 C88 1.528(10)
C86 H86 0.9500
C86 C87 1.366(10)
C87 H87 0.9500
C88 H88A 0.9900
C88 H88B 0.9900
O11 C143 1.256(9)
O12 C139 1.221(8)
O13 C162 1.233(7)
O14 C161 1.207(7)
O15 C168 1.413(8)
O15 C169 1.450(9)
O16 C170 1.408(10)
O16 C171 1.403(9)
O17A C172 1.318(14)
O17A C173 1.577(13)
O17B C172 1.183(14)
O17B C173 1.932(17)
O18 C178 1.303(13)
O18 C179 1.426(9)
O19 C180 1.413(12)
O19 C181 1.433(11)
O20 C182 1.378(11)
O20 C183 1.419(11)
N13 C139 1.392(9)
N13 C143 1.401(11)
N13 C188 1.484(9)
N14 C161 1.411(8)
N14 C162 1.398(8)
N14 C163 1.468(8)
N15 C164 1.519(7)
N15 C165 1.504(8)
N15 C166 1.524(7)
N15 C167 1.522(8)
N16 C184 1.523(13)
N16 C185 1.510(9)
N16 C186 1.443(12)
N16 C187 1.522(9)
C139 C140 1.469(9)
C140 C141 1.444(9)
C140 C144 1.372(8)
C141 C142 1.426(9)
C141 C147 1.397(9)
C142 C143 1.423(11)
C142 C150 1.384(10)
C144 H144 0.9500
C144 C145 1.403(8)
C145 H145 0.9500
C145 C146 1.384(8)
C146 C147 1.447(8)
C146 C151 1.466(8)
C147 C148 1.428(8)
C148 C149 1.394(8)
C148 C153 1.457(8)
C149 H149 0.9500
C149 C150 1.385(10)
C150 H150 0.9500
C151 C152 1.441(8)
C151 C154 1.388(8)
C152 C153 1.427(8)
C152 C157 1.409(8)
C153 C160 1.394(8)
C154 H154 0.9500
C154 C155 1.389(8)
C155 H155 0.9500
C155 C156 1.364(8)
C156 C157 1.422(8)
C156 C161 1.497(8)
C157 C158 1.417(8)
C158 C159 1.372(8)
C158 C162 1.453(9)
C159 H159 0.9500
C159 C160 1.368(9)
C160 H160 0.9500
C163 H16A 0.9900
C163 H16B 0.9900
C163 C164 1.507(9)
C164 H16C 0.9900
C164 H16D 0.9900
C165 H16E 0.9800
C165 H16F 0.9800
C165 H16G 0.9800
C166 H16H 0.9800
C166 H16I 0.9800
C166 H16J 0.9800
C167 H16K 0.9900
C167 H16L 0.9900
C167 C168 1.443(10)
C168 H16M 0.9900
C168 H16N 0.9900
C169 H16O 0.9900
C169 H16P 0.9900
C169 C170 1.495(11)
C170 H17A 0.9900
C170 H17B 0.9900
C171 H17C 0.9900
C171 H17D 0.9900
C171 C172 1.453(12)
C172 H17E 0.9900
C172 H17F 0.9900
C172 H17G 0.9900
C172 H17H 0.9900
C173 H17I 0.9900
C173 H17J 0.9900
C173 C174 1.488(16)
C174 C175 1.285(14)
C175 C176 1.344(14)
C176 C177 1.192(15)
C177 C178 1.126(16)
C178 H17K 0.9900
C178 H17L 0.9900
C179 H17M 0.9900
C179 H17N 0.9900
C179 C180 1.556(14)
C180 H18A 0.9900
C180 H18B 0.9900
C181 H18C 0.9900
C181 H18D 0.9900
C181 C182 1.507(15)
C182 H18E 0.9900
C182 H18F 0.9900
C183 H18G 0.9900
C183 H18H 0.9900
C183 C184 1.502(14)
C184 H18I 0.9900
C184 H18J 0.9900
C185 H18K 0.9800
C185 H18L 0.9800
C185 H18M 0.9800
C186 H18N 0.9800
C186 H18O 0.9800
C186 H18P 0.9800
C187 H18Q 0.9900
C187 H18R 0.9900
C187 C188 1.503(13)
C188 H18S 0.9900
C188 H18T 0.9900
Se1 C6 1.871(6)
Se1 C9 1.876(6)
Se2 C28 1.874(6)
Se2 C31 1.869(6)
N1 C1 1.348(7)
N1 C5 1.360(7)
N1 C44 1.498(7)
N2 C12 1.343(9)
N2 C13 1.343(8)
N2 C15 1.496(7)
N3 C22 1.484(7)
N3 C23 1.343(7)
N3 C27 1.328(8)
N4 C34 1.341(8)
N4 C35 1.346(7)
N4 C37 1.501(7)
C1 H1 0.9500
C1 C2 1.379(8)
C2 H2 0.9500
C2 C3 1.399(8)
C3 C4 1.400(8)
C3 C6 1.452(8)
C4 H4 0.9500
C4 C5 1.372(8)
C5 H5 0.9500
C6 C7 1.366(8)
C7 H7 0.9500
C7 C8 1.412(8)
C8 H8 0.9500
C8 C9 1.367(8)
C9 C10 1.454(8)
C10 C11 1.404(9)
C10 C14 1.387(9)
C11 H11 0.9500
C11 C12 1.387(8)
C12 H12 0.9500
C13 H13 0.9500
C13 C14 1.368(9)
C14 H14 0.9500
C15 H15A 0.9900
C15 H15B 0.9900
C15 C16 1.519(8)
C16 C17 1.392(8)
C16 C21 1.365(9)
C17 H17 0.9500
C17 C18 1.374(8)
C18 H18 0.9500
C18 C19 1.399(8)
C19 C20 1.373(8)
C19 C22 1.517(8)
C20 H20 0.9500
C20 C21 1.381(9)
C21 H21 0.9500
C22 H22E 0.9900
C22 H22F 0.9900
C23 H23 0.9500
C23 C24 1.351(8)
C24 H24 0.9500
C24 C25 1.388(8)
C25 C26 1.409(8)
C25 C28 1.466(8)
C26 H26 0.9500
C26 C27 1.356(8)
C27 H27 0.9500
C28 C29 1.357(9)
C29 H29 0.9500
C29 C30 1.394(9)
C30 H30 0.9500
C30 C31 1.361(8)
C31 C32 1.462(8)
C32 C33 1.396(8)
C32 C36 1.377(8)
C33 H33 0.9500
C33 C34 1.360(8)
C34 H34 0.9500
C35 H35 0.9500
C35 C36 1.388(8)
C36 H36 0.9500
C37 H37A 0.9900
C37 H37B 0.9900
C37 C38 1.510(8)
C38 C39 1.398(8)
C38 C43 1.373(8)
C39 H39 0.9500
C39 C40 1.369(8)
C40 H40 0.9500
C40 C41 1.391(8)
C41 C42 1.390(8)
C41 C44 1.495(8)
C42 H42 0.9500
C42 C43 1.388(8)
C43 H43 0.9500
C44 H44A 0.9900
C44 H44B 0.9900
P10B F55B 1.655(19)
P10B F56B 1.534(17)
P10B F57B 1.672(18)
P10B F58B 1.539(18)
P10B F59B 1.622(18)
P10B F60B 1.63(3)
P13B F73B 1.617(10)
P13B F74B 1.553(9)
P13B F75B 1.639(10)
P13B F76B 1.550(10)
P13B F77B 1.534(10)
P13B F78B 1.623(9)
P12A F68A 1.689(12)
P12A F69A 1.565(10)
P12A F67A 1.541(9)
P12A F70A 1.589(12)
P12A F71A 1.561(11)
P12A F72A 1.566(14)
P9 F49 1.579(4)
P9 F50 1.595(5)
P9 F51 1.580(5)
P9 F52 1.588(4)
P9 F53 1.580(5)
P9 F54 1.578(4)
P1 F1 1.596(4)
P1 F2 1.568(5)
P1 F3 1.552(5)
P1 F4 1.598(4)
P1 F5 1.549(5)
P1 F6 1.541(5)
P3 F13 1.566(5)
P3 F14 1.595(4)
P3 F15 1.562(5)
P3 F16 1.530(6)
P3 F17 1.573(5)
P3 F18 1.574(5)
P10A F55A 1.604(8)
P10A F56A 1.611(8)
P10A F57A 1.596(7)
P10A F58A 1.601(7)
P10A F59A 1.641(12)
P10A F60A 1.597(8)
P2 F1B 1.595(9)
P2 F7 1.632(8)
P2 F9 1.596(7)
P2 F11 1.576(7)
P2 F12 1.559(8)
P2 F19 1.479(9)
P11B F66B 1.576(7)
P11B F62B 1.593(8)
P11B F65B 1.639(8)
P11B F63B 1.581(9)
P11B F61B 1.573(7)
P11B F64B 1.594(8)
P5 F27 1.585(5)
P5 F28 1.530(5)
P5 F26 1.586(5)
P5 F25 1.639(5)
P5 F29 1.581(4)
P5 F30 1.583(4)
P12B F67B 1.653(16)
P12B F68B 1.585(15)
P12B F69B 1.549(13)
P12B F70B 1.576(14)
P12B F71B 1.580(13)
P12B F72B 1.585(17)
P6 F31 1.605(4)
P6 F32 1.606(4)
P6 F33 1.601(4)
P6 F34 1.591(4)
P6 F35 1.583(4)
P6 F36 1.621(4)
P13A F73A 1.582(14)
P13A F74A 1.572(14)
P13A F75A 1.617(12)
P13A F76A 1.609(13)
P13A F77A 1.529(12)
P13A F78A 1.594(13)
P7 F37 1.598(4)
P7 F38 1.588(4)
P7 F39 1.599(5)
P7 F40 1.600(4)
P7 F41 1.582(5)
P7 F42 1.552(5)
P4 F21 1.571(17)
P4 F23 1.624(14)
P4 F20 1.440(19)
P4 F24 1.469(18)
P4 F1F 1.585(18)
P4 F22 1.483(18)
P8 F43 1.563(5)
P8 F44 1.573(6)
P8 F45 1.588(5)
P8 F46 1.555(6)
P8 F47 1.603(6)
P8 F48 1.597(4)
P11A F61A 1.542(14)
P11A F62A 1.586(15)
P11A F63A 1.714(16)
P11A F64A 1.564(15)
P11A F65A 1.549(15)
P11A F66A 1.619(13)
N1S C2S 1.114(11)
C1S H1SA 0.9800
C1S H1SB 0.9800
C1S H1SC 0.9800
C1S C2S 1.454(12)
N5S C10S 1.116(8)
C9S H9SA 0.9800
C9S H9SB 0.9800
C9S H9SC 0.9800
C9S C10S 1.437(10)
N7S C14S 1.132(8)
C13S H13U 0.9800
C13S H13V 0.9800
C13S H13W 0.9800
C13S C14S 1.440(10)
N2S C4S 1.119(9)
C3S H3SA 0.9800
C3S H3SB 0.9800
C3S H3SC 0.9800
C3S C4S 1.399(10)
N6S C12S 1.122(9)
C11S H11Q 0.9800
C11S H11R 0.9800
C11S H11S 0.9800
C11S C12S 1.439(10)
N3S C6S 1.137(11)
C5S H5SA 0.9800
C5S H5SB 0.9800
C5S H5SC 0.9800
C5S C6S 1.473(13)
N4S C8S 1.105(9)
C7S H7SA 0.9800
C7S H7SB 0.9800
C7S H7SC 0.9800
C7S C8S 1.418(11)

loop_
_geom_torsion_atom_site_label_1
_geom_torsion_atom_site_label_2
_geom_torsion_atom_site_label_3
_geom_torsion_atom_site_label_4
_geom_torsion
O1 C89 C90 C91 -174.2(6)
O1 C89 C90 C94 1.4(9)
O5 C119 C120 O6B 44.4(14)
O5 C119 C120 O6A 76.4(14)
O6B C221 C222 O7 -72(4)
O6A C121 C122 O7 -80.1(17)
O8 C129 C130 O9 80.9(9)
O9 C131 C132 O10 -175.5(6)
O10 C133 C134 N12 53.2(8)
N9 C89 C90 C91 5.4(8)
N9 C89 C90 C94 -178.9(5)
N10 C113 C114 N11 178.3(5)
N11 C117 C118 O5 67.8(14)
N12 C137 C138 N9 154.4(5)
C89 N9 C93 O2 173.8(6)
C89 N9 C93 C92 -7.6(8)
C89 N9 C138 C137 -78.9(7)
C89 C90 C91 C92 -7.4(8)
C89 C90 C91 C97 173.6(5)
C89 C90 C94 C95 -172.8(5)
C90 C91 C92 C93 1.9(8)
C90 C91 C92 C100 -178.9(5)
C90 C91 C97 C96 0.0(7)
C90 C91 C97 C98 -179.2(5)
C90 C94 C95 C96 -1.9(8)
C91 C90 C94 C95 2.8(8)
C91 C92 C93 O2 -176.0(6)
C91 C92 C93 N9 5.4(8)
C91 C92 C100 C99 -2.7(8)
C91 C97 C98 C99 -1.3(7)
C91 C97 C98 C103 -178.7(4)
C92 C91 C97 C96 -178.9(5)
C92 C91 C97 C98 1.9(7)
C93 N9 C89 O1 -178.0(6)
C93 N9 C89 C90 2.3(8)
C93 N9 C138 C137 102.2(6)
C93 C92 C100 C99 176.5(5)
C94 C90 C91 C92 177.0(5)
C94 C90 C91 C97 -1.9(8)
C94 C95 C96 C97 0.0(7)
C94 C95 C96 C101 -179.1(5)
C95 C96 C97 C91 0.9(7)
C95 C96 C97 C98 -179.9(5)
C95 C96 C101 C102 177.2(5)
C95 C96 C101 C104 -1.0(8)
C96 C97 C98 C99 179.6(5)
C96 C97 C98 C103 2.1(7)
C96 C101 C102 C103 3.2(7)
C96 C101 C102 C107 -176.4(4)
C96 C101 C104 C105 177.0(5)
C97 C91 C92 C93 -179.2(5)
C97 C91 C92 C100 0.1(8)
C97 C96 C101 C102 -1.8(7)
C97 C96 C101 C104 179.9(5)
C97 C98 C99 C100 -1.3(8)
C97 C98 C103 C102 -0.8(7)
C97 C98 C103 C110 177.1(5)
C98 C99 C100 C92 3.4(9)
C98 C103 C110 C109 -175.9(5)
C99 C98 C103 C102 -178.2(5)
C99 C98 C103 C110 -0.3(8)
C100 C92 C93 O2 4.8(9)
C100 C92 C93 N9 -173.8(5)
C101 C96 C97 C91 -180.0(4)
C101 C96 C97 C98 -0.8(7)
C101 C102 C103 C98 -1.9(7)
C101 C102 C103 C110 -179.8(5)
C101 C102 C107 C106 -1.0(7)
C101 C102 C107 C108 177.0(4)
C101 C104 C105 C106 -0.4(9)
C102 C101 C104 C105 -1.2(8)
C102 C103 C110 C109 2.0(7)
C102 C107 C108 C109 3.7(7)
C102 C107 C108 C112 -174.4(5)
C103 C98 C99 C100 176.0(5)
C103 C102 C107 C106 179.4(4)
C103 C102 C107 C108 -2.6(7)
C104 C101 C102 C103 -178.5(5)
C104 C101 C102 C107 1.9(7)
C104 C105 C106 C107 1.4(8)
C104 C105 C106 C111 -178.6(5)
C105 C106 C107 C102 -0.7(8)
C105 C106 C107 C108 -178.7(5)
C105 C106 C111 O3 -1.3(9)
C105 C106 C111 N10 179.6(5)
C106 C107 C108 C109 -178.2(5)
C106 C107 C108 C112 3.6(7)
C107 C102 C103 C98 177.7(4)
C107 C102 C103 C110 -0.2(7)
C107 C106 C111 O3 178.7(6)
C107 C106 C111 N10 -0.4(8)
C107 C108 C109 C110 -2.1(8)
C107 C108 C112 O4 171.4(6)
C107 C108 C112 N10 -9.3(8)
C108 C109 C110 C103 -0.8(8)
C109 C108 C112 O4 -6.8(9)
C109 C108 C112 N10 172.6(5)
C111 N10 C112 O4 -169.9(6)
C111 N10 C112 C108 10.8(9)
C111 N10 C113 C114 90.1(7)
C111 C106 C107 C102 179.3(5)
C111 C106 C107 C108 1.4(8)
C112 N10 C111 O3 174.8(6)
C112 N10 C111 C106 -6.0(9)
C112 N10 C113 C114 -86.2(7)
C112 C108 C109 C110 176.1(5)
C113 N10 C111 O3 -1.1(9)
C113 N10 C111 C106 178.1(6)
C113 N10 C112 O4 6.1(9)
C113 N10 C112 C108 -173.2(6)
C114 N11 C117 C118 -84.4(10)
C115 N11 C114 C113 -63.9(8)
C115 N11 C117 C118 156.2(9)
C116 N11 C114 C113 52.0(11)
C116 N11 C117 C118 42.4(12)
C117 N11 C114 C113 179.2(6)
C118 O5 C119 C120 164.0(11)
C119 O5 C118 C117 -178.0(11)
C120 O6B C221 C222 -116(3)
C120 O6A C121 C122 -164.8(14)
C121 O6A C120 O6B -94.0(15)
C121 O6A C120 C119 178.0(12)
C122 O7 C123 C124 64.1(9)
C122 O7 C222 C221 139(4)
C123 O7 C122 C121 173.2(11)
C123 O7 C222 C221 170.2(15)
C128 O8 C129 C130 176.4(6)
C129 O8 C128 C127 63.9(9)
C130 O9 C131 C132 -76.9(8)
C131 O9 C130 C129 -178.2(7)
C132 O10 C133 C134 -175.2(6)
C133 O10 C132 C131 168.7(6)
C134 N12 C137 C138 173.6(6)
C135 N12 C134 C133 -81.4(8)
C135 N12 C137 C138 -64.0(9)
C136 N12 C134 C133 160.6(6)
C136 N12 C137 C138 56.0(8)
C137 N12 C134 C133 41.1(8)
C138 N9 C89 O1 3.2(9)
C138 N9 C89 C90 -176.5(5)
C138 N9 C93 O2 -7.4(9)
C138 N9 C93 C92 171.2(5)
C221 O6B C120 O6A 79(2)
C221 O6B C120 C119 -177.7(18)
C222 O7 C122 C121 -32(2)
C222 O7 C123 C124 51.8(15)
Se3 C50 C51 C52 0.5(7)
Se3 C53 C54 C55 -180.0(5)
Se3 C53 C54 C58 5.2(8)
Se4A C72A C73A C74A 1.2(7)
Se4A C75A C76 C75B -5(3)
Se4A C75A C76 C77 173.0(4)
Se4A C75A C76 C80 -5.4(8)
Se4B C72B C73B C74B 0.4(16)
Se4B C75B C76 C75A 3.9(6)
Se4B C75B C76 C77 -4(9)
Se4B C75B C76 C80 -177(3)
N5 C45 C46 C47 0.8(9)
N6 C57 C58 C54 0.3(11)
N6 C59 C60 C61 86.7(8)
N6 C59 C60 C65 -88.6(8)
N7 C67 C68 C69 0.8(11)
N8 C79 C80 C76 0.7(10)
N8 C81 C82 C83 103.7(7)
N8 C81 C82 C87 -71.4(8)
C45 N5 C49 C48 -2.9(9)
C45 N5 C88 C85 86.4(7)
C45 C46 C47 C48 -3.0(9)
C45 C46 C47 C50 175.8(6)
C46 C47 C48 C49 2.3(9)
C46 C47 C50 Se3 172.9(4)
C46 C47 C50 C51 -10.8(9)
C47 C48 C49 N5 0.6(9)
C47 C50 C51 C52 -176.1(5)
C48 C47 C50 Se3 -8.5(8)
C48 C47 C50 C51 167.8(6)
C49 N5 C45 C46 2.2(9)
C49 N5 C88 C85 -89.7(7)
C50 Se3 C53 C52 -0.6(4)
C50 Se3 C53 C54 -176.4(5)
C50 C47 C48 C49 -176.3(6)
C50 C51 C52 C53 -1.0(8)
C51 C52 C53 Se3 1.0(7)
C51 C52 C53 C54 176.6(6)
C52 C53 C54 C55 4.9(10)
C52 C53 C54 C58 -170.0(6)
C53 Se3 C50 C47 176.9(5)
C53 Se3 C50 C51 0.1(4)
C53 C54 C55 C56 -174.4(7)
C53 C54 C58 C57 172.9(6)
C54 C55 C56 N6 2.9(12)
C55 C54 C58 C57 -2.2(10)
C56 N6 C57 C58 3.4(11)
C56 N6 C59 C60 -95.1(7)
C57 N6 C56 C55 -4.9(11)
C57 N6 C59 C60 80.1(7)
C58 C54 C55 C56 0.7(11)
C59 N6 C56 C55 170.3(7)
C59 N6 C57 C58 -171.9(6)
C59 C60 C61 C62 -172.6(7)
C59 C60 C65 C64 171.1(7)
C60 C61 C62 C63 1.3(12)
C61 C60 C65 C64 -4.3(11)
C61 C62 C63 C64 -3.7(11)
C61 C62 C63 C66 172.9(7)
C62 C63 C64 C65 2.2(10)
C62 C63 C66 N7 -84.7(9)
C63 C64 C65 C60 1.8(11)
C64 C63 C66 N7 91.8(9)
C65 C60 C61 C62 2.7(11)
C66 N7 C67 C68 -172.9(7)
C66 N7 C71 C70 171.4(7)
C66 C63 C64 C65 -174.4(6)
C67 N7 C66 C63 81.9(9)
C67 N7 C71 C70 -3.0(11)
C67 C68 C69 C70 -1.7(10)
C67 C68 C69 C72A 176.2(6)
C67 C68 C69 C72B -171(9)
C68 C69 C70 C71 0.4(11)
C68 C69 C72A Se4A 178.3(5)
C68 C69 C72A C73A -0.5(10)
C68 C69 C72B Se4B -16(10)
C68 C69 C72B C73B 158(5)
C69 C70 C71 N7 2.0(12)
C69 C72A C73A C74A -179.8(6)
C69 C72B C73B C74B -174(8)
C70 C69 C72A Se4A -4.0(9)
C70 C69 C72A C73A 177.2(7)
C70 C69 C72B Se4B 173(2)
C70 C69 C72B C73B -12(6)
C71 N7 C66 C63 -92.5(9)
C71 N7 C67 C68 1.6(10)
C72A Se4A C75A C74A 1.0(5)
C72A Se4A C75A C76 -177.2(5)
C72A C69 C70 C71 -177.4(7)
C72A C69 C72B Se4B -1.8(5)
C72A C69 C72B C73B 173(8)
C72A C73A C74A C75A -0.4(8)
C72B C69 C70 C71 178.3(18)
C72B C69 C72A Se4A 2(2)
C72B C69 C72A C73A -177(2)
C72B C73B C74B C75B -1(3)
C73B C74B C75B Se4B 1(3)
C73B C74B C75B C76 -176(6)
C73A C74A C75A Se4A -0.6(7)
C73A C74A C75A C76 177.5(6)
C74A C75A C76 C75B 177(3)
C74A C75A C76 C77 -4.9(10)
C74A C75A C76 C80 176.7(6)
C74B C75B C76 C75A -180(8)
C74B C75B C76 C77 173(4)
C74B C75B C76 C80 0(6)
C75A Se4A C72A C69 179.7(5)
C75A Se4A C72A C73A -1.2(5)
C75A C76 C77 C78 -172.7(6)
C75A C76 C80 C79 173.4(6)
C75B C76 C77 C78 -167(7)
C75B C76 C80 C79 173(2)
C76 C77 C78 N8 -2.2(10)
C77 C76 C80 C79 -5.0(9)
C78 N8 C79 C80 3.1(10)
C78 N8 C81 C82 -87.1(7)
C79 N8 C78 C77 -2.4(9)
C79 N8 C81 C82 84.3(7)
C80 C76 C77 C78 5.8(9)
C81 N8 C78 C77 169.0(6)
C81 N8 C79 C80 -168.5(6)
C81 C82 C83 C84 -173.0(6)
C81 C82 C87 C86 172.0(6)
C82 C83 C84 C85 1.3(9)
C83 C82 C87 C86 -3.3(9)
C83 C84 C85 C86 -3.6(9)
C83 C84 C85 C88 172.8(6)
C84 C85 C86 C87 2.5(9)
C84 C85 C88 N5 -98.7(7)
C85 C86 C87 C82 0.9(9)
C86 C85 C88 N5 77.8(8)
C87 C82 C83 C84 2.1(9)
C88 N5 C45 C46 -174.1(6)
C88 N5 C49 C48 173.2(6)
C88 C85 C86 C87 -174.0(6)
O12 C139 C140 C141 -169.3(8)
O12 C139 C140 C144 7.8(13)
O15 C169 C170 O16 173.8(6)
O16 C171 C172 O17A 30.7(15)
O16 C171 C172 O17B -54.1(16)
O18 C179 C180 O19 80.6(9)
O19 C181 C182 O20 -68.8(10)
O20 C183 C184 N16 -71.8(10)
N13 C139 C140 C141 13.7(11)
N13 C139 C140 C144 -169.1(7)
N14 C163 C164 N15 -154.9(5)
N15 C167 C168 O15 -54.9(8)
N16 C187 C188 N13 -175.9(6)
C139 N13 C143 O11 -171.1(9)
C139 N13 C143 C142 9.4(14)
C139 N13 C188 C187 87.3(9)
C139 C140 C141 C142 -5.2(10)
C139 C140 C141 C147 176.1(6)
C139 C140 C144 C145 -177.1(6)
C140 C141 C142 C143 -1.6(11)
C140 C141 C142 C150 176.8(7)
C140 C141 C147 C146 0.9(9)
C140 C141 C147 C148 -177.4(6)
C140 C144 C145 C146 1.2(9)
C141 C140 C144 C145 0.1(9)
C141 C142 C143 O11 -179.5(9)
C141 C142 C143 N13 -0.1(14)
C141 C142 C150 C149 3.1(11)
C141 C147 C148 C149 -1.8(8)
C141 C147 C148 C153 177.6(5)
C142 C141 C147 C146 -177.7(6)
C142 C141 C147 C148 3.9(9)
C143 N13 C139 O12 166.9(9)
C143 N13 C139 C140 -16.0(13)
C143 N13 C188 C187 -83.2(10)
C143 C142 C150 C149 -178.5(8)
C144 C140 C141 C142 177.6(6)
C144 C140 C141 C147 -1.1(10)
C144 C145 C146 C147 -1.3(8)
C144 C145 C146 C151 179.5(5)
C145 C146 C147 C141 0.3(8)
C145 C146 C147 C148 178.6(5)
C145 C146 C151 C152 -178.3(5)
C145 C146 C151 C154 2.0(8)
C146 C147 C148 C149 179.9(5)
C146 C147 C148 C153 -0.8(8)
C146 C151 C152 C153 0.1(7)
C146 C151 C152 C157 -180.0(4)
C146 C151 C154 C155 178.5(5)
C147 C141 C142 C143 177.0(8)
C147 C141 C142 C150 -4.5(10)
C147 C146 C151 C152 2.5(7)
C147 C146 C151 C154 -177.1(5)
C147 C148 C149 C150 0.5(9)
C147 C148 C153 C152 3.4(7)
C147 C148 C153 C160 -178.8(5)
C148 C149 C150 C142 -1.2(11)
C148 C153 C160 C159 -177.4(5)
C149 C148 C153 C152 -177.3(5)
C149 C148 C153 C160 0.5(8)
C150 C142 C143 O11 2.1(16)
C150 C142 C143 N13 -178.5(8)
C151 C146 C147 C141 179.5(5)
C151 C146 C147 C148 -2.2(7)
C151 C152 C153 C148 -3.0(7)
C151 C152 C153 C160 179.0(5)
C151 C152 C157 C156 1.8(7)
C151 C152 C157 C158 179.5(5)
C151 C154 C155 C156 1.1(8)
C152 C151 C154 C155 -1.2(8)
C152 C153 C160 C159 0.5(8)
C152 C157 C158 C159 2.5(8)
C152 C157 C158 C162 -174.6(5)
C153 C148 C149 C150 -178.9(6)
C153 C152 C157 C156 -178.2(5)
C153 C152 C157 C158 -0.6(7)
C154 C151 C152 C153 179.7(5)
C154 C151 C152 C157 -0.3(7)
C154 C155 C156 C157 0.4(8)
C154 C155 C156 C161 -178.7(5)
C155 C156 C157 C152 -1.9(8)
C155 C156 C157 C158 -179.6(5)
C155 C156 C161 O14 -2.8(9)
C155 C156 C161 N14 175.1(5)
C156 C157 C158 C159 -179.8(5)
C156 C157 C158 C162 3.0(8)
C157 C152 C153 C148 177.0(5)
C157 C152 C153 C160 -0.9(7)
C157 C156 C161 O14 178.1(5)
C157 C156 C161 N14 -4.1(8)
C157 C158 C159 C160 -3.0(8)
C157 C158 C162 O13 177.2(5)
C157 C158 C162 N14 -1.1(8)
C158 C159 C160 C153 1.5(9)
C159 C158 C162 O13 0.1(9)
C159 C158 C162 N14 -178.2(5)
C161 N14 C162 O13 177.8(5)
C161 N14 C162 C158 -3.8(8)
C161 N14 C163 C164 -106.4(6)
C161 C156 C157 C152 177.3(5)
C161 C156 C157 C158 -0.4(8)
C162 N14 C161 O14 -175.8(5)
C162 N14 C161 C156 6.3(8)
C162 N14 C163 C164 76.9(7)
C162 C158 C159 C160 174.2(5)
C163 N14 C161 O14 7.7(8)
C163 N14 C161 C156 -170.2(5)
C163 N14 C162 O13 -5.6(8)
C163 N14 C162 C158 172.8(5)
C164 N15 C167 C168 -39.3(7)
C165 N15 C164 C163 -54.7(7)
C165 N15 C167 C168 -158.8(6)
C166 N15 C164 C163 66.2(7)
C166 N15 C167 C168 82.7(7)
C167 N15 C164 C163 -173.2(5)
C168 O15 C169 C170 -166.0(6)
C169 O15 C168 C167 172.6(6)
C170 O16 C171 C172 169.3(9)
C171 O16 C170 C169 67.0(9)
C172 O17A C173 O17B 35.7(9)
C172 O17A C173 C174 -172.3(10)
C173 O17A C172 O17B -48.0(11)
C173 O17A C172 C171 -167.6(10)
C173 O17B C172 O17A 33.8(7)
C173 O17B C172 C171 145.4(10)
C176 C177 C178 O18 16(8)
C178 O18 C179 C180 -169.1(9)
C179 O18 C178 C177 -68.6(13)
C180 O19 C181 C182 -177.1(7)
C181 O19 C180 C179 177.3(7)
C182 O20 C183 C184 166.6(7)
C183 O20 C182 C181 -170.5(7)
C184 N16 C187 C188 -170.9(6)
C185 N16 C184 C183 -47.7(10)
C185 N16 C187 C188 -48.6(10)
C186 N16 C184 C183 -167.0(7)
C186 N16 C187 C188 72.9(9)
C187 N16 C184 C183 74.2(8)
C188 N13 C139 O12 -3.2(13)
C188 N13 C139 C140 173.8(7)
C188 N13 C143 O11 -1.2(15)
C188 N13 C143 C142 179.3(8)
Se1 C6 C7 C8 0.9(6)
Se1 C9 C10 C11 -168.5(4)
Se1 C9 C10 C14 13.0(7)
Se2 C28 C29 C30 0.6(7)
Se2 C31 C32 C33 12.2(7)
Se2 C31 C32 C36 -167.8(4)
N1 C1 C2 C3 0.5(8)
N2 C13 C14 C10 0.2(8)
N2 C15 C16 C17 -82.0(7)
N2 C15 C16 C21 96.3(7)
N3 C23 C24 C25 0.2(8)
N4 C35 C36 C32 0.9(8)
N4 C37 C38 C39 83.2(7)
N4 C37 C38 C43 -93.2(7)
C1 N1 C5 C4 -3.6(8)
C1 N1 C44 C41 92.1(6)
C1 C2 C3 C4 -5.0(8)
C1 C2 C3 C6 173.3(5)
C2 C3 C4 C5 5.3(8)
C2 C3 C6 Se1 -179.7(4)
C2 C3 C6 C7 -5.3(8)
C3 C4 C5 N1 -1.1(8)
C3 C6 C7 C8 -174.0(5)
C4 C3 C6 Se1 -1.5(7)
C4 C3 C6 C7 172.9(5)
C5 N1 C1 C2 3.9(8)
C5 N1 C44 C41 -80.1(6)
C6 Se1 C9 C8 -0.2(4)
C6 Se1 C9 C10 -175.8(4)
C6 C3 C4 C5 -172.9(5)
C6 C7 C8 C9 -1.1(7)
C7 C8 C9 Se1 0.7(6)
C7 C8 C9 C10 176.1(5)
C8 C9 C10 C11 16.6(8)
C8 C9 C10 C14 -161.9(6)
C9 Se1 C6 C3 174.8(4)
C9 Se1 C6 C7 -0.4(4)
C9 C10 C11 C12 -175.6(5)
C9 C10 C14 C13 175.7(5)
C10 C11 C12 N2 -0.6(9)
C11 C10 C14 C13 -2.9(8)
C12 N2 C13 C14 2.5(8)
C12 N2 C15 C16 -80.8(7)
C13 N2 C12 C11 -2.2(9)
C13 N2 C15 C16 96.0(6)
C14 C10 C11 C12 3.0(8)
C15 N2 C12 C11 174.5(5)
C15 N2 C13 C14 -174.3(5)
C15 C16 C17 C18 174.8(5)
C15 C16 C21 C20 -173.7(5)
C16 C17 C18 C19 0.1(8)
C17 C16 C21 C20 4.6(8)
C17 C18 C19 C20 2.2(8)
C17 C18 C19 C22 -174.6(5)
C18 C19 C20 C21 -1.2(8)
C18 C19 C22 N3 51.6(6)
C19 C20 C21 C16 -2.2(9)
C20 C19 C22 N3 -125.0(6)
C21 C16 C17 C18 -3.5(8)
C22 N3 C23 C24 -164.0(5)
C22 N3 C27 C26 165.0(5)
C22 C19 C20 C21 175.5(5)
C23 N3 C22 C19 74.5(6)
C23 N3 C27 C26 -4.3(8)
C23 C24 C25 C26 -6.3(8)
C23 C24 C25 C28 167.8(5)
C24 C25 C26 C27 7.2(8)
C24 C25 C28 Se2 14.4(8)
C24 C25 C28 C29 -157.0(6)
C25 C26 C27 N3 -2.1(8)
C25 C28 C29 C30 172.8(6)
C26 C25 C28 Se2 -171.7(4)
C26 C25 C28 C29 16.9(9)
C27 N3 C22 C19 -94.8(6)
C27 N3 C23 C24 5.3(8)
C28 Se2 C31 C30 -0.5(4)
C28 Se2 C31 C32 -178.8(5)
C28 C25 C26 C27 -167.0(5)
C28 C29 C30 C31 -1.1(9)
C29 C30 C31 Se2 1.0(7)
C29 C30 C31 C32 179.1(6)
C30 C31 C32 C33 -165.8(6)
C30 C31 C32 C36 14.3(9)
C31 Se2 C28 C25 -172.7(5)
C31 Se2 C28 C29 -0.1(5)
C31 C32 C33 C34 179.1(5)
C31 C32 C36 C35 180.0(5)
C32 C33 C34 N4 0.9(9)
C33 C32 C36 C35 0.0(8)
C34 N4 C35 C36 -0.8(8)
C34 N4 C37 C38 -85.7(7)
C35 N4 C34 C33 0.0(8)
C35 N4 C37 C38 90.4(6)
C36 C32 C33 C34 -0.9(8)
C37 N4 C34 C33 176.1(5)
C37 N4 C35 C36 -177.0(5)
C37 C38 C39 C40 -174.8(5)
C37 C38 C43 C42 175.3(5)
C38 C39 C40 C41 -0.7(8)
C39 C38 C43 C42 -1.2(8)
C39 C40 C41 C42 -0.8(8)
C39 C40 C41 C44 173.2(5)
C40 C41 C42 C43 1.2(8)
C40 C41 C44 N1 -74.5(6)
C41 C42 C43 C38 -0.3(8)
C42 C41 C44 N1 99.5(6)
C43 C38 C39 C40 1.6(8)
C44 N1 C1 C2 -168.1(5)
C44 N1 C5 C4 168.5(5)
C44 C41 C42 C43 -172.8(5)

loop_
_smtbx_masks_void_nr
_smtbx_masks_void_average_x
_smtbx_masks_void_average_y
_smtbx_masks_void_average_z
_smtbx_masks_void_volume
_smtbx_masks_void_count_electrons
1 0.241 -0.030 0.193 379.7 120.0
2 0.000 0.000 0.500 64.9 27.5
3 -0.241 0.030 0.807 379.7 118.9
4 0.000 0.500 0.000 17.5 3.5
5 0.299 0.592 0.874 11.3 4.0
6 0.462 0.408 0.194 7.3 0.7
7 0.537 0.592 0.806 7.3 1.1
8 0.701 0.408 0.126 11.3 3.9
